data_1508504
loop_
_publ_author_name
'Okamura, Hiroyuki'
'Ikeda-Ohno, Atsushi'
'Saito, Takumi'
'Aoyagi, Noboru'
'Naganawa, Hirochika'
'Hirayama, Naoki'
'Umetani, Shigeo'
'Imura, Hisanori'
'Shimojo, Kojiro'

_publ_section_title
;
 Specific cooperative effect of a macrocyclic receptor for metal ion
 transfer into an ionic liquid.
;
_journal_issue 21
_journal_name_full 'Analytical chemistry'
_journal_page_first 9332
_journal_page_last 9339
_journal_paper_doi 10.1021/ac302015h
_journal_volume 84
_journal_year 2012
_chemical_formula_moiety 'C38 H52 N6 O9 S Sr '
_chemical_formula_sum 'C38 H52 N6 O9 S Sr'
_chemical_formula_weight 856.54
_space_group_IT_number 4
_symmetry_cell_setting monoclinic
_symmetry_Int_Tables_number 4
_symmetry_space_group_name_Hall 'P 2yb'
_symmetry_space_group_name_H-M 'P 1 21 1'
_cell_angle_alpha 90.0000
_cell_angle_beta 90.264(4)
_cell_angle_gamma 90.0000
_cell_formula_units_Z 4
_cell_length_a 12.579(3)
_cell_length_b 14.599(3)
_cell_length_c 22.498(5)
_cell_measurement_reflns_used 6254
_cell_measurement_temperature 293.1
_cell_measurement_theta_max 27.4
_cell_measurement_theta_min 3.1
_cell_volume 4131.5(16)
_computing_cell_refinement CrystalClear
_computing_data_collection CrystalClear
_computing_data_reduction CrystalStructure
_computing_publication_material 'CrystalStructure 3.8'
_computing_structure_refinement CRYSTALS
_computing_structure_solution SIR92
_diffrn_detector_area_resol_mean 7.31
_diffrn_measured_fraction_theta_full 0.960
_diffrn_measured_fraction_theta_max 0.960
_diffrn_measurement_device_type 'Rigaku Saturn'
_diffrn_measurement_method \w
_diffrn_radiation_type 'Mo K\a'
_diffrn_radiation_wavelength 0.71075
_diffrn_reflns_av_R_equivalents 0.100
_diffrn_reflns_limit_h_max 16
_diffrn_reflns_limit_h_min -16
_diffrn_reflns_limit_k_max 12
_diffrn_reflns_limit_k_min -18
_diffrn_reflns_limit_l_max 28
_diffrn_reflns_limit_l_min -29
_diffrn_reflns_number 32377
_diffrn_reflns_theta_full 27.38
_diffrn_reflns_theta_max 27.38
_exptl_absorpt_coefficient_mu 1.424
_exptl_absorpt_correction_T_max 0.909
_exptl_absorpt_correction_T_min 0.873
_exptl_absorpt_correction_type numerical
_exptl_absorpt_process_details
;
    Higashi, T. (1999). Program for Absorption Correction.
    Rigaku Corporation, Tokyo, Japan.
;
_exptl_crystal_colour colorless
_exptl_crystal_density_diffrn 1.376
_exptl_crystal_density_method 'not measured'
_exptl_crystal_description prism
_exptl_crystal_F_000 1916.00
_exptl_crystal_size_max 0.11
_exptl_crystal_size_mid 0.10
_exptl_crystal_size_min 0.07
_refine_diff_density_max 2.51
_refine_diff_density_min -3.42
_refine_ls_extinction_method none
_refine_ls_goodness_of_fit_ref 1.063
_refine_ls_hydrogen_treatment refall
_refine_ls_number_parameters 1089
_refine_ls_number_reflns 4486
_refine_ls_R_factor_gt 0.1018
_refine_ls_shift/su_max 1.1540
_refine_ls_structure_factor_coef Fsqd
_refine_ls_weighting_details 'w = 1/[0.0128Fo^2^ + 1.0000\s(Fo^2^)]/(4Fo^2^)'
_refine_ls_weighting_scheme calc
_refine_ls_wR_factor_ref 0.2740
_reflns_number_gt 4401
_reflns_number_total 13535
_reflns_threshold_expression F^2^>2.0\s(F^2^)
_cod_data_source_file ac302015h_si_002.cif
_cod_data_source_block '__Sr-Crowm_100210'
_cod_original_formula_sum 'C38 H52 N6 O9 S Sr '
_cod_database_code 1508504

loop_
_symmetry_equiv_pos_site_id
_symmetry_equiv_pos_as_xyz
1 +X,+Y,+Z
2 -X,1/2+Y,-Z

loop_
_atom_site_label
_atom_site_type_symbol
_atom_site_fract_x
_atom_site_fract_y
_atom_site_fract_z
_atom_site_U_iso_or_equiv
_atom_site_adp_type
_atom_site_occupancy
_atom_site_symmetry_multiplicity
_atom_site_calc_flag
_atom_site_refinement_flags
Sr(1) Sr 1.15418(16) 0.3083(3) 0.87017(9) 0.0494(6) Uani 1.00 1 d .
Sr(2) Sr 0.7400(2) 0.6779(3) 0.57124(11) 0.0838(10) Uani 1.00 1 d .
S(3) S 0.4501(8) 0.2899(9) 0.8957(4) 0.128(4) Uani 1.00 1 d .
S(4) S 0.7524(8) 0.6268(10) 0.7415(4) 0.144(4) Uani 1.00 1 d .
O(1) O 0.746(2) 0.653(2) 0.6778(9) 0.165(12) Uani 1.00 1 d .
O(2) O 0.627(2) 0.806(2) 0.6195(11) 0.143(12) Uani 1.00 1 d .
O(3) O 0.5317(16) 0.6515(18) 0.5716(9) 0.088(7) Uani 1.00 1 d .
O(4) O 0.8576(17) 0.518(2) 0.5903(11) 0.111(10) Uani 1.00 1 d .
O(5) O 1.2228(13) 0.1826(13) 0.7915(7) 0.069(5) Uani 1.00 1 d .
O(6) O 0.8230(17) 0.6274(16) 0.4771(9) 0.099(8) Uani 1.00 1 d .
O(7) O 0.9911(15) 0.2470(14) 0.8137(7) 0.072(6) Uani 1.00 1 d .
O(8) O 0.9842(12) 0.3464(12) 0.9274(6) 0.067(5) Uani 1.00 1 d .
O(9) O 0.7508(13) 0.5528(17) 0.8842(9) 0.087(7) Uani 1.00 1 d .
O(10) O 0.3487(11) 0.3247(17) 0.8691(7) 0.087(6) Uani 1.00 1 d .
O(11) O 0.7729(15) 0.0311(14) 0.8717(10) 0.086(7) Uani 1.00 1 d .
O(12) O 0.6633(19) 0.7702(17) 0.4899(8) 0.097(8) Uani 1.00 1 d .
O(14) O 1.1593(16) 0.3665(15) 0.7602(7) 0.081(6) Uani 1.00 1 d .
O(16) O 1.1927(18) 0.2453(16) 0.9803(8) 0.099(8) Uani 1.00 1 d .
O(17) O 0.7721(15) 1.0173(15) 0.3947(8) 0.088(7) Uani 1.00 1 d .
O(19) O 1.1887(18) 0.4329(17) 0.9574(9) 0.100(8) Uani 1.00 1 d .
O(20) O 0.7767(19) 0.4069(18) 0.3530(10) 0.105(9) Uani 1.00 1 d .
O(28) O 0.9397(15) 0.692(2) 0.5919(9) 0.107(8) Uani 1.00 1 d .
N(1) N 1.0947(15) 0.1280(15) 0.8915(8) 0.058(7) Uani 1.00 1 d .
N(2) N 1.0705(17) 0.4759(14) 0.8506(9) 0.063(7) Uani 1.00 1 d .
N(3) N 0.6706(17) 0.4896(17) 0.9648(11) 0.076(8) Uani 1.00 1 d .
N(4) N 0.6933(18) 0.4179(17) 1.0080(9) 0.069(8) Uani 1.00 1 d .
N(5) N 0.695(2) 0.155(2) 0.7456(11) 0.103(10) Uani 1.00 1 d .
N(6) N 0.8154(19) 0.8518(18) 0.5543(11) 0.093(9) Uani 1.00 1 d .
N(7) N 0.6396(18) 0.9639(17) 0.3302(10) 0.075(8) Uani 1.00 1 d .
N(8) N 0.667(2) 0.516(2) 0.5232(14) 0.110(12) Uani 1.00 1 d .
N(9) N 0.933(2) 0.4669(19) 0.3186(11) 0.082(10) Uani 1.00 1 d .
N(10) N 0.999(2) 0.538(2) 0.3316(12) 0.091(10) Uani 1.00 1 d .
N(29) N 0.6840(18) 0.0858(16) 0.7865(13) 0.082(9) Uani 1.00 1 d .
N(41) N 0.5694(18) 0.8967(17) 0.3256(9) 0.071(8) Uani 1.00 1 d .
C(1) C 1.123(2) 0.5105(19) 0.9557(14) 0.086(11) Uani 1.00 1 d .
C(2) C 0.957(2) 0.470(2) 0.8590(11) 0.068(10) Uani 1.00 1 d .
C(3) C 0.918(2) 0.413(2) 0.9120(13) 0.080(11) Uani 1.00 1 d .
C(4) C 0.819(2) 0.428(2) 0.9391(11) 0.063(9) Uani 1.00 1 d .
C(5) C 0.750(2) 0.495(2) 0.9255(12) 0.070(10) Uani 1.00 1 d .
C(6) C 0.782(2) 0.3812(18) 0.9910(11) 0.059(9) Uani 1.00 1 d .
C(7) C 0.9370(16) 0.183(2) 0.8333(9) 0.051(7) Uani 1.00 1 d .
C(8) C 0.8365(17) 0.1610(17) 0.8108(9) 0.053(7) Uani 1.00 1 d .
C(9) C 0.666(2) 0.879(2) 0.4123(11) 0.065(9) Uani 1.00 1 d .
C(10) C 0.613(2) 1.007(2) 0.2298(13) 0.084(11) Uani 1.00 1 d .
C(11) C 0.844(3) 0.460(2) 0.3578(15) 0.088(14) Uani 1.00 1 d .
C(12) C 1.151(2) 0.0656(18) 0.8509(11) 0.071(9) Uani 1.00 1 d .
C(13) C 1.159(2) 0.105(2) 0.7884(12) 0.074(10) Uani 1.00 1 d .
C(14) C 1.089(2) 0.506(2) 0.7896(13) 0.081(11) Uani 1.00 1 d .
C(45) C 0.900(2) 0.341(2) 0.2539(17) 0.093(13) Uani 1.00 1 d .
C(46) C 1.118(2) 0.545(2) 0.8908(13) 0.091(11) Uani 1.00 1 d .
C(47) C 0.7710(18) 0.088(2) 0.8310(12) 0.067(9) Uani 1.00 1 d .
C(48) C 0.783(2) 0.196(2) 0.7587(11) 0.073(10) Uani 1.00 1 d .
C(51) C 1.1240(19) 0.0967(17) 0.9535(10) 0.050(8) Uani 1.00 1 d .
C(52) C 0.700(2) 0.958(2) 0.3830(10) 0.066(9) Uani 1.00 1 d .
C(53) C 0.516(2) 0.762(2) 0.3801(12) 0.087(10) Uani 1.00 1 d .
C(54) C 1.162(2) 0.295(2) 0.7166(12) 0.086(10) Uani 1.00 1 d .
C(55) C 0.409(3) 0.636(6) 0.989(2) 0.22(3) Uani 1.00 1 d .
C(56) C 0.9769(16) 0.1215(18) 0.8848(9) 0.055(8) Uani 1.00 1 d .
C(57) C 0.520(2) 0.044(2) 0.7377(14) 0.108(12) Uani 1.00 1 d .
C(58) C 1.081(2) 0.438(2) 0.7438(13) 0.094(12) Uani 1.00 1 d .
C(59) C 0.572(2) 0.629(2) 0.9500(11) 0.066(9) Uani 1.00 1 d .
C(60) C 1.246(2) 0.228(2) 0.7338(13) 0.092(12) Uani 1.00 1 d .
C(61) C 0.958(3) 0.582(3) 0.3768(13) 0.102(14) Uani 1.00 1 d .
C(62) C 0.403(3) -0.073(2) 0.779(2) 0.17(2) Uani 1.00 1 d .
C(63) C 0.698(2) 0.513(2) 0.4594(13) 0.086(11) Uani 1.00 1 d .
C(64) C 0.694(2) 0.839(2) 0.4642(11) 0.081(11) Uani 1.00 1 d .
C(65) C 0.797(2) 0.560(2) 0.4456(13) 0.087(12) Uani 1.00 1 d .
C(66) C 0.586(2) 0.8448(18) 0.3724(11) 0.061(9) Uani 1.00 1 d .
C(68) C 0.479(3) 0.679(3) 0.9601(14) 0.115(14) Uani 1.00 1 d .
C(69) C 0.578(2) 0.548(2) 0.9708(16) 0.084(12) Uani 1.00 1 d .
C(70) C 0.677(2) 1.125(2) 0.2992(12) 0.087(11) Uani 1.00 1 d .
C(71) C 0.610(2) 1.075(3) 0.1808(14) 0.119(14) Uani 1.00 1 d .
C(72) C 0.6417(18) 1.034(2) 0.2848(14) 0.074(10) Uani 1.00 1 d .
C(73) C 1.093(3) 0.376(2) 0.1948(16) 0.108(14) Uani 1.00 1 d .
C(74) C 0.994(3) 0.626(4) 0.6211(17) 0.160(19) Uani 1.00 1 d .
C(75) C 0.924(3) 0.281(2) 0.210(2) 0.120(18) Uani 1.00 1 d .
C(76) C 1.118(2) 0.177(2) 0.9951(11) 0.084(10) Uani 1.00 1 d .
C(77) C 0.963(3) 0.410(2) 0.2701(11) 0.090(13) Uani 1.00 1 d .
C(79) C 0.833(2) 0.309(2) 1.0278(13) 0.097(10) Uani 1.00 1 d .
C(80) C 0.855(2) 0.534(2) 0.3962(15) 0.082(12) Uani 1.00 1 d .
C(81) C 0.590(2) 0.028(2) 0.782(2) 0.097(13) Uani 1.00 1 d .
C(82) C 0.564(3) -0.033(4) 0.826(2) 0.20(2) Uani 1.00 1 d .
C(83) C 0.642(2) 1.160(2) 0.1974(18) 0.106(15) Uani 1.00 1 d .
C(84) C 0.670(2) 1.187(2) 0.2511(16) 0.112(14) Uani 1.00 1 d .
C(85) C 0.817(2) 0.276(2) 0.7267(16) 0.112(14) Uani 1.00 1 d .
C(86) C 0.430(3) -0.005(3) 0.737(2) 0.131(19) Uani 1.00 1 d .
C(87) C 1.006(3) 0.661(2) 0.4040(12) 0.114(13) Uani 1.00 1 d .
C(88) C 0.670(3) 0.529(4) 0.7423(19) 0.27(3) Uani 1.00 1 d .
C(89) C 0.717(3) 0.436(2) 0.5514(19) 0.128(16) Uani 1.00 1 d .
C(90) C 0.940(2) 0.844(2) 0.5659(14) 0.119(15) Uani 1.00 1 d .
C(91) C 0.473(3) -0.082(2) 0.823(2) 0.19(2) Uani 1.00 1 d .
C(92) C 0.976(3) 0.787(4) 0.6115(18) 0.16(2) Uani 1.00 1 d .
C(93) C 0.560(2) 0.334(3) 0.862(2) 0.19(2) Uani 1.00 1 d .
C(94) C 0.491(3) 0.511(2) 1.0029(18) 0.121(16) Uani 1.00 1 d .
C(95) C 0.802(2) 0.886(3) 0.4909(13) 0.136(15) Uani 1.00 1 d .
C(96) C 0.473(4) 0.723(4) 0.578(2) 0.18(2) Uani 1.00 1 d .
C(98) C 1.204(3) 0.318(3) 1.0248(11) 0.132(16) Uani 1.00 1 d .
C(99) C 1.060(2) 0.426(2) 0.2407(15) 0.099(13) Uani 1.00 1 d .
C(100) C 0.965(3) 0.542(3) 0.5928(17) 0.124(17) Uani 1.00 1 d .
C(101) C 0.555(3) 0.504(3) 0.531(2) 0.17(2) Uani 1.00 1 d .
C(102) C 0.832(3) 0.438(3) 0.5588(15) 0.121(16) Uani 1.00 1 d .
C(103) C 0.503(3) 0.590(4) 0.526(2) 0.15(2) Uani 1.00 1 d .
C(104) C 0.510(3) 0.784(4) 0.617(2) 0.17(2) Uani 1.00 1 d .
C(105) C 1.021(4) 0.304(3) 0.1784(13) 0.138(17) Uani 1.00 1 d .
C(107) C 0.666(3) 0.694(3) 0.7792(15) 0.165(19) Uani 1.00 1 d .
C(108) C 0.654(3) 0.895(5) 0.605(2) 0.18(2) Uani 1.00 1 d .
C(109) C 0.766(5) 0.910(3) 0.6000(19) 0.18(2) Uani 1.00 1 d .
C(110) C 0.452(2) 0.224(5) 0.857(2) 0.44(3) Uani 1.00 1 d .
C(111) C 1.201(4) 0.396(3) 1.011(2) 0.17(2) Uani 1.00 1 d .
C(112) C 0.390(3) 0.569(4) 1.013(2) 0.16(2) Uani 1.00 1 d .
H(1) H 0.4594 -0.1286 0.8517 0.232 Uiso 1.00 1 c R
H(2) H 1.1649 0.2991 1.0589 0.159 Uiso 1.00 1 c R
H(3) H 1.2776 0.3158 1.0333 0.159 Uiso 1.00 1 c R
H(4) H 1.0523 0.6426 0.4349 0.137 Uiso 1.00 1 c R
H(5) H 0.9533 0.7016 0.4197 0.137 Uiso 1.00 1 c R
H(6) H 1.0448 0.6924 0.3741 0.137 Uiso 1.00 1 c R
H(7) H 0.5346 0.0885 0.7078 0.129 Uiso 1.00 1 c R
H(8) H 0.3352 -0.1014 0.7805 0.207 Uiso 1.00 1 c R
H(9) H 0.6102 -0.0439 0.8589 0.237 Uiso 1.00 1 c R
H(10) H 0.3847 -0.0017 0.7031 0.157 Uiso 1.00 1 c R
H(11) H 0.5935 0.9450 0.2231 0.101 Uiso 1.00 1 c R
H(12) H 0.6997 1.1412 0.3381 0.105 Uiso 1.00 1 c R
H(13) H 0.5896 1.0599 0.1414 0.143 Uiso 1.00 1 c R
H(14) H 0.6395 1.2050 0.1669 0.127 Uiso 1.00 1 c R
H(15) H 0.6903 1.2493 0.2572 0.135 Uiso 1.00 1 c R
H(16) H 0.8373 0.3324 0.2767 0.111 Uiso 1.00 1 c R
H(17) H 1.1581 0.3860 0.1740 0.129 Uiso 1.00 1 c R
H(18) H 0.8776 0.2339 0.1973 0.144 Uiso 1.00 1 c R
H(19) H 1.1031 0.4752 0.2545 0.118 Uiso 1.00 1 c R
H(20) H 1.0392 0.2662 0.1458 0.165 Uiso 1.00 1 c R
H(21) H 0.3428 0.6675 0.9844 0.261 Uiso 1.00 1 c R
H(22) H 0.6322 0.6496 0.9282 0.079 Uiso 1.00 1 c R
H(23) H 0.4770 0.7408 0.9476 0.138 Uiso 1.00 1 c R
H(24) H 0.4908 0.4495 1.0158 0.146 Uiso 1.00 1 c R
H(25) H 0.3351 0.5553 1.0405 0.191 Uiso 1.00 1 c R
H(26) H 0.8796 0.3351 1.0568 0.116 Uiso 1.00 1 c R
H(27) H 0.8721 0.2702 1.0023 0.116 Uiso 1.00 1 c R
H(28) H 0.7790 0.2753 1.0472 0.116 Uiso 1.00 1 c R
H(29) H 0.8588 0.2557 0.6942 0.135 Uiso 1.00 1 c R
H(30) H 0.8572 0.3170 0.7505 0.135 Uiso 1.00 1 c R
H(31) H 0.7552 0.3060 0.7122 0.135 Uiso 1.00 1 c R
H(32) H 0.4555 0.7776 0.4030 0.105 Uiso 1.00 1 c R
H(33) H 0.5564 0.7166 0.4006 0.105 Uiso 1.00 1 c R
H(34) H 0.4937 0.7382 0.3427 0.105 Uiso 1.00 1 c R
H(35) H 0.7932 0.9505 0.4913 0.163 Uiso 1.00 1 c R
H(36) H 0.8625 0.8705 0.4678 0.163 Uiso 1.00 1 c R
H(37) H 0.9316 0.5310 0.8644 0.081 Uiso 1.00 1 c R
H(38) H 0.9271 0.4451 0.8239 0.081 Uiso 1.00 1 c R
H(39) H 0.7016 0.4508 0.4469 0.103 Uiso 1.00 1 c R
H(40) H 0.6441 0.5437 0.4372 0.103 Uiso 1.00 1 c R
H(41) H 0.9592 0.0596 0.8762 0.066 Uiso 1.00 1 c R
H(42) H 0.9437 0.1396 0.9207 0.066 Uiso 1.00 1 c R
H(43) H 0.5991 0.5462 0.7501 0.321 Uiso 1.00 1 c R
H(44) H 0.6947 0.4885 0.7726 0.321 Uiso 1.00 1 c R
H(45) H 0.6740 0.4989 0.7049 0.321 Uiso 1.00 1 c R
H(46) H 0.7050 0.7479 0.7899 0.198 Uiso 1.00 1 c R
H(47) H 0.6397 0.6659 0.8140 0.198 Uiso 1.00 1 c R
H(48) H 0.6089 0.7106 0.7538 0.198 Uiso 1.00 1 c R
H(49) H 0.5785 0.2961 0.8296 0.228 Uiso 1.00 1 c R
H(50) H 0.6166 0.3340 0.8905 0.228 Uiso 1.00 1 c R
H(51) H 0.5494 0.3952 0.8483 0.228 Uiso 1.00 1 c R
H(52) H 0.4192 0.1839 0.8842 0.525 Uiso 1.00 1 c R
H(53) H 0.5242 0.2065 0.8514 0.525 Uiso 1.00 1 c R
H(54) H 0.4158 0.2208 0.8195 0.525 Uiso 1.00 1 c R
H(55) H 1.0689 0.6358 0.6228 0.192 Uiso 1.00 1 c R
H(56) H 0.9670 0.6214 0.6603 0.192 Uiso 1.00 1 c R
H(57) H 0.6924 0.4376 0.5912 0.153 Uiso 1.00 1 c R
H(58) H 0.6919 0.3811 0.5329 0.153 Uiso 1.00 1 c R
H(59) H 0.9703 0.8264 0.5292 0.143 Uiso 1.00 1 c R
H(60) H 0.9626 0.9046 0.5756 0.143 Uiso 1.00 1 c R
H(61) H 0.9479 0.8031 0.6492 0.190 Uiso 1.00 1 c R
H(62) H 1.0513 0.7896 0.6129 0.190 Uiso 1.00 1 c R
H(63) H 0.4627 0.7537 0.5409 0.218 Uiso 1.00 1 c R
H(64) H 0.4067 0.7048 0.5934 0.218 Uiso 1.00 1 c R
H(65) H 1.0025 0.4924 0.6108 0.148 Uiso 1.00 1 c R
H(66) H 0.9887 0.5494 0.5531 0.148 Uiso 1.00 1 c R
H(67) H 0.5281 0.4601 0.5040 0.202 Uiso 1.00 1 c R
H(68) H 0.5437 0.4826 0.5709 0.202 Uiso 1.00 1 c R
H(69) H 0.8603 0.4418 0.5197 0.145 Uiso 1.00 1 c R
H(70) H 0.8591 0.3844 0.5778 0.145 Uiso 1.00 1 c R
H(71) H 0.4289 0.5774 0.5283 0.178 Uiso 1.00 1 c R
H(72) H 0.5180 0.6156 0.4879 0.178 Uiso 1.00 1 c R
H(73) H 0.4950 0.7627 0.6558 0.201 Uiso 1.00 1 c R
H(74) H 0.4735 0.8407 0.6105 0.201 Uiso 1.00 1 c R
H(75) H 0.6246 0.9124 0.5676 0.214 Uiso 1.00 1 c R
H(76) H 0.6296 0.9354 0.6349 0.214 Uiso 1.00 1 c R
H(77) H 0.7930 0.8912 0.6374 0.212 Uiso 1.00 1 c R
H(78) H 0.7888 0.9706 0.5917 0.212 Uiso 1.00 1 c R
H(79) H 1.0542 0.4936 0.9683 0.103 Uiso 1.00 1 c R
H(80) H 1.1507 0.5569 0.9812 0.103 Uiso 1.00 1 c R
H(81) H 1.2220 0.0575 0.8650 0.085 Uiso 1.00 1 c R
H(82) H 1.1158 0.0081 0.8505 0.085 Uiso 1.00 1 c R
H(83) H 1.0898 0.1188 0.7744 0.088 Uiso 1.00 1 c R
H(84) H 1.1913 0.0613 0.7629 0.088 Uiso 1.00 1 c R
H(85) H 1.0403 0.5538 0.7805 0.098 Uiso 1.00 1 c R
H(86) H 1.1596 0.5292 0.7877 0.098 Uiso 1.00 1 c R
H(87) H 1.0962 0.2630 0.7182 0.104 Uiso 1.00 1 c R
H(88) H 1.1725 0.3176 0.6775 0.104 Uiso 1.00 1 c R
H(89) H 1.0898 0.4604 0.7046 0.113 Uiso 1.00 1 c R
H(90) H 1.0118 0.4113 0.7473 0.113 Uiso 1.00 1 c R
H(91) H 1.3091 0.2633 0.7381 0.111 Uiso 1.00 1 c R
H(92) H 1.2568 0.1821 0.7044 0.111 Uiso 1.00 1 c R
H(93) H 1.2504 0.4299 1.0348 0.204 Uiso 1.00 1 c R
H(94) H 1.1316 0.4040 1.0266 0.204 Uiso 1.00 1 c R
H(95) H 1.0738 0.0519 0.9655 0.060 Uiso 1.00 1 c R
H(96) H 1.1933 0.0709 0.9543 0.060 Uiso 1.00 1 c R
H(97) H 1.1339 0.1578 1.0345 0.101 Uiso 1.00 1 c R
H(98) H 1.0485 0.2026 0.9938 0.101 Uiso 1.00 1 c R

loop_
_atom_site_aniso_label
_atom_site_aniso_U_11
_atom_site_aniso_U_22
_atom_site_aniso_U_33
_atom_site_aniso_U_12
_atom_site_aniso_U_13
_atom_site_aniso_U_23
Sr(1) 0.0456(12) 0.0528(14) 0.0498(12) 0.0014(15) 0.0073(9) -0.0063(14)
Sr(2) 0.0794(19) 0.110(2) 0.0623(17) -0.0047(19) -0.0034(14) 0.0102(17)
S(3) 0.099(7) 0.154(11) 0.132(7) 0.019(6) 0.006(5) 0.007(7)
S(4) 0.116(8) 0.230(14) 0.086(6) 0.019(9) 0.009(5) 0.033(7)
O(1) 0.19(2) 0.24(3) 0.067(15) 0.07(2) 0.004(14) -0.011(19)
O(2) 0.16(2) 0.15(2) 0.119(19) -0.03(2) 0.045(16) 0.02(2)
O(3) 0.096(15) 0.083(18) 0.086(14) 0.001(13) 0.024(11) 0.003(13)
O(4) 0.065(16) 0.16(2) 0.106(18) 0.001(15) -0.002(12) 0.044(18)
O(5) 0.080(11) 0.053(12) 0.074(11) -0.024(11) 0.008(9) -0.017(10)
O(6) 0.123(17) 0.089(16) 0.085(14) -0.028(13) 0.013(12) -0.019(12)
O(7) 0.082(13) 0.064(13) 0.071(11) -0.009(11) 0.005(10) -0.020(10)
O(8) 0.055(10) 0.088(15) 0.058(10) -0.010(9) 0.012(8) -0.012(9)
O(9) 0.045(11) 0.132(19) 0.083(13) 0.029(12) -0.003(10) -0.011(14)
O(10) 0.035(8) 0.14(2) 0.083(12) 0.006(11) 0.003(8) -0.002(13)
O(11) 0.078(13) 0.067(15) 0.112(15) 0.005(11) -0.016(12) 0.010(13)
O(12) 0.132(18) 0.100(18) 0.059(12) -0.001(14) -0.040(13) 0.010(13)
O(14) 0.106(15) 0.097(15) 0.042(10) -0.004(13) 0.017(9) -0.013(11)
O(16) 0.128(18) 0.089(17) 0.081(14) -0.031(15) -0.047(13) 0.046(14)
O(17) 0.071(12) 0.105(17) 0.089(13) -0.030(12) -0.004(10) 0.013(12)
O(19) 0.127(18) 0.10(2) 0.072(13) -0.004(15) -0.031(14) -0.000(14)
O(20) 0.078(16) 0.12(2) 0.115(18) -0.006(14) -0.008(14) -0.028(15)
O(28) 0.082(14) 0.15(2) 0.092(14) -0.020(15) -0.054(12) 0.031(16)
N(1) 0.062(14) 0.058(15) 0.056(13) 0.004(11) 0.020(10) -0.012(11)
N(2) 0.062(15) 0.059(16) 0.068(15) 0.005(11) 0.013(11) 0.004(13)
N(3) 0.056(14) 0.09(2) 0.087(16) -0.008(14) 0.034(13) -0.015(15)
N(4) 0.059(16) 0.079(18) 0.070(14) -0.013(12) 0.035(12) -0.005(14)
N(5) 0.11(2) 0.09(2) 0.108(19) 0.007(17) -0.055(17) 0.028(17)
N(6) 0.083(18) 0.11(2) 0.082(18) -0.035(14) -0.016(14) 0.008(15)
N(7) 0.071(15) 0.070(18) 0.083(17) -0.019(13) -0.008(13) 0.020(14)
N(8) 0.08(2) 0.11(2) 0.13(2) 0.009(18) -0.010(17) 0.04(2)
N(9) 0.082(19) 0.09(2) 0.077(19) 0.005(16) -0.041(17) 0.034(17)
N(10) 0.12(2) 0.09(2) 0.064(18) -0.009(18) -0.011(16) 0.005(16)
N(29) 0.077(18) 0.038(16) 0.13(2) 0.004(13) -0.012(16) -0.016(15)
N(41) 0.077(16) 0.079(18) 0.057(14) 0.010(14) -0.013(12) 0.006(13)
C(1) 0.12(2) 0.025(19) 0.11(2) 0.037(19) -0.03(2) -0.049(17)
C(2) 0.07(2) 0.07(2) 0.067(19) 0.029(15) 0.001(15) -0.004(16)
C(3) 0.10(2) 0.05(2) 0.09(2) 0.018(18) -0.03(2) -0.016(17)
C(4) 0.034(15) 0.09(2) 0.064(17) -0.001(15) 0.027(13) -0.014(16)
C(5) 0.043(16) 0.10(2) 0.063(17) 0.029(16) -0.015(15) 0.040(17)
C(6) 0.054(17) 0.039(18) 0.084(19) -0.020(14) 0.014(16) 0.001(15)
C(7) 0.026(12) 0.07(2) 0.056(14) -0.001(14) -0.012(11) -0.019(16)
C(8) 0.043(14) 0.062(18) 0.055(14) -0.014(13) 0.012(11) 0.022(13)
C(9) 0.071(18) 0.07(2) 0.057(18) -0.028(15) 0.025(15) 0.006(16)
C(10) 0.067(18) 0.11(2) 0.08(2) 0.023(18) -0.006(15) 0.02(2)
C(11) 0.07(2) 0.12(3) 0.08(2) 0.00(2) 0.00(2) 0.02(2)
C(12) 0.10(2) 0.040(17) 0.070(18) 0.011(16) -0.028(16) 0.011(14)
C(13) 0.063(18) 0.06(2) 0.09(2) 0.012(16) -0.004(16) -0.031(17)
C(14) 0.08(2) 0.06(2) 0.10(2) 0.008(16) 0.021(18) 0.027(19)
C(45) 0.08(2) 0.09(3) 0.11(2) 0.00(2) 0.01(2) -0.03(2)
C(46) 0.10(2) 0.11(2) 0.065(19) 0.01(2) -0.018(17) -0.00(2)
C(47) 0.036(14) 0.09(2) 0.080(19) 0.020(15) -0.017(14) 0.020(18)
C(48) 0.077(19) 0.09(2) 0.054(16) -0.020(18) 0.006(14) 0.009(17)
C(51) 0.043(14) 0.053(19) 0.053(16) 0.006(12) 0.007(12) 0.005(14)
C(52) 0.048(15) 0.11(2) 0.041(14) 0.016(18) -0.021(13) -0.011(17)
C(53) 0.051(16) 0.12(2) 0.09(2) -0.009(18) -0.019(15) -0.011(18)
C(54) 0.055(16) 0.12(2) 0.09(2) -0.01(2) 0.039(14) -0.02(2)
C(55) 0.04(2) 0.51(15) 0.10(3) -0.11(5) 0.04(2) -0.07(5)
C(56) 0.037(14) 0.08(2) 0.049(14) 0.018(13) -0.002(11) 0.013(14)
C(57) 0.07(2) 0.12(2) 0.14(2) -0.02(2) -0.05(2) -0.06(2)
C(58) 0.13(2) 0.08(2) 0.07(2) 0.00(2) -0.03(2) -0.020(19)
C(59) 0.08(2) 0.06(2) 0.061(16) 0.035(17) 0.016(13) -0.022(15)
C(60) 0.08(2) 0.10(2) 0.10(2) -0.05(2) 0.047(17) -0.032(19)
C(61) 0.15(3) 0.13(3) 0.028(16) 0.02(2) -0.04(2) 0.03(2)
C(62) 0.11(3) 0.08(3) 0.32(6) -0.01(2) -0.14(4) 0.00(4)
C(63) 0.08(2) 0.10(2) 0.08(2) 0.021(19) -0.011(17) 0.013(18)
C(64) 0.14(2) 0.08(2) 0.023(14) 0.06(2) -0.022(17) 0.010(15)
C(65) 0.07(2) 0.13(3) 0.07(2) -0.03(2) 0.022(17) -0.02(2)
C(66) 0.070(18) 0.07(2) 0.042(14) -0.020(15) 0.005(13) -0.005(14)
C(68) 0.14(3) 0.12(3) 0.09(2) 0.05(3) 0.01(2) -0.01(2)
C(69) 0.08(2) 0.06(2) 0.11(2) 0.06(2) -0.04(2) -0.05(2)
C(70) 0.11(2) 0.08(2) 0.065(19) -0.02(2) 0.017(17) -0.002(19)
C(71) 0.032(16) 0.24(5) 0.08(2) 0.02(2) -0.001(15) 0.05(3)
C(72) 0.051(16) 0.07(2) 0.10(2) -0.001(15) -0.015(15) 0.01(2)
C(73) 0.14(3) 0.10(2) 0.09(2) 0.01(2) 0.01(2) -0.02(2)
C(74) 0.10(2) 0.28(6) 0.10(2) 0.05(3) -0.04(2) -0.08(3)
C(75) 0.09(2) 0.12(4) 0.15(3) -0.04(2) -0.00(2) 0.04(3)
C(76) 0.11(2) 0.09(2) 0.050(16) -0.02(2) -0.020(15) 0.029(19)
C(77) 0.19(4) 0.06(2) 0.026(15) 0.02(2) -0.01(2) -0.016(15)
C(79) 0.076(17) 0.08(2) 0.13(2) -0.00(2) 0.034(16) 0.05(2)
C(80) 0.07(2) 0.10(2) 0.07(2) -0.00(2) -0.012(19) 0.02(2)
C(81) 0.034(16) 0.06(2) 0.19(3) 0.002(15) 0.01(2) -0.01(2)
C(82) 0.09(3) 0.24(6) 0.27(6) -0.04(3) -0.08(3) 0.10(5)
C(83) 0.09(2) 0.11(3) 0.12(3) -0.05(2) -0.00(2) 0.03(2)
C(84) 0.16(3) 0.08(2) 0.10(2) -0.02(2) -0.01(2) 0.01(2)
C(85) 0.08(2) 0.13(3) 0.13(2) -0.016(19) -0.034(19) 0.02(2)
C(86) 0.10(3) 0.11(3) 0.17(4) 0.02(2) -0.06(2) -0.02(3)
C(87) 0.19(3) 0.11(2) 0.046(16) -0.03(2) 0.011(19) 0.008(19)
C(88) 0.16(4) 0.50(10) 0.14(3) -0.20(6) 0.08(3) -0.18(5)
C(89) 0.13(3) 0.08(2) 0.17(3) -0.00(2) -0.03(3) -0.01(2)
C(90) 0.15(3) 0.14(3) 0.07(2) -0.06(2) -0.03(2) -0.00(2)
C(91) 0.10(3) 0.08(3) 0.40(8) -0.06(2) -0.09(4) 0.04(3)
C(92) 0.14(3) 0.23(5) 0.11(3) 0.06(4) -0.04(2) -0.04(3)
C(93) 0.027(16) 0.20(5) 0.35(6) -0.00(2) -0.01(2) 0.02(4)
C(94) 0.08(2) 0.12(3) 0.16(3) 0.02(2) 0.03(2) 0.05(2)
C(95) 0.09(2) 0.24(4) 0.08(2) 0.04(2) -0.05(2) 0.01(2)
C(96) 0.19(5) 0.14(5) 0.22(6) -0.02(4) 0.06(4) -0.08(4)
C(98) 0.24(4) 0.13(3) 0.028(15) -0.08(4) -0.01(2) -0.02(2)
C(99) 0.10(2) 0.12(3) 0.07(2) 0.03(2) 0.04(2) 0.04(2)
C(100) 0.10(3) 0.17(4) 0.10(2) 0.05(3) -0.02(2) 0.06(3)
C(101) 0.10(3) 0.20(6) 0.20(4) -0.08(3) -0.01(2) 0.10(4)
C(102) 0.12(3) 0.16(3) 0.08(2) 0.02(2) -0.04(2) 0.01(2)
C(103) 0.12(3) 0.18(5) 0.15(4) -0.06(3) 0.03(3) -0.01(3)
C(104) 0.08(3) 0.20(6) 0.22(5) 0.06(3) 0.08(3) 0.05(4)
C(105) 0.22(4) 0.14(3) 0.053(19) 0.02(4) -0.04(2) 0.02(2)
C(107) 0.16(3) 0.24(5) 0.09(2) 0.05(3) 0.03(2) 0.05(2)
C(108) 0.08(3) 0.31(8) 0.14(3) 0.00(4) -0.03(2) 0.00(4)
C(109) 0.26(6) 0.16(4) 0.12(3) -0.08(4) 0.04(4) -0.07(3)
C(110) 0.05(2) 0.98(14) 0.28(4) -0.06(4) 0.01(2) -0.53(7)
C(111) 0.30(6) 0.07(3) 0.15(4) 0.02(3) -0.11(4) -0.05(3)
C(112) 0.05(2) 0.30(7) 0.13(4) -0.08(3) 0.05(2) -0.06(4)

loop_
_atom_type_symbol
_atom_type_description
_atom_type_scat_dispersion_real
_atom_type_scat_dispersion_imag
_atom_type_scat_source
C C 0.003 0.002
;
International Tables for Crystallography
(1992, Vol. C, Tables 4.2.6.8 and 6.1.1.4)
;
H H 0.000 0.000
;
International Tables for Crystallography
(1992, Vol. C, Table 6.1.1.4)
;
N N 0.006 0.003
;
International Tables for Crystallography
(1992, Vol. C, Tables 4.2.6.8 and 6.1.1.4)
;
O O 0.011 0.006
;
International Tables for Crystallography
(1992, Vol. C, Tables 4.2.6.8 and 6.1.1.4)
;
Sr Sr -1.531 3.250
;
International Tables for Crystallography
(1992, Vol. C, Tables 4.2.6.8 and 6.1.1.4)
;
S S 0.125 0.123
;
International Tables for Crystallography
(1992, Vol. C, Tables 4.2.6.8 and 6.1.1.4)
;

loop_
_geom_angle_atom_site_label_1
_geom_angle_atom_site_label_2
_geom_angle_atom_site_label_3
_geom_angle
_geom_angle_publ_flag
_geom_angle_site_symmetry_1
_geom_angle_site_symmetry_3
O(5) Sr(1) O(7) 72.3(5) yes . .
O(5) Sr(1) O(8) 138.5(5) yes . .
O(5) Sr(1) O(10) 74.8(6) yes . 1_655
O(5) Sr(1) O(14) 65.8(6) yes . .
O(5) Sr(1) O(16) 108.4(6) yes . .
O(5) Sr(1) O(19) 151.9(6) yes . .
O(5) Sr(1) N(1) 63.6(5) yes . .
O(5) Sr(1) N(2) 129.5(5) yes . .
O(7) Sr(1) O(8) 70.0(5) yes . .
O(7) Sr(1) O(10) 145.2(6) yes . 1_655
O(7) Sr(1) O(14) 70.6(6) yes . .
O(7) Sr(1) O(16) 118.5(6) yes . .
O(7) Sr(1) O(19) 135.8(6) yes . .
O(7) Sr(1) N(1) 62.7(6) yes . .
O(7) Sr(1) N(2) 85.7(6) yes . .
O(8) Sr(1) O(10) 144.8(6) yes . 1_655
O(8) Sr(1) O(14) 115.4(5) yes . .
O(8) Sr(1) O(16) 76.0(6) yes . .
O(8) Sr(1) O(19) 67.8(6) yes . .
O(8) Sr(1) N(1) 83.9(5) yes . .
O(8) Sr(1) N(2) 63.8(6) yes . .
O(10) Sr(1) O(14) 86.0(6) yes 1_655 .
O(10) Sr(1) O(16) 82.4(6) yes 1_655 .
O(10) Sr(1) O(19) 77.6(7) yes 1_655 .
O(10) Sr(1) N(1) 111.3(7) yes 1_655 .
O(10) Sr(1) N(2) 107.3(7) yes 1_655 .
O(14) Sr(1) O(16) 168.1(6) yes . .
O(14) Sr(1) O(19) 117.5(7) yes . .
O(14) Sr(1) N(1) 118.6(6) yes . .
O(14) Sr(1) N(2) 64.1(6) yes . .
O(16) Sr(1) O(19) 62.2(7) yes . .
O(16) Sr(1) N(1) 64.1(6) yes . .
O(16) Sr(1) N(2) 122.0(6) yes . .
O(19) Sr(1) N(1) 123.6(6) yes . .
O(19) Sr(1) N(2) 64.6(6) yes . .
N(1) Sr(1) N(2) 141.4(6) yes . .
O(1) Sr(2) O(2) 73.1(10) yes . .
O(1) Sr(2) O(3) 90.0(8) yes . .
O(1) Sr(2) O(4) 73.1(9) yes . .
O(1) Sr(2) O(6) 142.1(9) yes . .
O(1) Sr(2) O(12) 145.7(9) yes . .
O(1) Sr(2) O(28) 78.9(8) yes . .
O(1) Sr(2) N(6) 105.6(10) yes . .
O(1) Sr(2) N(8) 105.5(10) yes . .
O(2) Sr(2) O(3) 63.8(9) yes . .
O(2) Sr(2) O(4) 146.0(8) yes . .
O(2) Sr(2) O(6) 143.9(8) yes . .
O(2) Sr(2) O(12) 72.8(8) yes . .
O(2) Sr(2) O(28) 114.0(9) yes . .
O(2) Sr(2) N(6) 65.3(9) yes . .
O(2) Sr(2) N(8) 127.0(9) yes . .
O(3) Sr(2) O(4) 113.7(7) yes . .
O(3) Sr(2) O(6) 112.3(7) yes . .
O(3) Sr(2) O(12) 72.4(7) yes . .
O(3) Sr(2) O(28) 168.8(6) yes . .
O(3) Sr(2) N(6) 118.6(7) yes . .
O(3) Sr(2) N(8) 63.2(8) yes . .
O(4) Sr(2) O(6) 70.0(7) yes . .
O(4) Sr(2) O(12) 140.8(7) yes . .
O(4) Sr(2) O(28) 61.4(8) yes . .
O(4) Sr(2) N(6) 127.7(7) yes . .
O(4) Sr(2) N(8) 61.2(8) yes . .
O(6) Sr(2) O(12) 72.1(7) yes . .
O(6) Sr(2) O(28) 76.2(7) yes . .
O(6) Sr(2) N(6) 90.5(7) yes . .
O(6) Sr(2) N(8) 63.2(8) yes . .
O(12) Sr(2) O(28) 118.1(8) yes . .
O(12) Sr(2) N(6) 61.6(7) yes . .
O(12) Sr(2) N(8) 92.8(8) yes . .
O(28) Sr(2) N(6) 67.1(8) yes . .
O(28) Sr(2) N(8) 117.6(9) yes . .
N(6) Sr(2) N(8) 148.8(8) yes . .
O(10) S(3) C(93) 112.7(18) yes . .
O(10) S(3) C(110) 90(2) yes . .
C(93) S(3) C(110) 88(2) yes . .
O(1) S(4) C(88) 101(2) yes . .
O(1) S(4) C(107) 107.6(19) yes . .
C(88) S(4) C(107) 95(2) yes . .
Sr(2) O(1) S(4) 174(2) yes . .
Sr(2) O(2) C(104) 112(2) yes . .
Sr(2) O(2) C(108) 116(2) yes . .
C(104) O(2) C(108) 115(3) yes . .
Sr(2) O(3) C(96) 116(3) yes . .
Sr(2) O(3) C(103) 110(2) yes . .
C(96) O(3) C(103) 117(3) yes . .
Sr(2) O(4) C(100) 108(2) yes . .
Sr(2) O(4) C(102) 120(2) yes . .
C(100) O(4) C(102) 116(3) yes . .
Sr(1) O(5) C(13) 113.8(14) yes . .
Sr(1) O(5) C(60) 109.6(15) yes . .
C(13) O(5) C(60) 116(2) yes . .
Sr(2) O(6) C(65) 127.2(19) yes . .
Sr(1) O(7) C(7) 121.7(14) yes . .
Sr(1) O(8) C(3) 123.6(17) yes . .
Sr(1) O(10) S(3) 144.1(13) yes 1_455 .
Sr(2) O(12) C(64) 133(2) yes . .
Sr(1) O(14) C(54) 114.3(17) yes . .
Sr(1) O(14) C(58) 116.3(15) yes . .
C(54) O(14) C(58) 111(2) yes . .
Sr(1) O(16) C(76) 110.0(15) yes . .
Sr(1) O(16) C(98) 114(2) yes . .
C(76) O(16) C(98) 114(2) yes . .
Sr(1) O(19) C(1) 115.6(17) yes . .
Sr(1) O(19) C(111) 114(2) yes . .
C(1) O(19) C(111) 115(3) yes . .
Sr(2) O(28) C(74) 122(2) yes . .
Sr(2) O(28) C(92) 115(2) yes . .
C(74) O(28) C(92) 111(3) yes . .
Sr(1) N(1) C(12) 110.3(14) yes . .
Sr(1) N(1) C(51) 112.4(14) yes . .
Sr(1) N(1) C(56) 108.1(14) yes . .
C(12) N(1) C(51) 105.6(19) yes . .
C(12) N(1) C(56) 112.3(19) yes . .
C(51) N(1) C(56) 108.2(17) yes . .
Sr(1) N(2) C(2) 108.2(15) yes . .
Sr(1) N(2) C(14) 111.3(16) yes . .
Sr(1) N(2) C(46) 111.4(17) yes . .
C(2) N(2) C(14) 108(2) yes . .
C(2) N(2) C(46) 111(2) yes . .
C(14) N(2) C(46) 108(2) yes . .
N(4) N(3) C(5) 110(2) yes . .
N(4) N(3) C(69) 121(2) yes . .
C(5) N(3) C(69) 129(2) yes . .
N(3) N(4) C(6) 105(2) yes . .
N(29) N(5) C(48) 106(2) yes . .
Sr(2) N(6) C(90) 104.8(18) yes . .
Sr(2) N(6) C(95) 113(2) yes . .
Sr(2) N(6) C(109) 107(2) yes . .
C(90) N(6) C(95) 106(2) yes . .
C(90) N(6) C(109) 110(3) yes . .
C(95) N(6) C(109) 115(2) yes . .
N(41) N(7) C(52) 112(2) yes . .
N(41) N(7) C(72) 119(2) yes . .
C(52) N(7) C(72) 129(2) yes . .
Sr(2) N(8) C(63) 108.8(19) yes . .
Sr(2) N(8) C(89) 112(2) yes . .
Sr(2) N(8) C(101) 112(2) yes . .
C(63) N(8) C(89) 106(2) yes . .
C(63) N(8) C(101) 112(2) yes . .
C(89) N(8) C(101) 105(3) yes . .
N(10) N(9) C(11) 114(2) yes . .
N(10) N(9) C(77) 117(2) yes . .
C(11) N(9) C(77) 130(3) yes . .
N(9) N(10) C(61) 108(2) yes . .
N(5) N(29) C(47) 111(2) yes . .
N(5) N(29) C(81) 118(2) yes . .
C(47) N(29) C(81) 131(2) yes . .
N(7) N(41) C(66) 105(2) yes . .
O(19) C(1) C(46) 108(2) yes . .
N(2) C(2) C(3) 117(2) yes . .
O(8) C(3) C(2) 113(2) yes . .
O(8) C(3) C(4) 124(2) yes . .
C(2) C(3) C(4) 122(2) yes . .
C(3) C(4) C(5) 126(2) yes . .
C(3) C(4) C(6) 124(2) yes . .
C(5) C(4) C(6) 109(2) yes . .
O(9) C(5) N(3) 122(2) yes . .
O(9) C(5) C(4) 131(2) yes . .
N(3) C(5) C(4) 107(2) yes . .
N(4) C(6) C(4) 109(2) yes . .
N(4) C(6) C(79) 120(2) yes . .
C(4) C(6) C(79) 131(2) yes . .
O(7) C(7) C(8) 123(2) yes . .
O(7) C(7) C(56) 121.7(19) yes . .
C(8) C(7) C(56) 116(2) yes . .
C(7) C(8) C(47) 125(2) yes . .
C(7) C(8) C(48) 129(2) yes . .
C(47) C(8) C(48) 105(2) yes . .
C(52) C(9) C(64) 133(2) yes . .
C(52) C(9) C(66) 102(2) yes . .
C(64) C(9) C(66) 125(2) yes . .
C(71) C(10) C(72) 120(3) yes . .
O(20) C(11) N(9) 125(3) yes . .
O(20) C(11) C(80) 131(3) yes . .
N(9) C(11) C(80) 104(3) yes . .
N(1) C(12) C(13) 112(2) yes . .
O(5) C(13) C(12) 108(2) yes . .
N(2) C(14) C(58) 117(2) yes . .
C(75) C(45) C(77) 123(3) yes . .
N(2) C(46) C(1) 112(2) yes . .
O(11) C(47) N(29) 119(2) yes . .
O(11) C(47) C(8) 137(2) yes . .
N(29) C(47) C(8) 103(2) yes . .
N(5) C(48) C(8) 115(2) yes . .
N(5) C(48) C(85) 121(2) yes . .
C(8) C(48) C(85) 124(2) yes . .
N(1) C(51) C(76) 109(2) yes . .
O(17) C(52) N(7) 121(2) yes . .
O(17) C(52) C(9) 133(2) yes . .
N(7) C(52) C(9) 106(2) yes . .
O(14) C(54) C(60) 109(2) yes . .
C(68) C(55) C(112) 144(6) yes . .
N(1) C(56) C(7) 111.0(18) yes . .
C(81) C(57) C(86) 118(3) yes . .
O(14) C(58) C(14) 105(2) yes . .
C(68) C(59) C(69) 118(3) yes . .
O(5) C(60) C(54) 112(2) yes . .
N(10) C(61) C(80) 109(3) yes . .
N(10) C(61) C(87) 125(3) yes . .
C(80) C(61) C(87) 127(3) yes . .
C(86) C(62) C(91) 114(3) yes . .
N(8) C(63) C(65) 114(2) yes . .
O(12) C(64) C(9) 133(3) yes . .
O(12) C(64) C(95) 115(2) yes . .
C(9) C(64) C(95) 111(2) yes . .
O(6) C(65) C(63) 118(2) yes . .
O(6) C(65) C(80) 122(3) yes . .
C(63) C(65) C(80) 120(3) yes . .
N(41) C(66) C(9) 114(2) yes . .
N(41) C(66) C(53) 118(2) yes . .
C(9) C(66) C(53) 128(2) yes . .
C(55) C(68) C(59) 115(5) yes . .
N(3) C(69) C(59) 123(2) yes . .
N(3) C(69) C(94) 117(3) yes . .
C(59) C(69) C(94) 120(3) yes . .
C(72) C(70) C(84) 114(2) yes . .
C(10) C(71) C(83) 114(3) yes . .
N(7) C(72) C(10) 116(2) yes . .
N(7) C(72) C(70) 120(2) yes . .
C(10) C(72) C(70) 124(2) yes . .
C(99) C(73) C(105) 113(3) yes . .
O(28) C(74) C(100) 106(3) yes . .
C(45) C(75) C(105) 114(3) yes . .
O(16) C(76) C(51) 112(2) yes . .
N(9) C(77) C(45) 120(3) yes . .
N(9) C(77) C(99) 119(3) yes . .
C(45) C(77) C(99) 121(3) yes . .
C(11) C(80) C(61) 105(2) yes . .
C(11) C(80) C(65) 131(3) yes . .
C(61) C(80) C(65) 124(3) yes . .
N(29) C(81) C(57) 119(3) yes . .
N(29) C(81) C(82) 122(3) yes . .
C(57) C(81) C(82) 119(3) yes . .
C(81) C(82) C(91) 121(4) yes . .
C(71) C(83) C(84) 127(3) yes . .
C(70) C(84) C(83) 121(3) yes . .
C(57) C(86) C(62) 125(4) yes . .
N(8) C(89) C(102) 117(3) yes . .
N(6) C(90) C(92) 119(3) yes . .
C(62) C(91) C(82) 123(5) yes . .
O(28) C(92) C(90) 104(3) yes . .
C(69) C(94) C(112) 121(3) yes . .
N(6) C(95) C(64) 107(2) yes . .
O(3) C(96) C(104) 115(5) yes . .
O(16) C(98) C(111) 121(3) yes . .
C(73) C(99) C(77) 123(3) yes . .
O(4) C(100) C(74) 118(3) yes . .
N(8) C(101) C(103) 109(4) yes . .
O(4) C(102) C(89) 107(3) yes . .
O(3) C(103) C(101) 112(3) yes . .
O(2) C(104) C(96) 120(4) yes . .
C(73) C(105) C(75) 125(3) yes . .
O(2) C(108) C(109) 114(4) yes . .
N(6) C(109) C(108) 113(4) yes . .
O(19) C(111) C(98) 129(4) yes . .
C(55) C(112) C(94) 103(4) yes . .
O(19) C(1) H(79) 108.7 no . .
O(19) C(1) H(80) 110.6 no . .
C(46) C(1) H(79) 109.2 no . .
C(46) C(1) H(80) 110.5 no . .
H(79) C(1) H(80) 109.5 no . .
N(2) C(2) H(37) 107.5 no . .
N(2) C(2) H(38) 107.6 no . .
C(3) C(2) H(37) 107.4 no . .
C(3) C(2) H(38) 107.7 no . .
H(37) C(2) H(38) 109.5 no . .
C(71) C(10) H(11) 121.2 no . .
C(72) C(10) H(11) 119.3 no . .
N(1) C(12) H(81) 108.8 no . .
N(1) C(12) H(82) 108.9 no . .
C(13) C(12) H(81) 106.9 no . .
C(13) C(12) H(82) 111.0 no . .
H(81) C(12) H(82) 109.5 no . .
O(5) C(13) H(83) 111.9 no . .
O(5) C(13) H(84) 109.5 no . .
C(12) C(13) H(83) 108.8 no . .
C(12) C(13) H(84) 109.5 no . .
H(83) C(13) H(84) 109.5 no . .
N(2) C(14) H(85) 108.5 no . .
N(2) C(14) H(86) 107.7 no . .
C(58) C(14) H(85) 108.0 no . .
C(58) C(14) H(86) 106.2 no . .
H(85) C(14) H(86) 109.5 no . .
C(75) C(45) H(16) 120.4 no . .
C(77) C(45) H(16) 116.1 no . .
N(1) C(51) H(95) 108.2 no . .
N(1) C(51) H(96) 111.0 no . .
C(76) C(51) H(95) 108.9 no . .
C(76) C(51) H(96) 110.3 no . .
H(95) C(51) H(96) 109.5 no . .
C(66) C(53) H(32) 109.7 no . .
C(66) C(53) H(33) 107.7 no . .
C(66) C(53) H(34) 111.1 no . .
H(32) C(53) H(33) 109.5 no . .
H(32) C(53) H(34) 109.5 no . .
H(33) C(53) H(34) 109.5 no . .
O(14) C(54) H(87) 108.2 no . .
O(14) C(54) H(88) 112.8 no . .
C(60) C(54) H(87) 106.3 no . .
C(60) C(54) H(88) 111.2 no . .
H(87) C(54) H(88) 109.5 no . .
C(68) C(55) H(21) 109.4 no . .
C(112) C(55) H(21) 105.7 no . .
N(1) C(56) H(41) 108.3 no . .
N(1) C(56) H(42) 109.7 no . .
C(7) C(56) H(41) 108.8 no . .
C(7) C(56) H(42) 109.5 no . .
H(41) C(56) H(42) 109.5 no . .
C(81) C(57) H(7) 120.8 no . .
C(86) C(57) H(7) 121.6 no . .
O(14) C(58) H(89) 113.0 no . .
O(14) C(58) H(90) 107.7 no . .
C(14) C(58) H(89) 114.4 no . .
C(14) C(58) H(90) 106.7 no . .
H(89) C(58) H(90) 109.5 no . .
C(68) C(59) H(22) 125.5 no . .
C(69) C(59) H(22) 116.8 no . .
O(5) C(60) H(91) 108.7 no . .
O(5) C(60) H(92) 108.8 no . .
C(54) C(60) H(91) 105.1 no . .
C(54) C(60) H(92) 112.7 no . .
H(91) C(60) H(92) 109.5 no . .
C(86) C(62) H(8) 123.1 no . .
C(91) C(62) H(8) 121.7 no . .
N(8) C(63) H(39) 109.3 no . .
N(8) C(63) H(40) 107.9 no . .
C(65) C(63) H(39) 109.7 no . .
C(65) C(63) H(40) 105.9 no . .
H(39) C(63) H(40) 109.5 no . .
C(55) C(68) H(23) 127.0 no . .
C(59) C(68) H(23) 118.1 no . .
C(72) C(70) H(12) 122.1 no . .
C(84) C(70) H(12) 124.0 no . .
C(10) C(71) H(13) 122.9 no . .
C(83) C(71) H(13) 123.3 no . .
C(99) C(73) H(17) 125.1 no . .
C(105) C(73) H(17) 121.8 no . .
O(28) C(74) H(55) 114.0 no . .
O(28) C(74) H(56) 108.2 no . .
C(100) C(74) H(55) 113.7 no . .
C(100) C(74) H(56) 105.4 no . .
H(55) C(74) H(56) 109.5 no . .
C(45) C(75) H(18) 122.7 no . .
C(105) C(75) H(18) 123.0 no . .
O(16) C(76) H(97) 107.0 no . .
O(16) C(76) H(98) 109.2 no . .
C(51) C(76) H(97) 109.8 no . .
C(51) C(76) H(98) 109.7 no . .
H(97) C(76) H(98) 109.5 no . .
C(6) C(79) H(26) 111.5 no . .
C(6) C(79) H(27) 108.1 no . .
C(6) C(79) H(28) 108.7 no . .
H(26) C(79) H(27) 109.5 no . .
H(26) C(79) H(28) 109.5 no . .
H(27) C(79) H(28) 109.5 no . .
C(81) C(82) H(9) 121.2 no . .
C(91) C(82) H(9) 117.7 no . .
C(71) C(83) H(14) 115.4 no . .
C(84) C(83) H(14) 117.2 no . .
C(70) C(84) H(15) 119.0 no . .
C(83) C(84) H(15) 119.5 no . .
C(48) C(85) H(29) 107.4 no . .
C(48) C(85) H(30) 112.9 no . .
C(48) C(85) H(31) 108.1 no . .
H(29) C(85) H(30) 109.5 no . .
H(29) C(85) H(31) 109.5 no . .
H(30) C(85) H(31) 109.5 no . .
C(57) C(86) H(10) 118.9 no . .
C(62) C(86) H(10) 115.5 no . .
C(61) C(87) H(4) 109.4 no . .
C(61) C(87) H(5) 111.7 no . .
C(61) C(87) H(6) 107.2 no . .
H(4) C(87) H(5) 109.5 no . .
H(4) C(87) H(6) 109.5 no . .
H(5) C(87) H(6) 109.5 no . .
S(4) C(88) H(43) 109.9 no . .
S(4) C(88) H(44) 109.0 no . .
S(4) C(88) H(45) 109.5 no . .
H(43) C(88) H(44) 109.5 no . .
H(43) C(88) H(45) 109.5 no . .
H(44) C(88) H(45) 109.5 no . .
N(8) C(89) H(57) 104.1 no . .
N(8) C(89) H(58) 110.0 no . .
C(102) C(89) H(57) 102.5 no . .
C(102) C(89) H(58) 113.3 no . .
H(57) C(89) H(58) 109.5 no . .
N(6) C(90) H(59) 106.0 no . .
N(6) C(90) H(60) 105.7 no . .
C(92) C(90) H(59) 110.0 no . .
C(92) C(90) H(60) 106.9 no . .
H(59) C(90) H(60) 109.5 no . .
C(62) C(91) H(1) 117.1 no . .
C(82) C(91) H(1) 120.0 no . .
O(28) C(92) H(61) 112.0 no . .
O(28) C(92) H(62) 110.2 no . .
C(90) C(92) H(61) 112.7 no . .
C(90) C(92) H(62) 108.6 no . .
H(61) C(92) H(62) 109.5 no . .
S(3) C(93) H(49) 108.3 no . .
S(3) C(93) H(50) 107.6 no . .
S(3) C(93) H(51) 112.4 no . .
H(49) C(93) H(50) 109.5 no . .
H(49) C(93) H(51) 109.5 no . .
H(50) C(93) H(51) 109.5 no . .
C(69) C(94) H(24) 121.0 no . .
C(112) C(94) H(24) 118.1 no . .
N(6) C(95) H(35) 109.2 no . .
N(6) C(95) H(36) 110.5 no . .
C(64) C(95) H(35) 108.6 no . .
C(64) C(95) H(36) 111.7 no . .
H(35) C(95) H(36) 109.5 no . .
O(3) C(96) H(63) 111.4 no . .
O(3) C(96) H(64) 108.3 no . .
C(104) C(96) H(63) 108.1 no . .
C(104) C(96) H(64) 104.3 no . .
H(63) C(96) H(64) 109.5 no . .
O(16) C(98) H(2) 107.2 no . .
O(16) C(98) H(3) 101.6 no . .
C(111) C(98) H(2) 118.4 no . .
C(111) C(98) H(3) 96.1 no . .
H(2) C(98) H(3) 109.5 no . .
C(73) C(99) H(19) 118.6 no . .
C(77) C(99) H(19) 118.1 no . .
O(4) C(100) H(65) 107.7 no . .
O(4) C(100) H(66) 107.0 no . .
C(74) C(100) H(65) 109.9 no . .
C(74) C(100) H(66) 104.1 no . .
H(65) C(100) H(66) 109.5 no . .
N(8) C(101) H(67) 109.9 no . .
N(8) C(101) H(68) 107.9 no . .
C(103) C(101) H(67) 112.2 no . .
C(103) C(101) H(68) 108.0 no . .
H(67) C(101) H(68) 109.5 no . .
O(4) C(102) H(69) 109.4 no . .
O(4) C(102) H(70) 112.4 no . .
C(89) C(102) H(69) 105.5 no . .
C(89) C(102) H(70) 112.4 no . .
H(69) C(102) H(70) 109.5 no . .
O(3) C(103) H(71) 108.9 no . .
O(3) C(103) H(72) 110.5 no . .
C(101) C(103) H(71) 105.9 no . .
C(101) C(103) H(72) 109.7 no . .
H(71) C(103) H(72) 109.5 no . .
O(2) C(104) H(73) 103.3 no . .
O(2) C(104) H(74) 107.4 no . .
C(96) C(104) H(73) 108.3 no . .
C(96) C(104) H(74) 108.3 no . .
H(73) C(104) H(74) 109.5 no . .
C(73) C(105) H(20) 117.7 no . .
C(75) C(105) H(20) 116.9 no . .
S(4) C(107) H(46) 106.2 no . .
S(4) C(107) H(47) 112.9 no . .
S(4) C(107) H(48) 109.2 no . .
H(46) C(107) H(47) 109.5 no . .
H(46) C(107) H(48) 109.5 no . .
H(47) C(107) H(48) 109.5 no . .
O(2) C(108) H(75) 111.6 no . .
O(2) C(108) H(76) 109.8 no . .
C(109) C(108) H(75) 105.5 no . .
C(109) C(108) H(76) 106.2 no . .
H(75) C(108) H(76) 109.5 no . .
N(6) C(109) H(77) 107.3 no . .
N(6) C(109) H(78) 105.5 no . .
C(108) C(109) H(77) 103.8 no . .
C(108) C(109) H(78) 117.7 no . .
H(77) C(109) H(78) 109.5 no . .
S(3) C(110) H(52) 90.2 no . .
S(3) C(110) H(53) 107.7 no . .
S(3) C(110) H(54) 128.2 no . .
H(52) C(110) H(53) 109.5 no . .
H(52) C(110) H(54) 109.5 no . .
H(53) C(110) H(54) 109.5 no . .
O(19) C(111) H(93) 111.8 no . .
O(19) C(111) H(94) 100.0 no . .
C(98) C(111) H(93) 110.1 no . .
C(98) C(111) H(94) 92.6 no . .
H(93) C(111) H(94) 109.5 no . .
C(55) C(112) H(25) 129.9 no . .
C(94) C(112) H(25) 125.5 no . .

loop_
_geom_bond_atom_site_label_1
_geom_bond_atom_site_label_2
_geom_bond_distance
_geom_bond_publ_flag
_geom_bond_site_symmetry_2
Sr(1) O(5) 2.694(17) yes .
Sr(1) O(7) 2.569(18) yes .
Sr(1) O(8) 2.561(16) yes .
Sr(1) O(10) 2.459(14) yes 1_655
Sr(1) O(14) 2.618(17) yes .
Sr(1) O(16) 2.68(2) yes .
Sr(1) O(19) 2.71(2) yes .
Sr(1) N(1) 2.78(2) yes .
Sr(1) N(2) 2.70(2) yes .
Sr(2) O(1) 2.43(2) yes .
Sr(2) O(2) 2.59(3) yes .
Sr(2) O(3) 2.65(2) yes .
Sr(2) O(4) 2.79(2) yes .
Sr(2) O(6) 2.48(2) yes .
Sr(2) O(12) 2.47(2) yes .
Sr(2) O(28) 2.56(2) yes .
Sr(2) N(6) 2.74(2) yes .
Sr(2) N(8) 2.75(3) yes .
S(3) O(10) 1.495(19) yes .
S(3) C(93) 1.71(3) yes .
S(3) C(110) 1.30(6) yes .
S(4) O(1) 1.48(2) yes .
S(4) C(88) 1.76(6) yes .
S(4) C(107) 1.69(4) yes .
O(2) C(104) 1.51(5) yes .
O(2) C(108) 1.39(8) yes .
O(3) C(96) 1.29(6) yes .
O(3) C(103) 1.42(5) yes .
O(4) C(100) 1.40(4) yes .
O(4) C(102) 1.40(5) yes .
O(5) C(13) 1.39(3) yes .
O(5) C(60) 1.49(3) yes .
O(6) C(65) 1.26(4) yes .
O(7) C(7) 1.24(3) yes .
O(8) C(3) 1.33(3) yes .
O(9) C(5) 1.26(3) yes .
O(11) C(47) 1.24(3) yes .
O(12) C(64) 1.23(4) yes .
O(14) C(54) 1.43(3) yes .
O(14) C(58) 1.48(3) yes .
O(16) C(76) 1.41(3) yes .
O(16) C(98) 1.46(4) yes .
O(17) C(52) 1.27(3) yes .
O(19) C(1) 1.40(3) yes .
O(19) C(111) 1.34(5) yes .
O(20) C(11) 1.15(4) yes .
O(28) C(74) 1.36(5) yes .
O(28) C(92) 1.52(6) yes .
N(1) C(12) 1.48(3) yes .
N(1) C(51) 1.51(3) yes .
N(1) C(56) 1.49(2) yes .
N(2) C(2) 1.44(3) yes .
N(2) C(14) 1.46(3) yes .
N(2) C(46) 1.48(4) yes .
N(3) N(4) 1.46(3) yes .
N(3) C(5) 1.34(3) yes .
N(3) C(69) 1.45(4) yes .
N(4) C(6) 1.30(3) yes .
N(5) N(29) 1.38(3) yes .
N(5) C(48) 1.29(4) yes .
N(6) C(90) 1.59(4) yes .
N(6) C(95) 1.52(4) yes .
N(6) C(109) 1.48(5) yes .
N(7) N(41) 1.32(3) yes .
N(7) C(52) 1.41(3) yes .
N(7) C(72) 1.44(3) yes .
N(8) C(63) 1.49(4) yes .
N(8) C(89) 1.47(4) yes .
N(8) C(101) 1.44(5) yes .
N(9) N(10) 1.36(4) yes .
N(9) C(11) 1.43(4) yes .
N(9) C(77) 1.42(4) yes .
N(10) C(61) 1.31(4) yes .
N(29) C(47) 1.48(3) yes .
N(29) C(81) 1.45(3) yes .
N(41) C(66) 1.31(3) yes .
C(1) C(46) 1.55(4) yes .
C(2) C(3) 1.54(4) yes .
C(3) C(4) 1.41(4) yes .
C(4) C(5) 1.33(4) yes .
C(4) C(6) 1.43(3) yes .
C(6) C(79) 1.48(4) yes .
C(7) C(8) 1.40(3) yes .
C(7) C(56) 1.55(3) yes .
C(8) C(47) 1.42(3) yes .
C(8) C(48) 1.44(3) yes .
C(9) C(52) 1.40(4) yes .
C(9) C(64) 1.35(3) yes .
C(9) C(66) 1.43(3) yes .
C(10) C(71) 1.48(5) yes .
C(10) C(72) 1.35(4) yes .
C(11) C(80) 1.40(5) yes .
C(12) C(13) 1.52(3) yes .
C(14) C(58) 1.44(4) yes .
C(45) C(75) 1.35(6) yes .
C(45) C(77) 1.33(5) yes .
C(48) C(85) 1.44(4) yes .
C(51) C(76) 1.50(4) yes .
C(53) C(66) 1.51(3) yes .
C(54) C(60) 1.49(4) yes .
C(55) C(68) 1.25(7) yes .
C(55) C(112) 1.15(10) yes .
C(57) C(81) 1.35(5) yes .
C(57) C(86) 1.34(5) yes .
C(59) C(68) 1.40(5) yes .
C(59) C(69) 1.27(4) yes .
C(61) C(80) 1.54(5) yes .
C(61) C(87) 1.43(5) yes .
C(62) C(86) 1.41(7) yes .
C(62) C(91) 1.33(7) yes .
C(63) C(65) 1.46(4) yes .
C(64) C(95) 1.63(4) yes .
C(65) C(80) 1.39(4) yes .
C(69) C(94) 1.41(5) yes .
C(70) C(72) 1.44(4) yes .
C(70) C(84) 1.42(4) yes .
C(71) C(83) 1.35(6) yes .
C(73) C(99) 1.34(5) yes .
C(73) C(105) 1.44(6) yes .
C(74) C(100) 1.42(7) yes .
C(75) C(105) 1.44(6) yes .
C(77) C(99) 1.41(5) yes .
C(81) C(82) 1.38(7) yes .
C(82) C(91) 1.35(6) yes .
C(83) C(84) 1.32(5) yes .
C(89) C(102) 1.46(5) yes .
C(90) C(92) 1.40(6) yes .
C(94) C(112) 1.54(6) yes .
C(96) C(104) 1.33(8) yes .
C(98) C(111) 1.18(7) yes .
C(101) C(103) 1.42(7) yes .
C(108) C(109) 1.43(7) yes .
C(1) H(79) 0.950 no .
C(1) H(80) 0.950 no .
C(2) H(37) 0.950 no .
C(2) H(38) 0.950 no .
C(10) H(11) 0.950 no .
C(12) H(81) 0.950 no .
C(12) H(82) 0.950 no .
C(13) H(83) 0.950 no .
C(13) H(84) 0.950 no .
C(14) H(85) 0.950 no .
C(14) H(86) 0.950 no .
C(45) H(16) 0.950 no .
C(51) H(95) 0.950 no .
C(51) H(96) 0.950 no .
C(53) H(32) 0.950 no .
C(53) H(33) 0.950 no .
C(53) H(34) 0.950 no .
C(54) H(87) 0.950 no .
C(54) H(88) 0.950 no .
C(55) H(21) 0.950 no .
C(56) H(41) 0.950 no .
C(56) H(42) 0.950 no .
C(57) H(7) 0.950 no .
C(58) H(89) 0.950 no .
C(58) H(90) 0.950 no .
C(59) H(22) 0.950 no .
C(60) H(91) 0.950 no .
C(60) H(92) 0.950 no .
C(62) H(8) 0.950 no .
C(63) H(39) 0.950 no .
C(63) H(40) 0.950 no .
C(68) H(23) 0.950 no .
C(70) H(12) 0.950 no .
C(71) H(13) 0.950 no .
C(73) H(17) 0.950 no .
C(74) H(55) 0.950 no .
C(74) H(56) 0.950 no .
C(75) H(18) 0.950 no .
C(76) H(97) 0.950 no .
C(76) H(98) 0.950 no .
C(79) H(26) 0.950 no .
C(79) H(27) 0.950 no .
C(79) H(28) 0.950 no .
C(82) H(9) 0.950 no .
C(83) H(14) 0.950 no .
C(84) H(15) 0.950 no .
C(85) H(29) 0.950 no .
C(85) H(30) 0.950 no .
C(85) H(31) 0.950 no .
C(86) H(10) 0.950 no .
C(87) H(4) 0.950 no .
C(87) H(5) 0.950 no .
C(87) H(6) 0.950 no .
C(88) H(43) 0.950 no .
C(88) H(44) 0.950 no .
C(88) H(45) 0.950 no .
C(89) H(57) 0.950 no .
C(89) H(58) 0.950 no .
C(90) H(59) 0.950 no .
C(90) H(60) 0.950 no .
C(91) H(1) 0.950 no .
C(92) H(61) 0.950 no .
C(92) H(62) 0.950 no .
C(93) H(49) 0.950 no .
C(93) H(50) 0.950 no .
C(93) H(51) 0.950 no .
C(94) H(24) 0.950 no .
C(95) H(35) 0.950 no .
C(95) H(36) 0.950 no .
C(96) H(63) 0.950 no .
C(96) H(64) 0.950 no .
C(98) H(2) 0.950 no .
C(98) H(3) 0.950 no .
C(99) H(19) 0.950 no .
C(100) H(65) 0.950 no .
C(100) H(66) 0.950 no .
C(101) H(67) 0.950 no .
C(101) H(68) 0.950 no .
C(102) H(69) 0.950 no .
C(102) H(70) 0.950 no .
C(103) H(71) 0.950 no .
C(103) H(72) 0.950 no .
C(104) H(73) 0.950 no .
C(104) H(74) 0.950 no .
C(105) H(20) 0.950 no .
C(107) H(46) 0.950 no .
C(107) H(47) 0.950 no .
C(107) H(48) 0.950 no .
C(108) H(75) 0.950 no .
C(108) H(76) 0.950 no .
C(109) H(77) 0.950 no .
C(109) H(78) 0.950 no .
C(110) H(52) 0.950 no .
C(110) H(53) 0.950 no .
C(110) H(54) 0.950 no .
C(111) H(93) 0.950 no .
C(111) H(94) 0.950 no .
C(112) H(25) 0.950 no .

loop_
_geom_contact_atom_site_label_1
_geom_contact_atom_site_label_2
_geom_contact_distance
_geom_contact_site_symmetry_2
Sr(1) C(1) 3.55(2) .
Sr(1) C(2) 3.43(2) .
Sr(1) C(3) 3.47(3) .
Sr(1) C(7) 3.39(2) .
Sr(1) C(12) 3.57(2) .
Sr(1) C(13) 3.49(3) .
Sr(1) C(14) 3.51(3) .
Sr(1) C(46) 3.52(3) .
Sr(1) C(54) 3.46(2) .
Sr(1) C(56) 3.54(2) .
Sr(1) C(58) 3.53(3) .
Sr(1) C(60) 3.49(3) .
Sr(1) C(76) 3.43(2) .
Sr(1) C(98) 3.53(2) .
Sr(1) C(111) 3.47(4) .
Sr(2) C(63) 3.52(3) .
Sr(2) C(64) 3.42(3) .
Sr(2) C(65) 3.39(3) .
Sr(2) C(74) 3.47(4) .
Sr(2) C(89) 3.58(3) .
Sr(2) C(90) 3.50(3) .
Sr(2) C(92) 3.48(4) .
Sr(2) C(96) 3.42(6) .
Sr(2) C(100) 3.49(4) .
Sr(2) C(101) 3.56(5) .
Sr(2) C(103) 3.40(5) .
Sr(2) C(104) 3.45(4) .
Sr(2) C(108) 3.43(7) .
Sr(2) C(109) 3.47(5) .
S(4) O(9) 3.39(2) .
O(1) O(2) 2.99(4) .
O(1) O(3) 3.59(3) .
O(1) O(4) 3.12(4) .
O(1) O(28) 3.17(3) .
O(1) C(74) 3.41(4) .
O(1) C(88) 2.51(6) .
O(1) C(107) 2.57(4) .
O(2) O(1) 2.99(4) .
O(2) O(3) 2.77(4) .
O(2) O(12) 3.00(3) .
O(2) N(6) 2.87(4) .
O(2) C(96) 2.46(6) .
O(2) C(109) 2.36(6) .
O(3) O(1) 3.59(3) .
O(3) O(2) 2.77(4) .
O(3) O(12) 3.03(3) .
O(3) N(8) 2.83(3) .
O(3) C(101) 2.35(6) .
O(3) C(104) 2.21(6) .
O(4) O(1) 3.12(4) .
O(4) O(6) 3.03(3) .
O(4) O(28) 2.74(4) .
O(4) N(8) 2.82(3) .
O(4) C(63) 3.56(3) .
O(4) C(65) 3.39(3) .
O(4) C(74) 2.43(5) .
O(4) C(89) 2.31(4) .
O(5) O(7) 3.10(2) .
O(5) O(10) 3.14(2) 1_655
O(5) O(14) 2.89(2) .
O(5) N(1) 2.89(2) .
O(5) C(12) 2.35(3) .
O(5) C(54) 2.47(3) .
O(5) C(110) 3.29(4) 1_655
O(6) O(4) 3.03(3) .
O(6) O(12) 2.91(3) .
O(6) O(28) 3.11(3) .
O(6) N(8) 2.75(3) .
O(6) C(61) 2.91(4) .
O(6) C(63) 2.33(3) .
O(6) C(64) 3.51(4) .
O(6) C(80) 2.31(4) .
O(6) C(87) 2.87(4) .
O(6) C(89) 3.53(4) .
O(6) C(100) 3.39(4) .
O(6) C(102) 3.32(4) .
O(7) O(5) 3.10(2) .
O(7) O(8) 2.94(2) .
O(7) O(14) 3.00(2) .
O(7) N(1) 2.79(2) .
O(7) N(2) 3.58(2) .
O(7) C(2) 3.44(3) .
O(7) C(3) 3.41(3) .
O(7) C(8) 2.32(2) .
O(7) C(12) 3.43(3) .
O(7) C(13) 3.02(3) .
O(7) C(48) 2.98(3) .
O(7) C(54) 3.15(3) .
O(7) C(56) 2.44(3) .
O(7) C(58) 3.39(3) .
O(7) C(85) 2.96(3) .
O(8) O(7) 2.94(2) .
O(8) O(16) 3.23(2) .
O(8) O(19) 2.94(2) .
O(8) N(1) 3.57(2) .
O(8) N(2) 2.78(2) .
O(8) C(1) 3.03(3) .
O(8) C(2) 2.40(3) .
O(8) C(4) 2.41(3) .
O(8) C(6) 2.96(3) .
O(8) C(7) 3.25(3) .
O(8) C(46) 3.45(4) .
O(8) C(56) 3.42(3) .
O(8) C(76) 3.35(3) .
O(8) C(79) 3.01(3) .
O(8) C(98) 3.54(4) .
O(8) C(111) 3.39(5) .
O(9) S(4) 3.39(2) .
O(9) N(3) 2.28(3) .
O(9) N(4) 3.49(3) .
O(9) C(2) 2.92(3) .
O(9) C(3) 2.99(3) .
O(9) C(4) 2.36(3) .
O(9) C(6) 3.49(3) .
O(9) C(59) 2.91(3) .
O(9) C(69) 2.93(3) .
O(9) C(88) 3.36(4) .
O(9) C(107) 3.31(4) .
O(10) O(5) 3.14(2) 1_455
O(10) O(14) 3.46(2) 1_455
O(10) O(16) 3.39(2) 1_455
O(10) O(19) 3.25(3) 1_455
O(10) C(10) 3.50(3) 2_646
O(10) C(60) 3.59(3) 1_455
O(10) C(93) 2.67(3) .
O(10) C(110) 1.98(6) .
O(11) N(5) 3.50(3) .
O(11) N(29) 2.35(3) .
O(11) C(7) 3.15(3) .
O(11) C(8) 2.47(3) .
O(11) C(48) 3.50(3) .
O(11) C(56) 2.90(2) .
O(11) C(73) 3.19(4) 2_746
O(11) C(81) 3.05(4) .
O(11) C(82) 2.97(5) .
O(11) C(111) 3.30(5) 2_747
O(11) C(112) 3.36(5) 2_647
O(12) O(2) 3.00(3) .
O(12) O(3) 3.03(3) .
O(12) O(6) 2.91(3) .
O(12) N(6) 2.67(3) .
O(12) C(9) 2.36(3) .
O(12) C(53) 3.08(3) .
O(12) C(66) 3.02(3) .
O(12) C(95) 2.43(4) .
O(12) C(96) 3.18(6) .
O(12) C(103) 3.42(6) .
O(12) C(104) 3.46(5) .
O(12) C(108) 3.17(6) .
O(12) C(109) 3.45(5) .
O(14) O(5) 2.89(2) .
O(14) O(7) 3.00(2) .
O(14) O(10) 3.46(2) 1_655
O(14) N(2) 2.82(2) .
O(14) N(7) 3.55(3) 2_746
O(14) C(10) 3.53(3) 2_746
O(14) C(14) 2.32(3) .
O(14) C(60) 2.38(3) .
O(16) O(8) 3.23(2) .
O(16) O(10) 3.39(2) 1_655
O(16) O(19) 2.79(3) .
O(16) N(1) 2.90(2) .
O(16) C(51) 2.41(3) .
O(16) C(111) 2.31(5) .
O(17) N(7) 2.34(2) .
O(17) N(41) 3.46(3) .
O(17) C(9) 2.45(3) .
O(17) C(64) 3.19(3) .
O(17) C(66) 3.47(3) .
O(17) C(70) 2.91(3) .
O(17) C(72) 2.97(3) .
O(17) C(74) 3.36(5) 2_756
O(17) C(95) 2.92(4) .
O(17) C(100) 3.33(4) 2_756
O(19) O(8) 2.94(2) .
O(19) O(10) 3.25(3) 1_655
O(19) O(16) 2.79(3) .
O(19) N(2) 2.89(3) .
O(19) C(3) 3.56(4) .
O(19) C(46) 2.39(4) .
O(19) C(98) 2.27(4) .
O(19) C(112) 3.44(6) 1_655
O(20) N(9) 2.29(3) .
O(20) N(10) 3.42(3) .
O(20) C(45) 2.89(4) .
O(20) C(61) 3.47(5) .
O(20) C(63) 3.02(3) .
O(20) C(65) 3.06(4) .
O(20) C(77) 3.00(4) .
O(20) C(80) 2.32(4) .
O(20) C(86) 3.53(5) 2_656
O(28) O(1) 3.17(3) .
O(28) O(4) 2.74(4) .
O(28) O(6) 3.11(3) .
O(28) N(6) 2.93(3) .
O(28) C(90) 2.30(4) .
O(28) C(100) 2.21(5) .
N(1) O(5) 2.89(2) .
N(1) O(7) 2.79(2) .
N(1) O(8) 3.57(2) .
N(1) O(16) 2.90(2) .
N(1) C(7) 2.50(3) .
N(1) C(13) 2.48(3) .
N(1) C(76) 2.45(3) .
N(2) O(7) 3.58(2) .
N(2) O(8) 2.78(2) .
N(2) O(14) 2.82(2) .
N(2) O(19) 2.89(3) .
N(2) C(1) 2.51(3) .
N(2) C(3) 2.54(3) .
N(2) C(58) 2.47(3) .
N(3) O(9) 2.28(3) .
N(3) C(3) 3.52(4) .
N(3) C(4) 2.15(3) .
N(3) C(6) 2.20(3) .
N(3) C(51) 3.53(3) 2_757
N(3) C(59) 2.40(3) .
N(3) C(93) 3.51(5) .
N(3) C(94) 2.44(4) .
N(4) O(9) 3.49(3) .
N(4) C(3) 3.57(4) .
N(4) C(4) 2.22(3) .
N(4) C(5) 2.28(3) .
N(4) C(51) 3.58(3) 2_757
N(4) C(69) 2.53(4) .
N(4) C(79) 2.41(3) .
N(4) C(94) 2.89(4) .
N(5) O(11) 3.50(3) .
N(5) C(8) 2.30(3) .
N(5) C(47) 2.35(3) .
N(5) C(57) 2.74(4) .
N(5) C(81) 2.42(4) .
N(5) C(85) 2.37(4) .
N(6) O(2) 2.87(4) .
N(6) O(12) 2.67(3) .
N(6) O(28) 2.93(3) .
N(6) C(64) 2.54(3) .
N(6) C(92) 2.57(5) .
N(6) C(108) 2.42(5) .
N(7) O(14) 3.55(3) 2_756
N(7) O(17) 2.34(2) .
N(7) C(9) 2.24(3) .
N(7) C(10) 2.37(3) .
N(7) C(53) 3.52(3) .
N(7) C(64) 3.58(3) .
N(7) C(66) 2.09(3) .
N(7) C(70) 2.50(4) .
N(8) O(3) 2.83(3) .
N(8) O(4) 2.82(3) .
N(8) O(6) 2.75(3) .
N(8) C(65) 2.47(4) .
N(8) C(102) 2.50(5) .
N(8) C(103) 2.33(5) .
N(9) O(20) 2.29(3) .
N(9) C(13) 3.34(3) 2_756
N(9) C(45) 2.38(4) .
N(9) C(61) 2.16(4) .
N(9) C(80) 2.23(4) .
N(9) C(87) 3.55(4) .
N(9) C(90) 3.53(4) 2_746
N(9) C(92) 3.27(6) 2_746
N(9) C(99) 2.45(4) .
N(10) O(20) 3.42(3) .
N(10) C(11) 2.33(4) .
N(10) C(13) 3.49(4) 2_756
N(10) C(45) 3.59(4) .
N(10) C(77) 2.37(4) .
N(10) C(80) 2.32(4) .
N(10) C(87) 2.43(4) .
N(10) C(99) 2.73(4) .
N(29) O(11) 2.35(3) .
N(29) C(8) 2.27(3) .
N(29) C(48) 2.13(3) .
N(29) C(57) 2.41(4) .
N(29) C(82) 2.47(6) .
N(29) C(85) 3.51(4) .
N(41) O(17) 3.46(3) .
N(41) C(9) 2.30(3) .
N(41) C(10) 2.75(3) .
N(41) C(52) 2.27(3) .
N(41) C(53) 2.42(3) .
N(41) C(64) 3.58(3) .
N(41) C(72) 2.39(3) .
C(1) Sr(1) 3.55(2) .
C(1) O(8) 3.03(3) .
C(1) N(2) 2.51(3) .
C(1) C(2) 3.07(4) .
C(1) C(3) 3.11(4) .
C(1) C(98) 3.36(5) .
C(1) C(111) 2.30(5) .
C(2) Sr(1) 3.43(2) .
C(2) O(7) 3.44(3) .
C(2) O(8) 2.40(3) .
C(2) O(9) 2.92(3) .
C(2) C(1) 3.07(4) .
C(2) C(4) 2.58(3) .
C(2) C(5) 3.03(3) .
C(2) C(14) 2.34(4) .
C(2) C(46) 2.40(4) .
C(2) C(58) 3.07(4) .
C(3) Sr(1) 3.47(3) .
C(3) O(7) 3.41(3) .
C(3) O(9) 2.99(3) .
C(3) O(19) 3.56(4) .
C(3) N(2) 2.54(3) .
C(3) N(3) 3.52(4) .
C(3) N(4) 3.57(4) .
C(3) C(1) 3.11(4) .
C(3) C(5) 2.44(4) .
C(3) C(6) 2.51(4) .
C(3) C(46) 3.20(4) .
C(3) C(79) 3.20(4) .
C(4) O(8) 2.41(3) .
C(4) O(9) 2.36(3) .
C(4) N(3) 2.15(3) .
C(4) N(4) 2.22(3) .
C(4) C(2) 2.58(3) .
C(4) C(51) 3.52(3) 2_757
C(4) C(69) 3.58(4) .
C(4) C(79) 2.65(4) .
C(5) N(4) 2.28(3) .
C(5) C(2) 3.03(3) .
C(5) C(3) 2.44(4) .
C(5) C(6) 2.25(3) .
C(5) C(51) 3.48(3) 2_757
C(5) C(59) 3.02(4) .
C(5) C(69) 2.52(4) .
C(6) O(8) 2.96(3) .
C(6) O(9) 3.49(3) .
C(6) N(3) 2.20(3) .
C(6) C(3) 2.51(4) .
C(6) C(5) 2.25(3) .
C(6) C(51) 3.58(3) 2_757
C(6) C(69) 3.57(4) .
C(7) Sr(1) 3.39(2) .
C(7) O(8) 3.25(3) .
C(7) O(11) 3.15(3) .
C(7) N(1) 2.50(3) .
C(7) C(12) 3.22(3) .
C(7) C(13) 3.19(3) .
C(7) C(47) 2.50(3) .
C(7) C(48) 2.56(3) .
C(7) C(85) 3.14(4) .
C(8) O(7) 2.32(2) .
C(8) O(11) 2.47(3) .
C(8) N(5) 2.30(3) .
C(8) N(29) 2.27(3) .
C(8) C(56) 2.49(3) .
C(8) C(85) 2.54(4) .
C(9) O(12) 2.36(3) .
C(9) O(17) 2.45(3) .
C(9) N(7) 2.24(3) .
C(9) N(41) 2.30(3) .
C(9) C(53) 2.64(3) .
C(9) C(95) 2.46(4) .
C(9) C(101) 3.55(5) 2_656
C(10) O(10) 3.50(3) 2_656
C(10) O(14) 3.53(3) 2_756
C(10) N(7) 2.37(3) .
C(10) N(41) 2.75(3) .
C(10) C(70) 2.46(4) .
C(10) C(83) 2.37(5) .
C(10) C(84) 2.77(5) .
C(11) N(10) 2.33(4) .
C(11) C(45) 3.00(5) .
C(11) C(61) 2.33(5) .
C(11) C(63) 3.05(4) .
C(11) C(65) 2.53(5) .
C(11) C(77) 2.58(5) .
C(11) C(92) 3.45(6) 2_746
C(12) Sr(1) 3.57(2) .
C(12) O(5) 2.35(3) .
C(12) O(7) 3.43(3) .
C(12) C(7) 3.22(3) .
C(12) C(51) 2.38(3) .
C(12) C(56) 2.46(3) .
C(13) Sr(1) 3.49(3) .
C(13) O(7) 3.02(3) .
C(13) N(1) 2.48(3) .
C(13) N(9) 3.34(3) 2_746
C(13) N(10) 3.49(4) 2_746
C(13) C(7) 3.19(3) .
C(13) C(54) 3.21(4) .
C(13) C(56) 3.17(3) .
C(13) C(60) 2.44(4) .
C(13) C(77) 3.49(4) 2_746
C(14) Sr(1) 3.51(3) .
C(14) O(14) 2.32(3) .
C(14) C(2) 2.34(4) .
C(14) C(46) 2.37(4) .
C(45) O(20) 2.89(4) .
C(45) N(9) 2.38(4) .
C(45) N(10) 3.59(4) .
C(45) C(11) 3.00(5) .
C(45) C(73) 2.83(5) .
C(45) C(92) 3.49(5) 2_746
C(45) C(99) 2.39(5) .
C(45) C(105) 2.34(5) .
C(46) Sr(1) 3.52(3) .
C(46) O(8) 3.45(4) .
C(46) O(19) 2.39(4) .
C(46) C(2) 2.40(4) .
C(46) C(3) 3.20(4) .
C(46) C(14) 2.37(4) .
C(47) N(5) 2.35(3) .
C(47) C(7) 2.50(3) .
C(47) C(48) 2.26(4) .
C(47) C(56) 2.89(3) .
C(47) C(73) 3.58(4) 2_746
C(47) C(81) 2.67(3) .
C(47) C(82) 3.15(5) .
C(47) C(99) 3.57(4) 2_746
C(48) O(7) 2.98(3) .
C(48) O(11) 3.50(3) .
C(48) N(29) 2.13(3) .
C(48) C(7) 2.56(3) .
C(48) C(47) 2.26(4) .
C(48) C(81) 3.49(4) .
C(51) O(16) 2.41(3) .
C(51) N(3) 3.53(3) 2_747
C(51) N(4) 3.58(3) 2_747
C(51) C(4) 3.52(3) 2_747
C(51) C(5) 3.48(3) 2_747
C(51) C(6) 3.58(3) 2_747
C(51) C(12) 2.38(3) .
C(51) C(56) 2.43(3) .
C(52) N(41) 2.27(3) .
C(52) C(64) 2.52(4) .
C(52) C(66) 2.21(4) .
C(52) C(70) 3.09(4) .
C(52) C(72) 2.57(4) .
C(52) C(95) 2.94(4) .
C(53) O(12) 3.08(3) .
C(53) N(7) 3.52(3) .
C(53) N(41) 2.42(3) .
C(53) C(9) 2.64(3) .
C(53) C(64) 3.13(4) .
C(54) Sr(1) 3.46(2) .
C(54) O(5) 2.47(3) .
C(54) O(7) 3.15(3) .
C(54) C(13) 3.21(4) .
C(54) C(58) 2.40(4) .
C(55) C(59) 2.24(5) .
C(55) C(69) 2.52(7) .
C(55) C(94) 2.12(9) .
C(56) Sr(1) 3.54(2) .
C(56) O(7) 2.44(3) .
C(56) O(8) 3.42(3) .
C(56) O(11) 2.90(2) .
C(56) C(8) 2.49(3) .
C(56) C(12) 2.46(3) .
C(56) C(13) 3.17(3) .
C(56) C(47) 2.89(3) .
C(56) C(51) 2.43(3) .
C(56) C(76) 3.15(3) .
C(57) N(5) 2.74(4) .
C(57) N(29) 2.41(4) .
C(57) C(62) 2.44(5) .
C(57) C(82) 2.35(6) .
C(57) C(91) 2.73(6) .
C(58) Sr(1) 3.53(3) .
C(58) O(7) 3.39(3) .
C(58) N(2) 2.47(3) .
C(58) C(2) 3.07(4) .
C(58) C(54) 2.40(4) .
C(59) O(9) 2.91(3) .
C(59) N(3) 2.40(3) .
C(59) C(5) 3.02(4) .
C(59) C(55) 2.24(5) .
C(59) C(94) 2.32(5) .
C(59) C(112) 2.84(5) .
C(60) Sr(1) 3.49(3) .
C(60) O(10) 3.59(3) 1_655
C(60) O(14) 2.38(3) .
C(60) C(13) 2.44(4) .
C(61) O(6) 2.91(4) .
C(61) O(20) 3.47(5) .
C(61) N(9) 2.16(4) .
C(61) C(11) 2.33(5) .
C(61) C(65) 2.58(4) .
C(61) C(77) 3.48(4) .
C(62) C(57) 2.44(5) .
C(62) C(81) 2.78(5) .
C(62) C(82) 2.35(6) .
C(63) Sr(2) 3.52(3) .
C(63) O(4) 3.56(3) .
C(63) O(6) 2.33(3) .
C(63) O(20) 3.02(3) .
C(63) C(11) 3.05(4) .
C(63) C(80) 2.47(4) .
C(63) C(89) 2.37(5) .
C(63) C(101) 2.43(5) .
C(63) C(102) 3.01(4) .
C(63) C(103) 3.09(5) .
C(64) Sr(2) 3.42(3) .
C(64) O(6) 3.51(4) .
C(64) O(17) 3.19(3) .
C(64) N(6) 2.54(3) .
C(64) N(7) 3.58(3) .
C(64) N(41) 3.58(3) .
C(64) C(52) 2.52(4) .
C(64) C(53) 3.13(4) .
C(64) C(66) 2.47(3) .
C(64) C(108) 3.31(5) .
C(64) C(109) 3.34(5) .
C(65) Sr(2) 3.39(3) .
C(65) O(4) 3.39(3) .
C(65) O(20) 3.06(4) .
C(65) N(8) 2.47(4) .
C(65) C(11) 2.53(5) .
C(65) C(61) 2.58(4) .
C(65) C(87) 3.16(4) .
C(65) C(89) 3.16(5) .
C(65) C(102) 3.14(5) .
C(66) O(12) 3.02(3) .
C(66) O(17) 3.47(3) .
C(66) N(7) 2.09(3) .
C(66) C(52) 2.21(4) .
C(66) C(64) 2.47(3) .
C(66) C(72) 3.47(4) .
C(68) C(69) 2.29(5) .
C(68) C(94) 2.63(5) .
C(68) C(112) 2.29(7) .
C(69) O(9) 2.93(3) .
C(69) N(4) 2.53(4) .
C(69) C(4) 3.58(4) .
C(69) C(5) 2.52(4) .
C(69) C(6) 3.57(4) .
C(69) C(55) 2.52(7) .
C(69) C(68) 2.29(5) .
C(69) C(112) 2.57(5) .
C(70) O(17) 2.91(3) .
C(70) N(7) 2.50(4) .
C(70) C(10) 2.46(4) .
C(70) C(52) 3.09(4) .
C(70) C(71) 2.88(4) .
C(70) C(83) 2.39(5) .
C(71) C(70) 2.88(4) .
C(71) C(72) 2.45(4) .
C(71) C(84) 2.39(5) .
C(72) O(17) 2.97(3) .
C(72) N(41) 2.39(3) .
C(72) C(52) 2.57(4) .
C(72) C(66) 3.47(4) .
C(72) C(71) 2.45(4) .
C(72) C(83) 2.69(5) .
C(72) C(84) 2.39(4) .
C(73) O(11) 3.19(4) 2_756
C(73) C(45) 2.83(5) .
C(73) C(47) 3.58(4) 2_756
C(73) C(75) 2.56(5) .
C(73) C(77) 2.42(5) .
C(74) Sr(2) 3.47(4) .
C(74) O(1) 3.41(4) .
C(74) O(4) 2.43(5) .
C(74) O(17) 3.36(5) 2_746
C(74) C(90) 3.49(7) .
C(74) C(92) 2.37(8) .
C(75) C(73) 2.56(5) .
C(75) C(77) 2.37(5) .
C(75) C(99) 2.80(5) .
C(76) Sr(1) 3.43(2) .
C(76) O(8) 3.35(3) .
C(76) N(1) 2.45(3) .
C(76) C(56) 3.15(3) .
C(76) C(98) 2.41(6) .
C(76) C(111) 3.38(5) .
C(77) O(20) 3.00(4) .
C(77) N(10) 2.37(4) .
C(77) C(11) 2.58(5) .
C(77) C(13) 3.49(4) 2_756
C(77) C(61) 3.48(4) .
C(77) C(73) 2.42(5) .
C(77) C(75) 2.37(5) .
C(77) C(92) 3.30(5) 2_746
C(77) C(105) 2.68(5) .
C(79) O(8) 3.01(3) .
C(79) N(4) 2.41(3) .
C(79) C(3) 3.20(4) .
C(79) C(4) 2.65(4) .
C(80) O(6) 2.31(4) .
C(80) O(20) 2.32(4) .
C(80) N(9) 2.23(4) .
C(80) N(10) 2.32(4) .
C(80) C(63) 2.47(4) .
C(80) C(87) 2.65(5) .
C(81) O(11) 3.05(4) .
C(81) N(5) 2.42(4) .
C(81) C(47) 2.67(3) .
C(81) C(48) 3.49(4) .
C(81) C(62) 2.78(5) .
C(81) C(86) 2.31(5) .
C(81) C(91) 2.38(5) .
C(82) O(11) 2.97(5) .
C(82) N(29) 2.47(6) .
C(82) C(47) 3.15(5) .
C(82) C(57) 2.35(6) .
C(82) C(62) 2.35(6) .
C(82) C(86) 2.65(7) .
C(83) C(10) 2.37(5) .
C(83) C(70) 2.39(5) .
C(83) C(72) 2.69(5) .
C(84) C(10) 2.77(5) .
C(84) C(71) 2.39(5) .
C(84) C(72) 2.39(4) .
C(85) O(7) 2.96(3) .
C(85) N(5) 2.37(4) .
C(85) N(29) 3.51(4) .
C(85) C(7) 3.14(4) .
C(85) C(8) 2.54(4) .
C(86) O(20) 3.53(5) 2_646
C(86) C(81) 2.31(5) .
C(86) C(82) 2.65(7) .
C(86) C(91) 2.30(7) .
C(87) O(6) 2.87(4) .
C(87) N(9) 3.55(4) .
C(87) N(10) 2.43(4) .
C(87) C(65) 3.16(4) .
C(87) C(80) 2.65(5) .
C(88) O(1) 2.51(6) .
C(88) O(9) 3.36(4) .
C(88) C(107) 2.55(8) .
C(89) Sr(2) 3.58(3) .
C(89) O(4) 2.31(4) .
C(89) O(6) 3.53(4) .
C(89) C(63) 2.37(5) .
C(89) C(65) 3.16(5) .
C(89) C(101) 2.31(6) .
C(89) C(103) 3.56(6) .
C(90) Sr(2) 3.50(3) .
C(90) O(28) 2.30(4) .
C(90) N(9) 3.53(4) 2_756
C(90) C(74) 3.49(7) .
C(90) C(95) 2.49(4) .
C(90) C(109) 2.52(7) .
C(91) C(57) 2.73(6) .
C(91) C(81) 2.38(5) .
C(91) C(86) 2.30(7) .
C(92) Sr(2) 3.48(4) .
C(92) N(6) 2.57(5) .
C(92) N(9) 3.27(6) 2_756
C(92) C(11) 3.45(6) 2_756
C(92) C(45) 3.49(5) 2_756
C(92) C(74) 2.37(8) .
C(92) C(77) 3.30(5) 2_756
C(92) C(109) 3.21(7) .
C(93) O(10) 2.67(3) .
C(93) N(3) 3.51(5) .
C(93) C(110) 2.11(7) .
C(94) N(3) 2.44(4) .
C(94) N(4) 2.89(4) .
C(94) C(55) 2.12(9) .
C(94) C(59) 2.32(5) .
C(94) C(68) 2.63(5) .
C(95) O(12) 2.43(4) .
C(95) O(17) 2.92(4) .
C(95) C(9) 2.46(4) .
C(95) C(52) 2.94(4) .
C(95) C(90) 2.49(4) .
C(95) C(108) 3.18(5) .
C(95) C(109) 2.52(5) .
C(96) Sr(2) 3.42(6) .
C(96) O(2) 2.46(6) .
C(96) O(12) 3.18(6) .
C(96) C(101) 3.52(8) .
C(96) C(103) 2.30(8) .
C(96) C(108) 3.43(8) .
C(98) Sr(1) 3.53(2) .
C(98) O(8) 3.54(4) .
C(98) O(19) 2.27(4) .
C(98) C(1) 3.36(5) .
C(98) C(76) 2.41(6) .
C(99) N(9) 2.45(4) .
C(99) N(10) 2.73(4) .
C(99) C(45) 2.39(5) .
C(99) C(47) 3.57(4) 2_756
C(99) C(75) 2.80(5) .
C(99) C(105) 2.32(5) .
C(100) Sr(2) 3.49(4) .
C(100) O(6) 3.39(4) .
C(100) O(17) 3.33(4) 2_746
C(100) O(28) 2.21(5) .
C(100) C(102) 2.38(6) .
C(101) Sr(2) 3.56(5) .
C(101) O(3) 2.35(6) .
C(101) C(9) 3.55(5) 2_646
C(101) C(63) 2.43(5) .
C(101) C(89) 2.31(6) .
C(101) C(96) 3.52(8) .
C(102) O(6) 3.32(4) .
C(102) N(8) 2.50(5) .
C(102) C(63) 3.01(4) .
C(102) C(65) 3.14(5) .
C(102) C(100) 2.38(6) .
C(103) Sr(2) 3.40(5) .
C(103) O(12) 3.42(6) .
C(103) N(8) 2.33(5) .
C(103) C(63) 3.09(5) .
C(103) C(89) 3.56(6) .
C(103) C(96) 2.30(8) .
C(103) C(104) 3.51(8) .
C(104) Sr(2) 3.45(4) .
C(104) O(3) 2.21(6) .
C(104) O(12) 3.46(5) .
C(104) C(103) 3.51(8) .
C(104) C(108) 2.44(7) .
C(105) C(45) 2.34(5) .
C(105) C(77) 2.68(5) .
C(105) C(99) 2.32(5) .
C(107) O(1) 2.57(4) .
C(107) O(9) 3.31(4) .
C(107) C(88) 2.55(8) .
C(108) Sr(2) 3.43(7) .
C(108) O(12) 3.17(6) .
C(108) N(6) 2.42(5) .
C(108) C(64) 3.31(5) .
C(108) C(95) 3.18(5) .
C(108) C(96) 3.43(8) .
C(108) C(104) 2.44(7) .
C(109) Sr(2) 3.47(5) .
C(109) O(2) 2.36(6) .
C(109) O(12) 3.45(5) .
C(109) C(64) 3.34(5) .
C(109) C(90) 2.52(7) .
C(109) C(92) 3.21(7) .
C(109) C(95) 2.52(5) .
C(110) O(5) 3.29(4) 1_455
C(110) O(10) 1.98(6) .
C(110) C(93) 2.11(7) .
C(111) Sr(1) 3.47(4) .
C(111) O(8) 3.39(5) .
C(111) O(11) 3.30(5) 2_757
C(111) O(16) 2.31(5) .
C(111) C(1) 2.30(5) .
C(111) C(76) 3.38(5) .
C(111) C(112) 3.46(7) 1_655
C(112) O(11) 3.36(5) 2_657
C(112) O(19) 3.44(6) 1_455
C(112) C(59) 2.84(5) .
C(112) C(68) 2.29(7) .
C(112) C(69) 2.57(5) .
C(112) C(111) 3.46(7) 1_455
Sr(1) H(83) 3.596 .
Sr(1) H(87) 3.554 .
Sr(1) H(98) 3.453 .
Sr(2) H(56) 3.578 .
Sr(2) H(57) 3.587 .
Sr(2) H(72) 3.478 .
Sr(2) H(77) 3.514 .
S(3) H(11) 3.544 2_646
S(3) H(49) 2.203 .
S(3) H(50) 2.195 .
S(3) H(51) 2.253 .
S(3) H(52) 1.617 .
S(3) H(53) 1.833 .
S(3) H(54) 2.034 .
S(4) H(43) 2.268 .
S(4) H(44) 2.258 .
S(4) H(45) 2.264 .
S(4) H(46) 2.162 .
S(4) H(47) 2.241 .
S(4) H(48) 2.198 .
S(4) H(56) 3.267 .
O(1) H(43) 2.915 .
O(1) H(44) 3.275 .
O(1) H(45) 2.497 .
O(1) H(46) 2.926 .
O(1) H(47) 3.354 .
O(1) H(48) 2.573 .
O(1) H(56) 2.851 .
O(1) H(61) 3.423 .
O(1) H(73) 3.571 .
O(2) H(48) 3.334 .
O(2) H(63) 2.816 .
O(2) H(64) 3.188 .
O(2) H(73) 1.957 .
O(2) H(74) 2.006 .
O(2) H(75) 1.947 .
O(2) H(76) 1.927 .
O(2) H(77) 2.466 .
O(2) H(78) 3.217 .
O(3) H(12) 3.561 2_646
O(3) H(63) 1.857 .
O(3) H(64) 1.823 .
O(3) H(67) 3.181 .
O(3) H(68) 2.470 .
O(3) H(71) 1.943 .
O(3) H(72) 1.962 .
O(3) H(73) 2.539 .
O(3) H(74) 2.990 .
O(4) H(45) 3.481 .
O(4) H(55) 3.246 .
O(4) H(56) 2.575 .
O(4) H(57) 2.388 .
O(4) H(58) 3.161 .
O(4) H(65) 1.916 .
O(4) H(66) 1.909 .
O(4) H(69) 1.940 .
O(4) H(70) 1.973 .
O(5) H(52) 3.225 1_655
O(5) H(54) 2.567 1_655
O(5) H(81) 2.462 .
O(5) H(82) 3.173 .
O(5) H(83) 1.952 .
O(5) H(84) 1.924 .
O(5) H(87) 2.571 .
O(5) H(88) 3.295 .
O(5) H(91) 2.007 .
O(5) H(92) 2.008 .
O(6) H(4) 3.049 .
O(6) H(5) 2.355 .
O(6) H(36) 3.590 .
O(6) H(39) 3.070 .
O(6) H(40) 2.710 .
O(6) H(66) 2.920 .
O(6) H(69) 2.912 .
O(7) H(29) 3.158 .
O(7) H(30) 2.425 .
O(7) H(38) 3.011 .
O(7) H(41) 3.103 .
O(7) H(42) 2.937 .
O(7) H(83) 2.415 .
O(7) H(87) 2.539 .
O(7) H(90) 2.839 .
O(8) H(26) 3.205 .
O(8) H(27) 2.468 .
O(8) H(37) 3.115 .
O(8) H(38) 2.827 .
O(8) H(42) 3.066 .
O(8) H(79) 2.496 .
O(8) H(94) 3.015 .
O(8) H(98) 2.700 .
O(9) H(22) 2.284 .
O(9) H(37) 2.341 .
O(9) H(38) 3.043 .
O(9) H(43) 3.564 .
O(9) H(44) 2.769 .
O(9) H(46) 3.596 .
O(9) H(47) 2.674 .
O(9) H(51) 3.513 .
O(9) H(97) 2.789 2_757
O(10) H(11) 2.815 2_646
O(10) H(13) 3.529 2_646
O(10) H(49) 3.056 .
O(10) H(50) 3.405 .
O(10) H(51) 2.768 .
O(10) H(52) 2.263 .
O(10) H(53) 2.831 .
O(10) H(54) 2.064 .
O(10) H(91) 3.118 1_455
O(11) H(9) 2.337 .
O(11) H(17) 2.511 2_746
O(11) H(19) 3.347 2_746
O(11) H(25) 2.429 2_647
O(11) H(41) 2.382 .
O(11) H(42) 2.885 .
O(11) H(80) 3.464 2_747
O(11) H(93) 2.589 2_747
O(11) H(94) 3.179 2_747
O(12) H(32) 3.258 .
O(12) H(33) 2.535 .
O(12) H(35) 3.098 .
O(12) H(36) 2.946 .
O(12) H(40) 3.521 .
O(12) H(63) 2.788 .
O(12) H(72) 2.905 .
O(12) H(75) 2.760 .
O(14) H(11) 3.334 2_746
O(14) H(38) 3.456 .
O(14) H(85) 3.153 .
O(14) H(86) 2.455 .
O(14) H(87) 1.949 .
O(14) H(88) 2.000 .
O(14) H(89) 2.049 .
O(14) H(90) 1.987 .
O(14) H(91) 2.465 .
O(14) H(92) 3.215 .
O(16) H(2) 1.968 .
O(16) H(3) 1.900 .
O(16) H(22) 3.317 2_747
O(16) H(93) 3.047 .
O(16) H(94) 2.655 .
O(16) H(95) 3.213 .
O(16) H(96) 2.613 .
O(16) H(97) 1.918 .
O(16) H(98) 1.944 .
O(17) H(12) 2.390 .
O(17) H(35) 2.396 .
O(17) H(36) 2.928 .
O(17) H(55) 2.676 2_756
O(17) H(64) 3.554 2_656
O(17) H(65) 2.862 2_756
O(17) H(66) 3.259 2_756
O(17) H(71) 3.193 2_656
O(17) H(88) 3.411 2_756
O(17) H(89) 2.956 2_756
O(19) H(2) 3.021 .
O(19) H(3) 2.660 .
O(19) H(25) 3.170 1_655
O(19) H(79) 1.926 .
O(19) H(80) 1.948 .
O(19) H(93) 1.905 .
O(19) H(94) 1.769 .
O(20) H(8) 3.314 2_656
O(20) H(10) 2.734 2_656
O(20) H(15) 3.332 1_545
O(20) H(16) 2.173 .
O(20) H(39) 2.406 .
O(20) H(40) 3.223 .
O(20) H(62) 2.861 2_746
O(20) H(74) 3.397 2_646
O(20) H(84) 3.471 2_756
O(28) H(55) 1.946 .
O(28) H(56) 1.883 .
O(28) H(59) 2.448 .
O(28) H(60) 3.139 .
O(28) H(61) 2.075 .
O(28) H(62) 2.054 .
O(28) H(65) 3.048 .
O(28) H(66) 2.341 .
O(28) H(77) 3.595 .
N(1) H(41) 2.005 .
N(1) H(42) 2.020 .
N(1) H(81) 1.996 .
N(1) H(82) 1.998 .
N(1) H(83) 2.640 .
N(1) H(84) 3.292 .
N(1) H(95) 2.020 .
N(1) H(96) 2.053 .
N(1) H(97) 3.279 .
N(1) H(98) 2.614 .
N(2) H(37) 1.949 .
N(2) H(38) 1.951 .
N(2) H(79) 2.670 .
N(2) H(80) 3.319 .
N(2) H(85) 1.979 .
N(2) H(86) 1.969 .
N(2) H(89) 3.302 .
N(2) H(90) 2.612 .
N(3) H(22) 2.523 .
N(3) H(24) 2.607 .
N(3) H(50) 2.899 .
N(3) H(51) 3.324 .
N(3) H(96) 2.761 2_757
N(3) H(97) 3.476 2_757
N(4) H(23) 3.506 2_647
N(4) H(24) 2.595 .
N(4) H(26) 2.852 .
N(4) H(27) 3.119 .
N(4) H(28) 2.504 .
N(4) H(50) 3.065 .
N(4) H(95) 3.571 2_757
N(4) H(96) 2.780 2_757
N(5) H(7) 2.393 .
N(5) H(29) 2.784 .
N(5) H(30) 3.122 .
N(5) H(31) 2.447 .
N(5) H(34) 3.318 2_646
N(5) H(49) 3.158 .
N(5) H(53) 3.300 .
N(6) H(35) 2.038 .
N(6) H(36) 2.054 .
N(6) H(59) 2.065 .
N(6) H(60) 2.060 .
N(6) H(61) 2.796 .
N(6) H(62) 3.366 .
N(6) H(75) 2.578 .
N(6) H(76) 3.208 .
N(6) H(77) 1.979 .
N(6) H(78) 1.958 .
N(7) H(11) 2.491 .
N(7) H(12) 2.703 .
N(7) H(68) 3.225 2_656
N(7) H(88) 3.190 2_756
N(7) H(89) 3.496 2_756
N(7) H(91) 3.370 2_756
N(8) H(39) 2.011 .
N(8) H(40) 1.995 .
N(8) H(57) 1.939 .
N(8) H(58) 2.009 .
N(8) H(67) 1.981 .
N(8) H(68) 1.957 .
N(8) H(69) 2.661 .
N(8) H(70) 3.317 .
N(8) H(71) 3.134 .
N(8) H(72) 2.500 .
N(9) H(16) 2.486 .
N(9) H(19) 2.590 .
N(9) H(60) 2.863 2_746
N(9) H(61) 2.913 2_746
N(9) H(62) 3.018 2_746
N(9) H(83) 3.061 2_756
N(9) H(84) 2.770 2_756
N(10) H(4) 2.860 .
N(10) H(5) 3.161 .
N(10) H(6) 2.518 .
N(10) H(19) 2.364 .
N(10) H(60) 2.891 2_746
N(10) H(61) 3.517 2_746
N(10) H(77) 3.451 2_746
N(10) H(78) 3.322 2_746
N(10) H(83) 2.882 2_756
N(10) H(84) 3.211 2_756
N(29) H(7) 2.577 .
N(29) H(9) 2.667 .
N(29) H(19) 3.264 2_746
N(29) H(49) 3.484 .
N(29) H(53) 3.050 .
N(41) H(11) 2.432 .
N(41) H(32) 2.852 .
N(41) H(33) 3.128 .
N(41) H(34) 2.532 .
N(41) H(43) 3.481 2_656
N(41) H(45) 3.471 2_656
N(41) H(68) 3.009 2_656
N(41) H(88) 3.447 2_756
N(41) H(91) 2.864 2_756
C(1) H(25) 3.332 1_655
C(1) H(37) 3.177 .
C(1) H(42) 3.466 2_757
C(1) H(93) 2.660 .
C(1) H(94) 2.230 .
C(1) H(95) 3.115 2_757
C(2) H(30) 3.540 .
C(2) H(79) 2.760 .
C(2) H(85) 2.390 .
C(2) H(86) 3.135 .
C(2) H(90) 2.749 .
C(3) H(26) 3.485 .
C(3) H(27) 2.969 .
C(3) H(37) 2.037 .
C(3) H(38) 2.040 .
C(3) H(79) 2.430 .
C(3) H(95) 3.422 2_757
C(4) H(26) 3.068 .
C(4) H(27) 2.789 .
C(4) H(28) 3.340 .
C(4) H(37) 2.667 .
C(4) H(38) 2.944 .
C(4) H(50) 3.089 .
C(4) H(79) 3.176 .
C(4) H(95) 3.107 2_757
C(4) H(96) 3.180 2_757
C(4) H(97) 3.454 2_757
C(5) H(22) 2.708 .
C(5) H(37) 2.723 .
C(5) H(38) 3.278 .
C(5) H(44) 3.507 .
C(5) H(50) 2.987 .
C(5) H(51) 3.383 .
C(5) H(95) 3.402 2_757
C(5) H(96) 3.008 2_757
C(5) H(97) 2.935 2_757
C(6) H(21) 3.540 2_647
C(6) H(26) 2.029 .
C(6) H(27) 1.991 .
C(6) H(28) 1.998 .
C(6) H(50) 3.146 .
C(6) H(95) 3.228 2_757
C(6) H(96) 3.044 2_757
C(7) H(29) 3.444 .
C(7) H(30) 2.881 .
C(7) H(41) 2.060 .
C(7) H(42) 2.068 .
C(7) H(82) 3.421 .
C(7) H(83) 2.519 .
C(7) H(87) 3.483 .
C(8) H(19) 3.178 2_746
C(8) H(29) 2.978 .
C(8) H(30) 2.664 .
C(8) H(31) 3.229 .
C(8) H(41) 2.593 .
C(8) H(42) 2.830 .
C(8) H(83) 3.350 .
C(9) H(32) 3.039 .
C(9) H(33) 2.756 .
C(9) H(34) 3.367 .
C(9) H(35) 2.607 .
C(9) H(36) 2.772 .
C(9) H(67) 3.304 2_656
C(9) H(68) 3.059 2_656
C(9) H(71) 3.402 2_656
C(9) H(75) 3.569 .
C(9) H(88) 3.012 2_756
C(10) H(12) 3.309 .
C(10) H(13) 2.151 .
C(10) H(14) 3.233 .
C(10) H(43) 2.763 2_656
C(10) H(51) 3.143 2_656
C(10) H(86) 2.911 2_756
C(11) H(10) 3.236 2_656
C(11) H(16) 2.605 .
C(11) H(39) 2.701 .
C(11) H(40) 3.329 .
C(11) H(60) 2.958 2_746
C(11) H(61) 3.475 2_746
C(11) H(62) 2.882 2_746
C(11) H(84) 3.126 2_756
C(12) H(41) 2.487 .
C(12) H(42) 3.240 .
C(12) H(83) 2.038 .
C(12) H(84) 2.046 .
C(12) H(95) 2.769 .
C(12) H(96) 2.386 .
C(13) H(41) 3.275 .
C(13) H(81) 2.015 .
C(13) H(82) 2.063 .
C(13) H(87) 2.903 .
C(13) H(91) 3.192 .
C(13) H(92) 2.522 .
C(14) H(18) 3.364 2_756
C(14) H(37) 2.630 .
C(14) H(38) 2.357 .
C(14) H(89) 2.026 .
C(14) H(90) 1.939 .
C(45) H(8) 3.169 2_656
C(45) H(15) 2.957 1_545
C(45) H(18) 2.032 .
C(45) H(19) 3.223 .
C(45) H(20) 3.194 .
C(45) H(61) 2.946 2_746
C(45) H(62) 3.146 2_746
C(45) H(82) 3.394 2_756
C(45) H(84) 3.439 2_756
C(46) H(18) 3.394 2_756
C(46) H(37) 2.422 .
C(46) H(38) 3.181 .
C(46) H(79) 2.063 .
C(46) H(80) 2.079 .
C(46) H(85) 2.665 .
C(46) H(86) 2.393 .
C(47) H(9) 2.869 .
C(47) H(17) 3.089 2_746
C(47) H(19) 2.996 2_746
C(47) H(25) 3.226 2_647
C(47) H(41) 2.606 .
C(47) H(42) 3.051 .
C(47) H(53) 3.582 .
C(48) H(19) 3.535 2_746
C(48) H(29) 1.944 .
C(48) H(30) 2.007 .
C(48) H(31) 1.952 .
C(48) H(49) 3.373 .
C(51) H(41) 2.753 .
C(51) H(42) 2.463 .
C(51) H(79) 3.229 2_747
C(51) H(81) 2.415 .
C(51) H(82) 2.656 .
C(51) H(97) 2.031 .
C(51) H(98) 2.031 .
C(52) H(12) 2.854 .
C(52) H(35) 2.700 .
C(52) H(36) 3.067 .
C(52) H(68) 3.265 2_656
C(52) H(71) 3.110 2_656
C(52) H(88) 2.941 2_756
C(52) H(89) 3.302 2_756
C(53) H(7) 3.271 2_656
C(53) H(68) 3.490 2_656
C(53) H(72) 3.230 .
C(53) H(91) 3.458 2_756
C(54) H(83) 3.024 .
C(54) H(84) 3.587 .
C(54) H(89) 2.590 .
C(54) H(90) 2.631 .
C(54) H(91) 1.969 .
C(54) H(92) 2.057 .
C(55) H(13) 3.129 2_646
C(55) H(22) 3.132 .
C(55) H(23) 1.978 .
C(55) H(24) 2.981 .
C(55) H(25) 1.907 .
C(55) H(28) 3.212 2_657
C(55) H(80) 3.451 1_455
C(56) H(80) 3.551 2_747
C(56) H(81) 3.253 .
C(56) H(82) 2.530 .
C(56) H(83) 2.867 .
C(56) H(95) 2.407 .
C(56) H(96) 3.219 .
C(56) H(98) 2.866 .
C(57) H(8) 3.299 .
C(57) H(9) 3.220 .
C(57) H(10) 1.984 .
C(57) H(34) 3.362 2_646
C(57) H(53) 3.484 .
C(57) H(54) 3.429 .
C(57) H(76) 3.132 1_545
C(58) H(30) 3.320 .
C(58) H(37) 3.574 .
C(58) H(38) 2.649 .
C(58) H(56) 3.569 .
C(58) H(65) 3.246 .
C(58) H(85) 1.955 .
C(58) H(86) 1.934 .
C(58) H(87) 2.622 .
C(58) H(88) 2.579 .
C(59) H(3) 3.341 2_757
C(59) H(13) 3.056 2_646
C(59) H(21) 3.047 .
C(59) H(23) 2.031 .
C(59) H(24) 3.177 .
C(59) H(47) 3.224 .
C(60) H(54) 2.873 1_655
C(60) H(83) 2.694 .
C(60) H(84) 2.613 .
C(60) H(87) 1.984 .
C(60) H(88) 2.041 .
C(61) H(4) 1.966 .
C(61) H(5) 1.991 .
C(61) H(6) 1.940 .
C(61) H(60) 2.978 2_746
C(61) H(83) 3.492 2_756
C(61) H(87) 3.460 2_756
C(61) H(92) 3.568 2_756
C(62) H(1) 1.953 .
C(62) H(7) 3.301 .
C(62) H(9) 3.185 .
C(62) H(10) 2.015 .
C(62) H(14) 3.507 2_636
C(62) H(15) 2.967 2_636
C(62) H(16) 3.551 2_646
C(62) H(81) 3.541 1_455
C(62) H(84) 3.321 1_455
C(63) H(57) 3.164 .
C(63) H(58) 2.537 .
C(63) H(67) 2.484 .
C(63) H(68) 3.206 .
C(63) H(69) 2.661 .
C(63) H(72) 2.789 .
C(64) H(32) 3.413 .
C(64) H(33) 2.867 .
C(64) H(35) 2.136 .
C(64) H(36) 2.173 .
C(64) H(67) 3.378 2_656
C(64) H(75) 2.706 .
C(65) H(4) 3.444 .
C(65) H(5) 2.920 .
C(65) H(39) 1.989 .
C(65) H(40) 1.944 .
C(65) H(58) 3.523 .
C(65) H(66) 3.411 .
C(65) H(69) 2.523 .
C(66) H(32) 2.034 .
C(66) H(33) 2.011 .
C(66) H(34) 2.050 .
C(66) H(67) 3.557 2_656
C(66) H(68) 2.890 2_656
C(66) H(88) 3.269 2_756
C(66) H(91) 3.061 2_756
C(66) H(92) 3.547 2_756
C(68) H(13) 2.990 2_646
C(68) H(14) 3.240 2_646
C(68) H(21) 1.808 .
C(68) H(22) 2.102 .
C(68) H(24) 3.575 .
C(68) H(25) 3.133 .
C(68) H(28) 3.543 2_657
C(69) H(13) 3.281 2_646
C(69) H(21) 3.447 .
C(69) H(22) 1.901 .
C(69) H(23) 3.133 .
C(69) H(24) 2.068 .
C(69) H(25) 3.438 .
C(69) H(51) 3.556 .
C(69) H(96) 3.350 2_757
C(70) H(11) 3.303 .
C(70) H(14) 3.231 .
C(70) H(15) 2.055 .
C(70) H(64) 2.890 2_656
C(70) H(73) 3.131 2_656
C(70) H(86) 3.163 2_756
C(71) H(11) 2.134 .
C(71) H(14) 1.956 .
C(71) H(15) 3.227 .
C(71) H(43) 3.096 2_656
C(71) H(47) 3.417 2_656
C(71) H(51) 3.370 2_656
C(71) H(86) 3.049 2_756
C(72) H(11) 1.993 .
C(72) H(12) 2.101 .
C(72) H(13) 3.312 .
C(72) H(15) 3.263 .
C(72) H(43) 3.130 2_656
C(72) H(86) 2.992 2_756
C(72) H(89) 3.551 2_756
C(73) H(2) 3.384 1_554
C(73) H(18) 3.421 .
C(73) H(19) 1.976 .
C(73) H(20) 2.064 .
C(73) H(41) 3.184 2_756
C(73) H(46) 3.171 2_746
C(73) H(82) 3.413 2_756
C(74) H(59) 3.598 .
C(74) H(61) 2.730 .
C(74) H(62) 2.505 .
C(74) H(65) 1.962 .
C(74) H(66) 1.894 .
C(74) H(89) 3.282 .
C(75) H(15) 3.172 1_545
C(75) H(16) 2.010 .
C(75) H(17) 3.412 .
C(75) H(20) 2.054 .
C(75) H(26) 3.573 1_554
C(75) H(61) 3.564 2_746
C(75) H(85) 3.357 2_746
C(76) H(2) 2.361 .
C(76) H(3) 2.976 .
C(76) H(27) 3.383 .
C(76) H(42) 2.805 .
C(76) H(79) 3.544 2_747
C(76) H(94) 3.392 .
C(76) H(95) 2.022 .
C(76) H(96) 2.037 .
C(77) H(16) 1.947 .
C(77) H(17) 3.301 .
C(77) H(18) 3.228 .
C(77) H(19) 2.039 .
C(77) H(60) 3.593 2_746
C(77) H(61) 2.641 2_746
C(77) H(62) 3.169 2_746
C(77) H(82) 3.219 2_756
C(77) H(83) 3.275 2_756
C(77) H(84) 3.028 2_756
C(79) H(21) 3.043 2_647
C(79) H(98) 3.223 .
C(80) H(4) 3.062 .
C(80) H(5) 2.787 .
C(80) H(6) 3.356 .
C(80) H(39) 2.559 .
C(80) H(40) 2.821 .
C(80) H(60) 3.035 2_746
C(80) H(69) 3.090 .
C(80) H(92) 3.427 2_756
C(81) H(1) 3.232 .
C(81) H(7) 2.013 .
C(81) H(9) 2.039 .
C(81) H(10) 3.162 .
C(81) H(53) 3.149 .
C(82) H(1) 2.005 .
C(82) H(7) 3.221 .
C(82) H(8) 3.211 .
C(82) H(10) 3.592 .
C(82) H(25) 3.496 2_647
C(82) H(53) 3.573 .
C(83) H(1) 3.514 2_666
C(83) H(8) 3.532 2_666
C(83) H(11) 3.247 .
C(83) H(12) 3.258 .
C(83) H(13) 2.034 .
C(83) H(15) 1.970 .
C(83) H(18) 3.159 1_565
C(83) H(47) 3.547 2_656
C(83) H(48) 3.424 2_656
C(83) H(86) 3.162 2_756
C(84) H(8) 3.165 2_666
C(84) H(12) 2.103 .
C(84) H(13) 3.248 .
C(84) H(14) 1.947 .
C(84) H(16) 3.042 1_565
C(84) H(18) 2.968 1_565
C(84) H(48) 3.521 2_656
C(84) H(73) 3.149 2_656
C(84) H(86) 3.276 2_756
C(85) H(6) 3.114 2_746
C(85) H(38) 3.575 .
C(85) H(87) 3.525 .
C(85) H(90) 3.182 .
C(86) H(1) 3.169 .
C(86) H(7) 2.010 .
C(86) H(8) 2.091 .
C(86) H(9) 3.596 .
C(86) H(76) 3.517 1_545
C(86) H(84) 3.212 1_455
C(86) H(92) 3.569 1_455
C(87) H(29) 3.118 2_756
C(87) H(87) 3.370 2_756
C(88) H(31) 3.491 .
C(88) H(46) 3.398 .
C(88) H(47) 2.600 .
C(88) H(48) 2.775 .
C(88) H(51) 3.442 .
C(89) H(32) 3.330 2_646
C(89) H(39) 2.367 .
C(89) H(40) 3.147 .
C(89) H(67) 2.622 .
C(89) H(68) 2.327 .
C(89) H(69) 1.945 .
C(89) H(70) 2.026 .
C(90) H(35) 2.930 .
C(90) H(36) 2.438 .
C(90) H(61) 1.971 .
C(90) H(62) 1.926 .
C(90) H(69) 3.478 2_756
C(90) H(77) 2.549 .
C(90) H(78) 2.712 .
C(91) H(8) 1.997 .
C(91) H(9) 1.982 .
C(91) H(10) 3.143 .
C(91) H(14) 3.422 2_636
C(92) H(16) 3.498 2_756
C(92) H(55) 2.509 .
C(92) H(56) 2.656 .
C(92) H(59) 1.941 .
C(92) H(60) 1.906 .
C(92) H(77) 2.822 .
C(92) H(78) 3.595 .
C(93) H(11) 3.162 2_646
C(93) H(44) 3.464 .
C(93) H(52) 2.871 .
C(93) H(53) 1.938 .
C(93) H(54) 2.639 .
C(94) H(9) 3.460 2_657
C(94) H(13) 3.469 2_646
C(94) H(21) 2.971 .
C(94) H(22) 3.174 .
C(94) H(23) 3.575 .
C(94) H(25) 2.233 .
C(94) H(93) 3.333 1_455
C(95) H(59) 2.441 .
C(95) H(60) 2.784 .
C(95) H(75) 2.855 .
C(95) H(77) 3.300 .
C(95) H(78) 2.589 .
C(96) H(12) 3.130 2_646
C(96) H(71) 2.466 .
C(96) H(72) 2.625 .
C(96) H(73) 1.866 .
C(96) H(74) 1.866 .
C(96) H(75) 3.361 .
C(98) H(17) 3.549 1_556
C(98) H(20) 3.509 1_556
C(98) H(22) 3.376 2_747
C(98) H(79) 3.421 .
C(98) H(93) 1.752 .
C(98) H(94) 1.549 .
C(98) H(97) 2.507 .
C(98) H(98) 2.667 .
C(99) H(16) 3.222 .
C(99) H(17) 2.036 .
C(99) H(20) 3.175 .
C(99) H(41) 3.280 2_756
C(99) H(61) 3.063 2_746
C(99) H(77) 3.342 2_746
C(99) H(82) 3.235 2_756
C(99) H(83) 3.397 2_756
C(100) H(36) 3.584 2_746
C(100) H(55) 2.005 .
C(100) H(56) 1.910 .
C(100) H(69) 2.564 .
C(100) H(70) 2.681 .
C(100) H(89) 3.187 .
C(101) H(39) 2.770 .
C(101) H(40) 2.475 .
C(101) H(57) 2.394 .
C(101) H(58) 2.491 .
C(101) H(71) 1.911 .
C(101) H(72) 1.955 .
C(101) H(75) 3.434 2_646
C(102) H(39) 3.007 .
C(102) H(57) 1.910 .
C(102) H(58) 2.035 .
C(102) H(59) 3.574 2_746
C(102) H(65) 2.560 .
C(102) H(66) 2.557 .
C(103) H(33) 3.437 .
C(103) H(40) 2.758 .
C(103) H(57) 3.574 .
C(103) H(63) 2.468 .
C(103) H(64) 2.572 .
C(103) H(67) 1.983 .
C(103) H(68) 1.935 .
C(104) H(12) 3.518 2_646
C(104) H(48) 3.487 .
C(104) H(63) 1.863 .
C(104) H(64) 1.819 .
C(104) H(75) 2.611 .
C(104) H(76) 2.698 .
C(105) H(2) 3.253 1_554
C(105) H(16) 3.228 .
C(105) H(17) 2.105 .
C(105) H(18) 2.115 .
C(105) H(19) 3.198 .
C(105) H(26) 3.286 1_554
C(105) H(82) 3.496 2_756
C(107) H(22) 3.445 .
C(107) H(43) 2.413 .
C(107) H(44) 3.030 .
C(107) H(45) 3.308 .
C(108) H(35) 3.210 .
C(108) H(63) 3.474 .
C(108) H(67) 3.479 2_656
C(108) H(73) 3.008 .
C(108) H(74) 2.406 .
C(108) H(77) 1.894 .
C(108) H(78) 2.049 .
C(109) H(35) 2.540 .
C(109) H(36) 3.270 .
C(109) H(59) 3.271 .
C(109) H(60) 2.543 .
C(109) H(61) 2.984 .
C(109) H(75) 1.914 .
C(109) H(76) 1.922 .
C(110) H(49) 2.003 .
C(110) H(50) 2.725 .
C(110) H(51) 2.789 .
C(110) H(91) 3.260 1_455
C(111) H(2) 1.834 .
C(111) H(3) 1.593 .
C(111) H(25) 2.942 1_655
C(111) H(79) 2.523 .
C(111) H(80) 2.524 .
C(111) H(98) 3.438 .
C(112) H(9) 3.323 2_657
C(112) H(13) 3.482 2_646
C(112) H(21) 1.680 .
C(112) H(23) 3.109 .
C(112) H(24) 2.159 .
C(112) H(80) 3.091 1_455
C(112) H(93) 2.727 1_455
H(1) C(62) 1.953 .
H(1) C(81) 3.232 .
H(1) C(82) 2.005 .
H(1) C(83) 3.514 2_636
H(1) C(86) 3.169 .
H(1) H(8) 2.267 .
H(1) H(9) 2.270 .
H(1) H(14) 2.761 2_636
H(1) H(15) 3.561 2_636
H(1) H(23) 2.888 1_545
H(1) H(24) 3.250 2_647
H(2) O(16) 1.968 .
H(2) O(19) 3.021 .
H(2) C(73) 3.384 1_556
H(2) C(76) 2.361 .
H(2) C(105) 3.253 1_556
H(2) C(111) 1.834 .
H(2) H(3) 1.551 .
H(2) H(17) 2.886 1_556
H(2) H(20) 2.567 1_556
H(2) H(22) 3.369 2_747
H(2) H(93) 2.259 .
H(2) H(94) 1.745 .
H(2) H(97) 2.170 .
H(2) H(98) 2.500 .
H(3) O(16) 1.900 .
H(3) O(19) 2.660 .
H(3) C(59) 3.341 2_747
H(3) C(76) 2.976 .
H(3) C(111) 1.593 .
H(3) H(2) 1.551 .
H(3) H(9) 3.469 2_757
H(3) H(22) 2.813 2_747
H(3) H(23) 3.301 2_747
H(3) H(24) 3.342 1_655
H(3) H(25) 3.574 1_655
H(3) H(93) 1.702 .
H(3) H(94) 2.247 .
H(3) H(97) 2.931 .
H(3) H(98) 3.435 .
H(4) O(6) 3.049 .
H(4) N(10) 2.860 .
H(4) C(61) 1.966 .
H(4) C(65) 3.444 .
H(4) C(80) 3.062 .
H(4) H(5) 1.551 .
H(4) H(6) 1.551 .
H(4) H(29) 3.528 2_756
H(4) H(59) 3.575 .
H(4) H(60) 3.487 2_746
H(4) H(66) 3.094 .
H(4) H(78) 3.265 2_746
H(5) O(6) 2.355 .
H(5) N(10) 3.161 .
H(5) C(61) 1.991 .
H(5) C(65) 2.920 .
H(5) C(80) 2.787 .
H(5) H(4) 1.551 .
H(5) H(6) 1.551 .
H(5) H(29) 3.583 2_756
H(5) H(36) 2.926 .
H(5) H(59) 3.069 .
H(5) H(70) 3.562 2_756
H(5) H(87) 3.287 2_756
H(5) H(88) 3.182 2_756
H(6) N(10) 2.518 .
H(6) C(61) 1.940 .
H(6) C(80) 3.356 .
H(6) C(85) 3.114 2_756
H(6) H(4) 1.551 .
H(6) H(5) 1.551 .
H(6) H(29) 2.169 2_756
H(6) H(30) 3.567 2_756
H(6) H(31) 3.591 2_756
H(6) H(70) 3.237 2_756
H(6) H(87) 2.913 2_756
H(6) H(88) 3.483 2_756
H(7) N(5) 2.393 .
H(7) N(29) 2.577 .
H(7) C(53) 3.271 2_646
H(7) C(62) 3.301 .
H(7) C(81) 2.013 .
H(7) C(82) 3.221 .
H(7) C(86) 2.010 .
H(7) H(10) 2.302 .
H(7) H(33) 3.275 2_646
H(7) H(34) 2.488 2_646
H(7) H(54) 3.510 .
H(7) H(76) 3.020 1_545
H(8) O(20) 3.314 2_646
H(8) C(45) 3.169 2_646
H(8) C(57) 3.299 .
H(8) C(82) 3.211 .
H(8) C(83) 3.532 2_636
H(8) C(84) 3.165 2_636
H(8) C(86) 2.091 .
H(8) C(91) 1.997 .
H(8) H(1) 2.267 .
H(8) H(10) 2.355 .
H(8) H(14) 3.080 2_636
H(8) H(15) 2.360 2_636
H(8) H(16) 2.697 2_646
H(8) H(81) 3.324 1_455
H(8) H(82) 3.562 1_455
H(8) H(84) 3.012 1_455
H(9) O(11) 2.337 .
H(9) N(29) 2.667 .
H(9) C(47) 2.869 .
H(9) C(57) 3.220 .
H(9) C(62) 3.185 .
H(9) C(81) 2.039 .
H(9) C(86) 3.596 .
H(9) C(91) 1.982 .
H(9) C(94) 3.460 2_647
H(9) C(112) 3.323 2_647
H(9) H(1) 2.270 .
H(9) H(3) 3.469 2_747
H(9) H(17) 3.179 2_746
H(9) H(24) 3.099 2_647
H(9) H(25) 2.771 2_647
H(9) H(93) 2.983 2_747
H(10) O(20) 2.734 2_646
H(10) C(11) 3.236 2_646
H(10) C(57) 1.984 .
H(10) C(62) 2.015 .
H(10) C(81) 3.162 .
H(10) C(82) 3.592 .
H(10) C(91) 3.143 .
H(10) H(7) 2.302 .
H(10) H(8) 2.355 .
H(10) H(40) 3.245 2_646
H(10) H(74) 3.302 1_545
H(10) H(76) 3.567 1_545
H(10) H(84) 2.933 1_455
H(10) H(92) 3.129 1_455
H(11) S(3) 3.544 2_656
H(11) O(10) 2.815 2_656
H(11) O(14) 3.334 2_756
H(11) N(7) 2.491 .
H(11) N(41) 2.432 .
H(11) C(70) 3.303 .
H(11) C(71) 2.134 .
H(11) C(72) 1.993 .
H(11) C(83) 3.247 .
H(11) C(93) 3.162 2_656
H(11) H(13) 2.489 .
H(11) H(43) 2.903 2_656
H(11) H(49) 3.285 2_656
H(11) H(51) 2.513 2_656
H(11) H(54) 3.413 2_656
H(11) H(86) 3.349 2_756
H(11) H(91) 3.048 2_756
H(12) O(3) 3.561 2_656
H(12) O(17) 2.390 .
H(12) N(7) 2.703 .
H(12) C(10) 3.309 .
H(12) C(52) 2.854 .
H(12) C(72) 2.101 .
H(12) C(83) 3.258 .
H(12) C(84) 2.103 .
H(12) C(96) 3.130 2_656
H(12) C(104) 3.518 2_656
H(12) H(15) 2.412 .
H(12) H(16) 3.565 1_565
H(12) H(55) 3.037 2_756
H(12) H(64) 2.247 2_656
H(12) H(71) 3.544 2_656
H(12) H(73) 3.027 2_656
H(13) O(10) 3.529 2_656
H(13) C(10) 2.151 .
H(13) C(55) 3.129 2_656
H(13) C(59) 3.056 2_656
H(13) C(68) 2.990 2_656
H(13) C(69) 3.281 2_656
H(13) C(72) 3.312 .
H(13) C(83) 2.034 .
H(13) C(84) 3.248 .
H(13) C(94) 3.469 2_656
H(13) C(112) 3.482 2_656
H(13) H(11) 2.489 .
H(13) H(14) 2.281 .
H(13) H(21) 3.349 2_656
H(13) H(22) 3.450 2_656
H(13) H(23) 3.415 2_656
H(13) H(43) 3.419 2_656
H(13) H(47) 3.426 2_656
H(13) H(51) 2.983 2_656
H(13) H(86) 3.558 2_756
H(14) C(10) 3.233 .
H(14) C(62) 3.507 2_666
H(14) C(68) 3.240 2_656
H(14) C(70) 3.231 .
H(14) C(71) 1.956 .
H(14) C(84) 1.947 .
H(14) C(91) 3.422 2_666
H(14) H(1) 2.761 2_666
H(14) H(8) 3.080 2_666
H(14) H(13) 2.281 .
H(14) H(15) 2.223 .
H(14) H(18) 3.098 1_565
H(14) H(21) 3.455 2_656
H(14) H(23) 3.005 2_656
H(14) H(28) 3.382 1_564
H(14) H(47) 3.586 2_656
H(15) O(20) 3.332 1_565
H(15) C(45) 2.957 1_565
H(15) C(62) 2.967 2_666
H(15) C(70) 2.055 .
H(15) C(71) 3.227 .
H(15) C(72) 3.263 .
H(15) C(75) 3.172 1_565
H(15) C(83) 1.970 .
H(15) H(1) 3.561 2_666
H(15) H(8) 2.360 2_666
H(15) H(12) 2.412 .
H(15) H(14) 2.223 .
H(15) H(16) 2.253 1_565
H(15) H(18) 2.730 1_565
H(15) H(73) 3.057 2_656
H(16) O(20) 2.173 .
H(16) N(9) 2.486 .
H(16) C(11) 2.605 .
H(16) C(62) 3.551 2_656
H(16) C(75) 2.010 .
H(16) C(77) 1.947 .
H(16) C(84) 3.042 1_545
H(16) C(92) 3.498 2_746
H(16) C(99) 3.222 .
H(16) C(105) 3.228 .
H(16) H(8) 2.697 2_656
H(16) H(12) 3.565 1_545
H(16) H(15) 2.253 1_545
H(16) H(18) 2.351 .
H(16) H(61) 3.197 2_746
H(16) H(62) 2.913 2_746
H(16) H(84) 3.477 2_756
H(17) O(11) 2.511 2_756
H(17) C(47) 3.089 2_756
H(17) C(75) 3.412 .
H(17) C(77) 3.301 .
H(17) C(98) 3.549 1_554
H(17) C(99) 2.036 .
H(17) C(105) 2.105 .
H(17) H(2) 2.886 1_554
H(17) H(9) 3.179 2_756
H(17) H(19) 2.338 .
H(17) H(20) 2.386 .
H(17) H(41) 3.139 2_756
H(17) H(46) 2.772 2_746
H(17) H(93) 3.405 1_554
H(17) H(94) 3.341 1_554
H(18) C(14) 3.364 2_746
H(18) C(45) 2.032 .
H(18) C(46) 3.394 2_746
H(18) C(73) 3.421 .
H(18) C(77) 3.228 .
H(18) C(83) 3.159 1_545
H(18) C(84) 2.968 1_545
H(18) C(105) 2.115 .
H(18) H(14) 3.098 1_545
H(18) H(15) 2.730 1_545
H(18) H(16) 2.351 .
H(18) H(20) 2.390 .
H(18) H(26) 3.490 1_554
H(18) H(85) 2.867 2_746
H(18) H(86) 3.044 2_746
H(19) O(11) 3.347 2_756
H(19) N(9) 2.590 .
H(19) N(10) 2.364 .
H(19) N(29) 3.264 2_756
H(19) C(8) 3.178 2_756
H(19) C(45) 3.223 .
H(19) C(47) 2.996 2_756
H(19) C(48) 3.535 2_756
H(19) C(73) 1.976 .
H(19) C(77) 2.039 .
H(19) C(105) 3.198 .
H(19) H(17) 2.338 .
H(19) H(41) 3.280 2_756
H(19) H(61) 3.381 2_746
H(19) H(77) 3.017 2_746
H(19) H(83) 3.269 2_756
H(20) C(45) 3.194 .
H(20) C(73) 2.064 .
H(20) C(75) 2.054 .
H(20) C(98) 3.509 1_554
H(20) C(99) 3.175 .
H(20) H(2) 2.567 1_554
H(20) H(17) 2.386 .
H(20) H(18) 2.390 .
H(20) H(26) 3.004 1_554
H(20) H(37) 3.460 2_746
H(20) H(46) 3.532 2_746
H(20) H(94) 3.553 1_554
H(20) H(97) 3.198 1_554
H(20) H(98) 3.546 1_554
H(21) C(6) 3.540 2_657
H(21) C(59) 3.047 .
H(21) C(68) 1.808 .
H(21) C(69) 3.447 .
H(21) C(79) 3.043 2_657
H(21) C(94) 2.971 .
H(21) C(112) 1.680 .
H(21) H(13) 3.349 2_646
H(21) H(14) 3.455 2_646
H(21) H(23) 2.166 .
H(21) H(25) 2.070 .
H(21) H(27) 3.107 2_657
H(21) H(28) 2.306 2_657
H(21) H(80) 2.907 1_455
H(22) O(9) 2.284 .
H(22) O(16) 3.317 2_757
H(22) N(3) 2.523 .
H(22) C(5) 2.708 .
H(22) C(55) 3.132 .
H(22) C(68) 2.102 .
H(22) C(69) 1.901 .
H(22) C(94) 3.174 .
H(22) C(98) 3.376 2_757
H(22) C(107) 3.445 .
H(22) H(2) 3.369 2_757
H(22) H(3) 2.813 2_757
H(22) H(13) 3.450 2_646
H(22) H(23) 2.404 .
H(22) H(46) 3.552 .
H(22) H(47) 2.583 .
H(22) H(97) 3.059 2_757
H(23) N(4) 3.506 2_657
H(23) C(55) 1.978 .
H(23) C(59) 2.031 .
H(23) C(69) 3.133 .
H(23) C(94) 3.575 .
H(23) C(112) 3.109 .
H(23) H(1) 2.888 1_565
H(23) H(3) 3.301 2_757
H(23) H(13) 3.415 2_646
H(23) H(14) 3.005 2_646
H(23) H(21) 2.166 .
H(23) H(22) 2.404 .
H(23) H(24) 3.181 2_657
H(23) H(28) 3.263 2_657
H(24) N(3) 2.607 .
H(24) N(4) 2.595 .
H(24) C(55) 2.981 .
H(24) C(59) 3.177 .
H(24) C(68) 3.575 .
H(24) C(69) 2.068 .
H(24) C(112) 2.159 .
H(24) H(1) 3.250 2_657
H(24) H(3) 3.342 1_455
H(24) H(9) 3.099 2_657
H(24) H(23) 3.181 2_647
H(24) H(25) 2.558 .
H(24) H(93) 3.069 1_455
H(25) O(11) 2.429 2_657
H(25) O(19) 3.170 1_455
H(25) C(1) 3.332 1_455
H(25) C(47) 3.226 2_657
H(25) C(55) 1.907 .
H(25) C(68) 3.133 .
H(25) C(69) 3.438 .
H(25) C(82) 3.496 2_657
H(25) C(94) 2.233 .
H(25) C(111) 2.942 1_455
H(25) H(3) 3.574 1_455
H(25) H(9) 2.771 2_657
H(25) H(21) 2.070 .
H(25) H(24) 2.558 .
H(25) H(80) 2.670 1_455
H(25) H(93) 2.121 1_455
H(25) H(94) 3.394 1_455
H(26) O(8) 3.205 .
H(26) N(4) 2.852 .
H(26) C(3) 3.485 .
H(26) C(4) 3.068 .
H(26) C(6) 2.029 .
H(26) C(75) 3.573 1_556
H(26) C(105) 3.286 1_556
H(26) H(18) 3.490 1_556
H(26) H(20) 3.004 1_556
H(26) H(27) 1.551 .
H(26) H(28) 1.551 .
H(26) H(82) 3.277 2_757
H(26) H(94) 3.397 .
H(26) H(95) 3.257 2_757
H(26) H(96) 3.570 2_757
H(26) H(98) 3.208 .
H(27) O(8) 2.468 .
H(27) N(4) 3.119 .
H(27) C(3) 2.969 .
H(27) C(4) 2.789 .
H(27) C(6) 1.991 .
H(27) C(76) 3.383 .
H(27) H(21) 3.107 2_647
H(27) H(26) 1.551 .
H(27) H(28) 1.551 .
H(27) H(42) 2.798 .
H(27) H(80) 3.150 2_747
H(27) H(98) 2.437 .
H(28) N(4) 2.504 .
H(28) C(4) 3.340 .
H(28) C(6) 1.998 .
H(28) C(55) 3.212 2_647
H(28) C(68) 3.543 2_647
H(28) H(14) 3.382 1_546
H(28) H(21) 2.306 2_647
H(28) H(23) 3.263 2_647
H(28) H(26) 1.551 .
H(28) H(27) 1.551 .
H(28) H(80) 3.371 2_747
H(29) O(7) 3.158 .
H(29) N(5) 2.784 .
H(29) C(7) 3.444 .
H(29) C(8) 2.978 .
H(29) C(48) 1.944 .
H(29) C(87) 3.118 2_746
H(29) H(4) 3.528 2_746
H(29) H(5) 3.583 2_746
H(29) H(6) 2.169 2_746
H(29) H(30) 1.551 .
H(29) H(31) 1.551 .
H(29) H(70) 3.224 .
H(29) H(87) 3.035 .
H(29) H(90) 3.205 .
H(30) O(7) 2.425 .
H(30) N(5) 3.122 .
H(30) C(2) 3.540 .
H(30) C(7) 2.881 .
H(30) C(8) 2.664 .
H(30) C(48) 2.007 .
H(30) C(58) 3.320 .
H(30) H(6) 3.567 2_746
H(30) H(29) 1.551 .
H(30) H(31) 1.551 .
H(30) H(38) 2.642 .
H(30) H(44) 3.271 .
H(30) H(87) 3.196 .
H(30) H(90) 2.384 .
H(31) N(5) 2.447 .
H(31) C(8) 3.229 .
H(31) C(48) 1.952 .
H(31) C(88) 3.491 .
H(31) H(6) 3.591 2_746
H(31) H(29) 1.551 .
H(31) H(30) 1.551 .
H(31) H(34) 3.503 2_646
H(31) H(44) 3.087 .
H(31) H(45) 2.999 .
H(31) H(49) 3.463 .
H(31) H(57) 3.420 .
H(31) H(70) 3.492 .
H(32) O(12) 3.258 .
H(32) N(41) 2.852 .
H(32) C(9) 3.039 .
H(32) C(64) 3.413 .
H(32) C(66) 2.034 .
H(32) C(89) 3.330 2_656
H(32) H(33) 1.551 .
H(32) H(34) 1.551 .
H(32) H(57) 2.989 2_656
H(32) H(58) 2.798 2_656
H(32) H(63) 3.123 .
H(32) H(67) 3.393 2_656
H(32) H(68) 3.051 2_656
H(32) H(72) 3.137 .
H(33) O(12) 2.535 .
H(33) N(41) 3.128 .
H(33) C(9) 2.756 .
H(33) C(64) 2.867 .
H(33) C(66) 2.011 .
H(33) C(103) 3.437 .
H(33) H(7) 3.275 2_656
H(33) H(32) 1.551 .
H(33) H(34) 1.551 .
H(33) H(40) 2.875 .
H(33) H(63) 3.418 .
H(33) H(72) 2.505 .
H(33) H(92) 3.377 2_756
H(34) N(5) 3.318 2_656
H(34) N(41) 2.532 .
H(34) C(9) 3.367 .
H(34) C(57) 3.362 2_656
H(34) C(66) 2.050 .
H(34) H(7) 2.488 2_656
H(34) H(31) 3.503 2_656
H(34) H(32) 1.551 .
H(34) H(33) 1.551 .
H(34) H(91) 3.103 2_756
H(34) H(92) 3.417 2_756
H(35) O(12) 3.098 .
H(35) O(17) 2.396 .
H(35) N(6) 2.038 .
H(35) C(9) 2.607 .
H(35) C(52) 2.700 .
H(35) C(64) 2.136 .
H(35) C(90) 2.930 .
H(35) C(108) 3.210 .
H(35) C(109) 2.540 .
H(35) H(36) 1.551 .
H(35) H(59) 2.992 .
H(35) H(60) 2.923 .
H(35) H(65) 3.508 2_756
H(35) H(66) 3.260 2_756
H(35) H(71) 3.380 2_656
H(35) H(75) 2.791 .
H(35) H(77) 3.399 .
H(35) H(78) 2.278 .
H(36) O(6) 3.590 .
H(36) O(12) 2.946 .
H(36) O(17) 2.928 .
H(36) N(6) 2.054 .
H(36) C(9) 2.772 .
H(36) C(52) 3.067 .
H(36) C(64) 2.173 .
H(36) C(90) 2.438 .
H(36) C(100) 3.584 2_756
H(36) C(109) 3.270 .
H(36) H(5) 2.926 .
H(36) H(35) 1.551 .
H(36) H(59) 2.035 .
H(36) H(60) 2.773 .
H(36) H(65) 3.034 2_756
H(36) H(66) 3.249 2_756
H(36) H(78) 3.285 .
H(36) H(88) 3.385 2_756
H(37) O(8) 3.115 .
H(37) O(9) 2.341 .
H(37) N(2) 1.949 .
H(37) C(1) 3.177 .
H(37) C(3) 2.037 .
H(37) C(4) 2.667 .
H(37) C(5) 2.723 .
H(37) C(14) 2.630 .
H(37) C(46) 2.422 .
H(37) C(58) 3.574 .
H(37) H(20) 3.460 2_756
H(37) H(38) 1.551 .
H(37) H(79) 2.848 .
H(37) H(85) 2.358 .
H(37) H(86) 3.354 .
H(37) H(90) 3.322 .
H(37) H(97) 3.050 2_757
H(38) O(7) 3.011 .
H(38) O(8) 2.827 .
H(38) O(9) 3.043 .
H(38) O(14) 3.456 .
H(38) N(2) 1.951 .
H(38) C(3) 2.040 .
H(38) C(4) 2.944 .
H(38) C(5) 3.278 .
H(38) C(14) 2.357 .
H(38) C(46) 3.181 .
H(38) C(58) 2.649 .
H(38) C(85) 3.575 .
H(38) H(30) 2.642 .
H(38) H(37) 1.551 .
H(38) H(44) 3.202 .
H(38) H(85) 2.348 .
H(38) H(86) 3.278 .
H(38) H(89) 3.390 .
H(38) H(90) 2.090 .
H(39) O(6) 3.070 .
H(39) O(20) 2.406 .
H(39) N(8) 2.011 .
H(39) C(11) 2.701 .
H(39) C(65) 1.989 .
H(39) C(80) 2.559 .
H(39) C(89) 2.367 .
H(39) C(101) 2.770 .
H(39) C(102) 3.007 .
H(39) H(40) 1.551 .
H(39) H(57) 3.255 .
H(39) H(58) 2.188 .
H(39) H(63) 3.554 2_646
H(39) H(67) 2.541 .
H(39) H(68) 3.462 .
H(39) H(69) 2.580 .
H(39) H(72) 3.462 .
H(39) H(74) 3.013 2_646
H(40) O(6) 2.710 .
H(40) O(12) 3.521 .
H(40) O(20) 3.223 .
H(40) N(8) 1.995 .
H(40) C(11) 3.329 .
H(40) C(65) 1.944 .
H(40) C(80) 2.821 .
H(40) C(89) 3.147 .
H(40) C(101) 2.475 .
H(40) C(103) 2.758 .
H(40) H(10) 3.245 2_656
H(40) H(33) 2.875 .
H(40) H(39) 1.551 .
H(40) H(58) 3.257 .
H(40) H(67) 2.429 .
H(40) H(68) 3.386 .
H(40) H(71) 3.439 .
H(40) H(72) 2.221 .
H(40) H(74) 3.479 2_646
H(41) O(7) 3.103 .
H(41) O(11) 2.382 .
H(41) N(1) 2.005 .
H(41) C(7) 2.060 .
H(41) C(8) 2.593 .
H(41) C(12) 2.487 .
H(41) C(13) 3.275 .
H(41) C(47) 2.606 .
H(41) C(51) 2.753 .
H(41) C(73) 3.184 2_746
H(41) C(99) 3.280 2_746
H(41) H(17) 3.139 2_746
H(41) H(19) 3.280 2_746
H(41) H(42) 1.551 .
H(41) H(80) 3.499 2_747
H(41) H(81) 3.317 .
H(41) H(82) 2.190 .
H(41) H(83) 2.955 .
H(41) H(94) 3.357 2_747
H(41) H(95) 2.469 .
H(41) H(96) 3.427 .
H(41) H(98) 3.549 .
H(42) O(7) 2.937 .
H(42) O(8) 3.066 .
H(42) O(11) 2.885 .
H(42) N(1) 2.020 .
H(42) C(1) 3.466 2_747
H(42) C(7) 2.068 .
H(42) C(8) 2.830 .
H(42) C(12) 3.240 .
H(42) C(47) 3.051 .
H(42) C(51) 2.463 .
H(42) C(76) 2.805 .
H(42) H(27) 2.798 .
H(42) H(41) 1.551 .
H(42) H(79) 3.282 2_747
H(42) H(80) 2.786 2_747
H(42) H(82) 3.302 .
H(42) H(95) 2.306 .
H(42) H(96) 3.379 .
H(42) H(97) 3.505 .
H(42) H(98) 2.296 .
H(43) S(4) 2.268 .
H(43) O(1) 2.915 .
H(43) O(9) 3.564 .
H(43) N(41) 3.481 2_646
H(43) C(10) 2.763 2_646
H(43) C(71) 3.096 2_646
H(43) C(72) 3.130 2_646
H(43) C(107) 2.413 .
H(43) H(11) 2.903 2_646
H(43) H(13) 3.419 2_646
H(43) H(44) 1.551 .
H(43) H(45) 1.551 .
H(43) H(46) 3.352 .
H(43) H(47) 2.319 .
H(43) H(48) 2.405 .
H(43) H(51) 3.185 .
H(44) S(4) 2.258 .
H(44) O(1) 3.275 .
H(44) O(9) 2.769 .
H(44) C(5) 3.507 .
H(44) C(93) 3.464 .
H(44) C(107) 3.030 .
H(44) H(30) 3.271 .
H(44) H(31) 3.087 .
H(44) H(38) 3.202 .
H(44) H(43) 1.551 .
H(44) H(45) 1.551 .
H(44) H(47) 2.840 .
H(44) H(48) 3.442 .
H(44) H(49) 3.418 .
H(44) H(51) 2.851 .
H(45) S(4) 2.264 .
H(45) O(1) 2.497 .
H(45) O(4) 3.481 .
H(45) N(41) 3.471 2_646
H(45) C(107) 3.308 .
H(45) H(31) 2.999 .
H(45) H(43) 1.551 .
H(45) H(44) 1.551 .
H(45) H(47) 3.488 .
H(45) H(48) 3.382 .
H(45) H(57) 2.720 .
H(45) H(68) 3.433 .
H(46) S(4) 2.162 .
H(46) O(1) 2.926 .
H(46) O(9) 3.596 .
H(46) C(73) 3.171 2_756
H(46) C(88) 3.398 .
H(46) H(17) 2.772 2_756
H(46) H(20) 3.532 2_756
H(46) H(22) 3.552 .
H(46) H(43) 3.352 .
H(46) H(47) 1.551 .
H(46) H(48) 1.551 .
H(47) S(4) 2.241 .
H(47) O(1) 3.354 .
H(47) O(9) 2.674 .
H(47) C(59) 3.224 .
H(47) C(71) 3.417 2_646
H(47) C(83) 3.547 2_646
H(47) C(88) 2.600 .
H(47) H(13) 3.426 2_646
H(47) H(14) 3.586 2_646
H(47) H(22) 2.583 .
H(47) H(43) 2.319 .
H(47) H(44) 2.840 .
H(47) H(45) 3.488 .
H(47) H(46) 1.551 .
H(47) H(48) 1.551 .
H(48) S(4) 2.198 .
H(48) O(1) 2.573 .
H(48) O(2) 3.334 .
H(48) C(83) 3.424 2_646
H(48) C(84) 3.521 2_646
H(48) C(88) 2.775 .
H(48) C(104) 3.487 .
H(48) H(43) 2.405 .
H(48) H(44) 3.442 .
H(48) H(45) 3.382 .
H(48) H(46) 1.551 .
H(48) H(47) 1.551 .
H(48) H(73) 2.731 .
H(49) S(3) 2.203 .
H(49) O(10) 3.056 .
H(49) N(5) 3.158 .
H(49) N(29) 3.484 .
H(49) C(48) 3.373 .
H(49) C(110) 2.003 .
H(49) H(11) 3.285 2_646
H(49) H(31) 3.463 .
H(49) H(44) 3.418 .
H(49) H(50) 1.551 .
H(49) H(51) 1.551 .
H(49) H(52) 2.869 .
H(49) H(53) 1.556 .
H(49) H(54) 2.333 .
H(50) S(3) 2.195 .
H(50) O(10) 3.405 .
H(50) N(3) 2.899 .
H(50) N(4) 3.065 .
H(50) C(4) 3.089 .
H(50) C(5) 2.987 .
H(50) C(6) 3.146 .
H(50) C(110) 2.725 .
H(50) H(49) 1.551 .
H(50) H(51) 1.551 .
H(50) H(52) 3.314 .
H(50) H(53) 2.362 .
H(50) H(54) 3.409 .
H(51) S(3) 2.253 .
H(51) O(9) 3.513 .
H(51) O(10) 2.768 .
H(51) N(3) 3.324 .
H(51) C(5) 3.383 .
H(51) C(10) 3.143 2_646
H(51) C(69) 3.556 .
H(51) C(71) 3.370 2_646
H(51) C(88) 3.442 .
H(51) C(110) 2.789 .
H(51) H(11) 2.513 2_646
H(51) H(13) 2.983 2_646
H(51) H(43) 3.185 .
H(51) H(44) 2.851 .
H(51) H(49) 1.551 .
H(51) H(50) 1.551 .
H(51) H(52) 3.587 .
H(51) H(53) 2.775 .
H(51) H(54) 3.117 .
H(52) S(3) 1.617 .
H(52) O(5) 3.225 1_455
H(52) O(10) 2.263 .
H(52) C(93) 2.871 .
H(52) H(49) 2.869 .
H(52) H(50) 3.314 .
H(52) H(51) 3.587 .
H(52) H(53) 1.551 .
H(52) H(54) 1.551 .
H(52) H(81) 3.120 1_455
H(53) S(3) 1.833 .
H(53) O(10) 2.831 .
H(53) N(5) 3.300 .
H(53) N(29) 3.050 .
H(53) C(47) 3.582 .
H(53) C(57) 3.484 .
H(53) C(81) 3.149 .
H(53) C(82) 3.573 .
H(53) C(93) 1.938 .
H(53) H(49) 1.556 .
H(53) H(50) 2.362 .
H(53) H(51) 2.775 .
H(53) H(52) 1.551 .
H(53) H(54) 1.551 .
H(54) S(3) 2.034 .
H(54) O(5) 2.567 1_455
H(54) O(10) 2.064 .
H(54) C(57) 3.429 .
H(54) C(60) 2.873 1_455
H(54) C(93) 2.639 .
H(54) H(7) 3.510 .
H(54) H(11) 3.413 2_646
H(54) H(49) 2.333 .
H(54) H(50) 3.409 .
H(54) H(51) 3.117 .
H(54) H(52) 1.551 .
H(54) H(53) 1.551 .
H(54) H(81) 3.563 1_455
H(54) H(91) 2.350 1_455
H(54) H(92) 3.314 1_455
H(55) O(4) 3.246 .
H(55) O(17) 2.676 2_746
H(55) O(28) 1.946 .
H(55) C(92) 2.509 .
H(55) C(100) 2.005 .
H(55) H(12) 3.037 2_746
H(55) H(56) 1.551 .
H(55) H(61) 2.939 .
H(55) H(62) 2.267 .
H(55) H(65) 2.270 .
H(55) H(66) 2.249 .
H(55) H(89) 3.164 .
H(56) Sr(2) 3.578 .
H(56) S(4) 3.267 .
H(56) O(1) 2.851 .
H(56) O(4) 2.575 .
H(56) O(28) 1.883 .
H(56) C(58) 3.569 .
H(56) C(92) 2.656 .
H(56) C(100) 1.910 .
H(56) H(55) 1.551 .
H(56) H(61) 2.675 .
H(56) H(62) 2.881 .
H(56) H(65) 2.235 .
H(56) H(66) 2.648 .
H(56) H(85) 3.018 .
H(56) H(89) 2.982 .
H(57) Sr(2) 3.587 .
H(57) O(4) 2.388 .
H(57) N(8) 1.939 .
H(57) C(63) 3.164 .
H(57) C(101) 2.394 .
H(57) C(102) 1.910 .
H(57) C(103) 3.574 .
H(57) H(31) 3.420 .
H(57) H(32) 2.989 2_646
H(57) H(39) 3.255 .
H(57) H(45) 2.720 .
H(57) H(58) 1.551 .
H(57) H(67) 2.862 .
H(57) H(68) 2.032 .
H(57) H(69) 2.662 .
H(57) H(70) 2.258 .
H(58) O(4) 3.161 .
H(58) N(8) 2.009 .
H(58) C(63) 2.537 .
H(58) C(65) 3.523 .
H(58) C(101) 2.491 .
H(58) C(102) 2.035 .
H(58) H(32) 2.798 2_646
H(58) H(39) 2.188 .
H(58) H(40) 3.257 .
H(58) H(57) 1.551 .
H(58) H(63) 3.157 2_646
H(58) H(67) 2.446 .
H(58) H(68) 2.533 .
H(58) H(69) 2.316 .
H(58) H(70) 2.330 .
H(59) O(28) 2.448 .
H(59) N(6) 2.065 .
H(59) C(74) 3.598 .
H(59) C(92) 1.941 .
H(59) C(95) 2.441 .
H(59) C(102) 3.574 2_756
H(59) C(109) 3.271 .
H(59) H(4) 3.575 .
H(59) H(5) 3.069 .
H(59) H(35) 2.992 .
H(59) H(36) 2.035 .
H(59) H(60) 1.551 .
H(59) H(61) 2.738 .
H(59) H(62) 2.204 .
H(59) H(69) 2.934 2_756
H(59) H(70) 3.341 2_756
H(59) H(77) 3.443 .
H(59) H(78) 3.414 .
H(60) O(28) 3.139 .
H(60) N(6) 2.060 .
H(60) N(9) 2.863 2_756
H(60) N(10) 2.891 2_756
H(60) C(11) 2.958 2_756
H(60) C(61) 2.978 2_756
H(60) C(77) 3.593 2_756
H(60) C(80) 3.035 2_756
H(60) C(92) 1.906 .
H(60) C(95) 2.784 .
H(60) C(109) 2.543 .
H(60) H(4) 3.487 2_756
H(60) H(35) 2.923 .
H(60) H(36) 2.773 .
H(60) H(59) 1.551 .
H(60) H(61) 2.231 .
H(60) H(62) 2.181 .
H(60) H(69) 3.146 2_756
H(60) H(77) 2.560 .
H(60) H(78) 2.418 .
H(61) O(1) 3.423 .
H(61) O(28) 2.075 .
H(61) N(6) 2.796 .
H(61) N(9) 2.913 2_756
H(61) N(10) 3.517 2_756
H(61) C(11) 3.475 2_756
H(61) C(45) 2.946 2_756
H(61) C(74) 2.730 .
H(61) C(75) 3.564 2_756
H(61) C(77) 2.641 2_756
H(61) C(90) 1.971 .
H(61) C(99) 3.063 2_756
H(61) C(109) 2.984 .
H(61) H(16) 3.197 2_756
H(61) H(19) 3.381 2_756
H(61) H(55) 2.939 .
H(61) H(56) 2.675 .
H(61) H(59) 2.738 .
H(61) H(60) 2.231 .
H(61) H(62) 1.551 .
H(61) H(77) 2.349 .
H(61) H(78) 3.412 .
H(62) O(20) 2.861 2_756
H(62) O(28) 2.054 .
H(62) N(6) 3.366 .
H(62) N(9) 3.018 2_756
H(62) C(11) 2.882 2_756
H(62) C(45) 3.146 2_756
H(62) C(74) 2.505 .
H(62) C(77) 3.169 2_756
H(62) C(90) 1.926 .
H(62) H(16) 2.913 2_756
H(62) H(55) 2.267 .
H(62) H(56) 2.881 .
H(62) H(59) 2.204 .
H(62) H(60) 2.181 .
H(62) H(61) 1.551 .
H(63) O(2) 2.816 .
H(63) O(3) 1.857 .
H(63) O(12) 2.788 .
H(63) C(103) 2.468 .
H(63) C(104) 1.863 .
H(63) C(108) 3.474 .
H(63) H(32) 3.123 .
H(63) H(33) 3.418 .
H(63) H(39) 3.554 2_656
H(63) H(58) 3.157 2_656
H(63) H(64) 1.551 .
H(63) H(67) 3.180 2_656
H(63) H(71) 2.623 .
H(63) H(72) 2.446 .
H(63) H(73) 2.618 .
H(63) H(74) 2.021 .
H(63) H(75) 3.141 .
H(64) O(2) 3.188 .
H(64) O(3) 1.823 .
H(64) O(17) 3.554 2_646
H(64) C(70) 2.890 2_646
H(64) C(103) 2.572 .
H(64) C(104) 1.819 .
H(64) H(12) 2.247 2_646
H(64) H(63) 1.551 .
H(64) H(71) 2.384 .
H(64) H(72) 3.054 .
H(64) H(73) 1.976 .
H(64) H(74) 2.188 .
H(65) O(4) 1.916 .
H(65) O(17) 2.862 2_746
H(65) O(28) 3.048 .
H(65) C(58) 3.246 .
H(65) C(74) 1.962 .
H(65) C(102) 2.560 .
H(65) H(35) 3.508 2_746
H(65) H(36) 3.034 2_746
H(65) H(55) 2.270 .
H(65) H(56) 2.235 .
H(65) H(66) 1.551 .
H(65) H(69) 2.812 .
H(65) H(70) 2.505 .
H(65) H(89) 2.421 .
H(65) H(90) 3.293 .
H(66) O(4) 1.909 .
H(66) O(6) 2.920 .
H(66) O(17) 3.259 2_746
H(66) O(28) 2.341 .
H(66) C(65) 3.411 .
H(66) C(74) 1.894 .
H(66) C(102) 2.557 .
H(66) H(4) 3.094 .
H(66) H(35) 3.260 2_746
H(66) H(36) 3.249 2_746
H(66) H(55) 2.249 .
H(66) H(56) 2.648 .
H(66) H(65) 1.551 .
H(66) H(69) 2.373 .
H(66) H(70) 2.963 .
H(67) O(3) 3.181 .
H(67) N(8) 1.981 .
H(67) C(9) 3.304 2_646
H(67) C(63) 2.484 .
H(67) C(64) 3.378 2_646
H(67) C(66) 3.557 2_646
H(67) C(89) 2.622 .
H(67) C(103) 1.983 .
H(67) C(108) 3.479 2_646
H(67) H(32) 3.393 2_646
H(67) H(39) 2.541 .
H(67) H(40) 2.429 .
H(67) H(57) 2.862 .
H(67) H(58) 2.446 .
H(67) H(63) 3.180 2_646
H(67) H(68) 1.551 .
H(67) H(71) 2.191 .
H(67) H(72) 2.302 .
H(67) H(74) 3.111 2_646
H(67) H(75) 2.597 2_646
H(68) O(3) 2.470 .
H(68) N(7) 3.225 2_646
H(68) N(8) 1.957 .
H(68) N(41) 3.009 2_646
H(68) C(9) 3.059 2_646
H(68) C(52) 3.265 2_646
H(68) C(53) 3.490 2_646
H(68) C(63) 3.206 .
H(68) C(66) 2.890 2_646
H(68) C(89) 2.327 .
H(68) C(103) 1.935 .
H(68) H(32) 3.051 2_646
H(68) H(39) 3.462 .
H(68) H(40) 3.386 .
H(68) H(45) 3.433 .
H(68) H(57) 2.032 .
H(68) H(58) 2.533 .
H(68) H(67) 1.551 .
H(68) H(71) 2.215 .
H(68) H(72) 2.712 .
H(69) O(4) 1.940 .
H(69) O(6) 2.912 .
H(69) N(8) 2.661 .
H(69) C(63) 2.661 .
H(69) C(65) 2.523 .
H(69) C(80) 3.090 .
H(69) C(89) 1.945 .
H(69) C(90) 3.478 2_746
H(69) C(100) 2.564 .
H(69) H(39) 2.580 .
H(69) H(57) 2.662 .
H(69) H(58) 2.316 .
H(69) H(59) 2.934 2_746
H(69) H(60) 3.146 2_746
H(69) H(65) 2.812 .
H(69) H(66) 2.373 .
H(69) H(70) 1.551 .
H(70) O(4) 1.973 .
H(70) N(8) 3.317 .
H(70) C(89) 2.026 .
H(70) C(100) 2.681 .
H(70) H(5) 3.562 2_746
H(70) H(6) 3.237 2_746
H(70) H(29) 3.224 .
H(70) H(31) 3.492 .
H(70) H(57) 2.258 .
H(70) H(58) 2.330 .
H(70) H(59) 3.341 2_746
H(70) H(65) 2.505 .
H(70) H(66) 2.963 .
H(70) H(69) 1.551 .
H(71) O(3) 1.943 .
H(71) O(17) 3.193 2_646
H(71) N(8) 3.134 .
H(71) C(9) 3.402 2_646
H(71) C(52) 3.110 2_646
H(71) C(96) 2.466 .
H(71) C(101) 1.911 .
H(71) H(12) 3.544 2_646
H(71) H(35) 3.380 2_646
H(71) H(40) 3.439 .
H(71) H(63) 2.623 .
H(71) H(64) 2.384 .
H(71) H(67) 2.191 .
H(71) H(68) 2.215 .
H(71) H(72) 1.551 .
H(71) H(75) 3.302 2_646
H(72) Sr(2) 3.478 .
H(72) O(3) 1.962 .
H(72) O(12) 2.905 .
H(72) N(8) 2.500 .
H(72) C(53) 3.230 .
H(72) C(63) 2.789 .
H(72) C(96) 2.625 .
H(72) C(101) 1.955 .
H(72) H(32) 3.137 .
H(72) H(33) 2.505 .
H(72) H(39) 3.462 .
H(72) H(40) 2.221 .
H(72) H(63) 2.446 .
H(72) H(64) 3.054 .
H(72) H(67) 2.302 .
H(72) H(68) 2.712 .
H(72) H(71) 1.551 .
H(73) O(1) 3.571 .
H(73) O(2) 1.957 .
H(73) O(3) 2.539 .
H(73) C(70) 3.131 2_646
H(73) C(84) 3.149 2_646
H(73) C(96) 1.866 .
H(73) C(108) 3.008 .
H(73) H(12) 3.027 2_646
H(73) H(15) 3.057 2_646
H(73) H(48) 2.731 .
H(73) H(63) 2.618 .
H(73) H(64) 1.976 .
H(73) H(74) 1.551 .
H(73) H(75) 3.377 .
H(73) H(76) 3.075 .
H(74) O(2) 2.006 .
H(74) O(3) 2.990 .
H(74) O(20) 3.397 2_656
H(74) C(96) 1.866 .
H(74) C(108) 2.406 .
H(74) H(10) 3.302 1_565
H(74) H(39) 3.013 2_656
H(74) H(40) 3.479 2_656
H(74) H(63) 2.021 .
H(74) H(64) 2.188 .
H(74) H(67) 3.111 2_656
H(74) H(73) 1.551 .
H(74) H(75) 2.378 .
H(74) H(76) 2.461 .
H(75) O(2) 1.947 .
H(75) O(12) 2.760 .
H(75) N(6) 2.578 .
H(75) C(9) 3.569 .
H(75) C(64) 2.706 .
H(75) C(95) 2.855 .
H(75) C(96) 3.361 .
H(75) C(101) 3.434 2_656
H(75) C(104) 2.611 .
H(75) C(109) 1.914 .
H(75) H(35) 2.791 .
H(75) H(63) 3.141 .
H(75) H(67) 2.597 2_656
H(75) H(71) 3.302 2_656
H(75) H(73) 3.377 .
H(75) H(74) 2.378 .
H(75) H(76) 1.551 .
H(75) H(77) 2.649 .
H(75) H(78) 2.296 .
H(76) O(2) 1.927 .
H(76) N(6) 3.208 .
H(76) C(57) 3.132 1_565
H(76) C(86) 3.517 1_565
H(76) C(104) 2.698 .
H(76) C(109) 1.922 .
H(76) H(7) 3.020 1_565
H(76) H(10) 3.567 1_565
H(76) H(73) 3.075 .
H(76) H(74) 2.461 .
H(76) H(75) 1.551 .
H(76) H(77) 2.156 .
H(76) H(78) 2.289 .
H(77) Sr(2) 3.514 .
H(77) O(2) 2.466 .
H(77) O(28) 3.595 .
H(77) N(6) 1.979 .
H(77) N(10) 3.451 2_756
H(77) C(90) 2.549 .
H(77) C(92) 2.822 .
H(77) C(95) 3.300 .
H(77) C(99) 3.342 2_756
H(77) C(108) 1.894 .
H(77) H(19) 3.017 2_756
H(77) H(35) 3.399 .
H(77) H(59) 3.443 .
H(77) H(60) 2.560 .
H(77) H(61) 2.349 .
H(77) H(75) 2.649 .
H(77) H(76) 2.156 .
H(77) H(78) 1.551 .
H(78) O(2) 3.217 .
H(78) N(6) 1.958 .
H(78) N(10) 3.322 2_756
H(78) C(90) 2.712 .
H(78) C(92) 3.595 .
H(78) C(95) 2.589 .
H(78) C(108) 2.049 .
H(78) H(4) 3.265 2_756
H(78) H(35) 2.278 .
H(78) H(36) 3.285 .
H(78) H(59) 3.414 .
H(78) H(60) 2.418 .
H(78) H(61) 3.412 .
H(78) H(75) 2.296 .
H(78) H(76) 2.289 .
H(78) H(77) 1.551 .
H(79) O(8) 2.496 .
H(79) O(19) 1.926 .
H(79) N(2) 2.670 .
H(79) C(2) 2.760 .
H(79) C(3) 2.430 .
H(79) C(4) 3.176 .
H(79) C(46) 2.063 .
H(79) C(51) 3.229 2_757
H(79) C(76) 3.544 2_757
H(79) C(98) 3.421 .
H(79) C(111) 2.523 .
H(79) H(37) 2.848 .
H(79) H(42) 3.282 2_757
H(79) H(80) 1.551 .
H(79) H(93) 3.026 .
H(79) H(94) 2.090 .
H(79) H(95) 2.357 2_757
H(79) H(97) 3.368 2_757
H(79) H(98) 3.423 2_757
H(80) O(11) 3.464 2_757
H(80) O(19) 1.948 .
H(80) N(2) 3.319 .
H(80) C(46) 2.079 .
H(80) C(55) 3.451 1_655
H(80) C(56) 3.551 2_757
H(80) C(111) 2.524 .
H(80) C(112) 3.091 1_655
H(80) H(21) 2.907 1_655
H(80) H(25) 2.670 1_655
H(80) H(27) 3.150 2_757
H(80) H(28) 3.371 2_757
H(80) H(41) 3.499 2_757
H(80) H(42) 2.786 2_757
H(80) H(79) 1.551 .
H(80) H(93) 2.540 .
H(80) H(94) 2.467 .
H(80) H(95) 3.074 2_757
H(80) H(98) 3.337 2_757
H(81) O(5) 2.462 .
H(81) N(1) 1.996 .
H(81) C(13) 2.015 .
H(81) C(51) 2.415 .
H(81) C(56) 3.253 .
H(81) C(62) 3.541 1_655
H(81) H(8) 3.324 1_655
H(81) H(41) 3.317 .
H(81) H(52) 3.120 1_655
H(81) H(54) 3.563 1_655
H(81) H(82) 1.551 .
H(81) H(83) 2.774 .
H(81) H(84) 2.329 .
H(81) H(95) 2.939 .
H(81) H(96) 2.052 .
H(82) O(5) 3.173 .
H(82) N(1) 1.998 .
H(82) C(7) 3.421 .
H(82) C(13) 2.063 .
H(82) C(45) 3.394 2_746
H(82) C(51) 2.656 .
H(82) C(56) 2.530 .
H(82) C(73) 3.413 2_746
H(82) C(77) 3.219 2_746
H(82) C(99) 3.235 2_746
H(82) C(105) 3.496 2_746
H(82) H(8) 3.562 1_655
H(82) H(26) 3.277 2_747
H(82) H(41) 2.190 .
H(82) H(42) 3.302 .
H(82) H(81) 1.551 .
H(82) H(83) 2.376 .
H(82) H(84) 2.325 .
H(82) H(95) 2.721 .
H(82) H(96) 2.689 .
H(83) Sr(1) 3.596 .
H(83) O(5) 1.952 .
H(83) O(7) 2.415 .
H(83) N(1) 2.640 .
H(83) N(9) 3.061 2_746
H(83) N(10) 2.882 2_746
H(83) C(7) 2.519 .
H(83) C(8) 3.350 .
H(83) C(12) 2.038 .
H(83) C(54) 3.024 .
H(83) C(56) 2.867 .
H(83) C(60) 2.694 .
H(83) C(61) 3.492 2_746
H(83) C(77) 3.275 2_746
H(83) C(99) 3.397 2_746
H(83) H(19) 3.269 2_746
H(83) H(41) 2.955 .
H(83) H(81) 2.774 .
H(83) H(82) 2.376 .
H(83) H(84) 1.551 .
H(83) H(87) 2.456 .
H(83) H(91) 3.571 .
H(83) H(92) 2.789 .
H(84) O(5) 1.924 .
H(84) O(20) 3.471 2_746
H(84) N(1) 3.292 .
H(84) N(9) 2.770 2_746
H(84) N(10) 3.211 2_746
H(84) C(11) 3.126 2_746
H(84) C(12) 2.046 .
H(84) C(45) 3.439 2_746
H(84) C(54) 3.587 .
H(84) C(60) 2.613 .
H(84) C(62) 3.321 1_655
H(84) C(77) 3.028 2_746
H(84) C(86) 3.212 1_655
H(84) H(8) 3.012 1_655
H(84) H(10) 2.933 1_655
H(84) H(16) 3.477 2_746
H(84) H(81) 2.329 .
H(84) H(82) 2.325 .
H(84) H(83) 1.551 .
H(84) H(87) 3.331 .
H(84) H(91) 3.348 .
H(84) H(92) 2.351 .
H(85) O(14) 3.153 .
H(85) N(2) 1.979 .
H(85) C(2) 2.390 .
H(85) C(46) 2.665 .
H(85) C(58) 1.955 .
H(85) C(75) 3.357 2_756
H(85) H(18) 2.867 2_756
H(85) H(37) 2.358 .
H(85) H(38) 2.348 .
H(85) H(56) 3.018 .
H(85) H(86) 1.551 .
H(85) H(89) 2.276 .
H(85) H(90) 2.240 .
H(86) O(14) 2.455 .
H(86) N(2) 1.969 .
H(86) C(2) 3.135 .
H(86) C(10) 2.911 2_746
H(86) C(46) 2.393 .
H(86) C(58) 1.934 .
H(86) C(70) 3.163 2_746
H(86) C(71) 3.049 2_746
H(86) C(72) 2.992 2_746
H(86) C(83) 3.162 2_746
H(86) C(84) 3.276 2_746
H(86) H(11) 3.349 2_746
H(86) H(13) 3.558 2_746
H(86) H(18) 3.044 2_756
H(86) H(37) 3.354 .
H(86) H(38) 3.278 .
H(86) H(85) 1.551 .
H(86) H(89) 2.293 .
H(86) H(90) 2.689 .
H(87) Sr(1) 3.554 .
H(87) O(5) 2.571 .
H(87) O(7) 2.539 .
H(87) O(14) 1.949 .
H(87) C(7) 3.483 .
H(87) C(13) 2.903 .
H(87) C(58) 2.622 .
H(87) C(60) 1.984 .
H(87) C(61) 3.460 2_746
H(87) C(85) 3.525 .
H(87) C(87) 3.370 2_746
H(87) H(5) 3.287 2_746
H(87) H(6) 2.913 2_746
H(87) H(29) 3.035 .
H(87) H(30) 3.196 .
H(87) H(83) 2.456 .
H(87) H(84) 3.331 .
H(87) H(88) 1.551 .
H(87) H(89) 2.899 .
H(87) H(90) 2.500 .
H(87) H(91) 2.713 .
H(87) H(92) 2.362 .
H(88) O(5) 3.295 .
H(88) O(14) 2.000 .
H(88) O(17) 3.411 2_746
H(88) N(7) 3.190 2_746
H(88) N(41) 3.447 2_746
H(88) C(9) 3.012 2_746
H(88) C(52) 2.941 2_746
H(88) C(58) 2.579 .
H(88) C(60) 2.041 .
H(88) C(66) 3.269 2_746
H(88) H(5) 3.182 2_746
H(88) H(6) 3.483 2_746
H(88) H(36) 3.385 2_746
H(88) H(87) 1.551 .
H(88) H(89) 2.409 .
H(88) H(90) 2.907 .
H(88) H(91) 2.328 .
H(88) H(92) 2.324 .
H(89) O(14) 2.049 .
H(89) O(17) 2.956 2_746
H(89) N(2) 3.302 .
H(89) N(7) 3.496 2_746
H(89) C(14) 2.026 .
H(89) C(52) 3.302 2_746
H(89) C(54) 2.590 .
H(89) C(72) 3.551 2_746
H(89) C(74) 3.282 .
H(89) C(100) 3.187 .
H(89) H(38) 3.390 .
H(89) H(55) 3.164 .
H(89) H(56) 2.982 .
H(89) H(65) 2.421 .
H(89) H(85) 2.276 .
H(89) H(86) 2.293 .
H(89) H(87) 2.899 .
H(89) H(88) 2.409 .
H(89) H(90) 1.551 .
H(90) O(7) 2.839 .
H(90) O(14) 1.987 .
H(90) N(2) 2.612 .
H(90) C(2) 2.749 .
H(90) C(14) 1.939 .
H(90) C(54) 2.631 .
H(90) C(85) 3.182 .
H(90) H(29) 3.205 .
H(90) H(30) 2.384 .
H(90) H(37) 3.322 .
H(90) H(38) 2.090 .
H(90) H(65) 3.293 .
H(90) H(85) 2.240 .
H(90) H(86) 2.689 .
H(90) H(87) 2.500 .
H(90) H(88) 2.907 .
H(90) H(89) 1.551 .
H(91) O(5) 2.007 .
H(91) O(10) 3.118 1_655
H(91) O(14) 2.465 .
H(91) N(7) 3.370 2_746
H(91) N(41) 2.864 2_746
H(91) C(13) 3.192 .
H(91) C(53) 3.458 2_746
H(91) C(54) 1.969 .
H(91) C(66) 3.061 2_746
H(91) C(110) 3.260 1_655
H(91) H(11) 3.048 2_746
H(91) H(34) 3.103 2_746
H(91) H(54) 2.350 1_655
H(91) H(83) 3.571 .
H(91) H(84) 3.348 .
H(91) H(87) 2.713 .
H(91) H(88) 2.328 .
H(91) H(92) 1.551 .
H(92) O(5) 2.008 .
H(92) O(14) 3.215 .
H(92) C(13) 2.522 .
H(92) C(54) 2.057 .
H(92) C(61) 3.568 2_746
H(92) C(66) 3.547 2_746
H(92) C(80) 3.427 2_746
H(92) C(86) 3.569 1_655
H(92) H(10) 3.129 1_655
H(92) H(33) 3.377 2_746
H(92) H(34) 3.417 2_746
H(92) H(54) 3.314 1_655
H(92) H(83) 2.789 .
H(92) H(84) 2.351 .
H(92) H(87) 2.362 .
H(92) H(88) 2.324 .
H(92) H(91) 1.551 .
H(93) O(11) 2.589 2_757
H(93) O(16) 3.047 .
H(93) O(19) 1.905 .
H(93) C(1) 2.660 .
H(93) C(94) 3.333 1_655
H(93) C(98) 1.752 .
H(93) C(112) 2.727 1_655
H(93) H(2) 2.259 .
H(93) H(3) 1.702 .
H(93) H(9) 2.983 2_757
H(93) H(17) 3.405 1_556
H(93) H(24) 3.069 1_655
H(93) H(25) 2.121 1_655
H(93) H(79) 3.026 .
H(93) H(80) 2.540 .
H(93) H(94) 1.551 .
H(94) O(8) 3.015 .
H(94) O(11) 3.179 2_757
H(94) O(16) 2.655 .
H(94) O(19) 1.769 .
H(94) C(1) 2.230 .
H(94) C(76) 3.392 .
H(94) C(98) 1.549 .
H(94) H(2) 1.745 .
H(94) H(3) 2.247 .
H(94) H(17) 3.341 1_556
H(94) H(20) 3.553 1_556
H(94) H(25) 3.394 1_655
H(94) H(26) 3.397 .
H(94) H(41) 3.357 2_757
H(94) H(79) 2.090 .
H(94) H(80) 2.467 .
H(94) H(93) 1.551 .
H(94) H(95) 3.373 2_757
H(94) H(97) 3.599 .
H(94) H(98) 3.205 .
H(95) O(16) 3.213 .
H(95) N(1) 2.020 .
H(95) N(4) 3.571 2_747
H(95) C(1) 3.115 2_747
H(95) C(3) 3.422 2_747
H(95) C(4) 3.107 2_747
H(95) C(5) 3.402 2_747
H(95) C(6) 3.228 2_747
H(95) C(12) 2.769 .
H(95) C(56) 2.407 .
H(95) C(76) 2.022 .
H(95) H(26) 3.257 2_747
H(95) H(41) 2.469 .
H(95) H(42) 2.306 .
H(95) H(79) 2.357 2_747
H(95) H(80) 3.074 2_747
H(95) H(81) 2.939 .
H(95) H(82) 2.721 .
H(95) H(94) 3.373 2_747
H(95) H(96) 1.551 .
H(95) H(97) 2.314 .
H(95) H(98) 2.313 .
H(96) O(16) 2.613 .
H(96) N(1) 2.053 .
H(96) N(3) 2.761 2_747
H(96) N(4) 2.780 2_747
H(96) C(4) 3.180 2_747
H(96) C(5) 3.008 2_747
H(96) C(6) 3.044 2_747
H(96) C(12) 2.386 .
H(96) C(56) 3.219 .
H(96) C(69) 3.350 2_747
H(96) C(76) 2.037 .
H(96) H(26) 3.570 2_747
H(96) H(41) 3.427 .
H(96) H(42) 3.379 .
H(96) H(81) 2.052 .
H(96) H(82) 2.689 .
H(96) H(95) 1.551 .
H(96) H(97) 2.330 .
H(96) H(98) 2.796 .
H(97) O(9) 2.789 2_747
H(97) O(16) 1.918 .
H(97) N(1) 3.279 .
H(97) N(3) 3.476 2_747
H(97) C(4) 3.454 2_747
H(97) C(5) 2.935 2_747
H(97) C(51) 2.031 .
H(97) C(98) 2.507 .
H(97) H(2) 2.170 .
H(97) H(3) 2.931 .
H(97) H(20) 3.198 1_556
H(97) H(22) 3.059 2_747
H(97) H(37) 3.050 2_747
H(97) H(42) 3.505 .
H(97) H(79) 3.368 2_747
H(97) H(94) 3.599 .
H(97) H(95) 2.314 .
H(97) H(96) 2.330 .
H(97) H(98) 1.551 .
H(98) Sr(1) 3.453 .
H(98) O(8) 2.700 .
H(98) O(16) 1.944 .
H(98) N(1) 2.614 .
H(98) C(51) 2.031 .
H(98) C(56) 2.866 .
H(98) C(79) 3.223 .
H(98) C(98) 2.667 .
H(98) C(111) 3.438 .
H(98) H(2) 2.500 .
H(98) H(3) 3.435 .
H(98) H(20) 3.546 1_556
H(98) H(26) 3.208 .
H(98) H(27) 2.437 .
H(98) H(41) 3.549 .
H(98) H(42) 2.296 .
H(98) H(79) 3.423 2_747
H(98) H(80) 3.337 2_747
H(98) H(94) 3.205 .
H(98) H(95) 2.313 .
H(98) H(96) 2.796 .
H(98) H(97) 1.551 .

loop_
_geom_torsion_atom_site_label_1
_geom_torsion_atom_site_label_2
_geom_torsion_atom_site_label_3
_geom_torsion_atom_site_label_4
_geom_torsion
_geom_torsion_site_symmetry_1
_geom_torsion_site_symmetry_3
_geom_torsion_site_symmetry_4
O(5) Sr(1) O(7) C(7) 94(2) . . .
O(7) Sr(1) O(5) C(13) -42.3(16) . . .
O(7) Sr(1) O(5) C(60) 89.1(15) . . .
O(5) Sr(1) O(8) C(3) -102(2) . . .
O(8) Sr(1) O(5) C(13) -16.8(19) . . .
O(8) Sr(1) O(5) C(60) 114.5(15) . . .
O(5) Sr(1) O(10) S(3) -87(2) . 1_655 1_655
O(10) Sr(1) O(5) C(13) 149.1(17) 1_655 . .
O(10) Sr(1) O(5) C(60) -79.6(15) 1_655 . .
O(5) Sr(1) O(14) C(54) 19.2(14) . . .
O(5) Sr(1) O(14) C(58) 151(2) . . .
O(14) Sr(1) O(5) C(13) -118.5(17) . . .
O(14) Sr(1) O(5) C(60) 12.8(15) . . .
O(5) Sr(1) O(16) C(76) -75.8(18) . . .
O(5) Sr(1) O(16) C(98) 155(2) . . .
O(16) Sr(1) O(5) C(13) 72.7(16) . . .
O(16) Sr(1) O(5) C(60) -155.9(15) . . .
O(5) Sr(1) O(19) C(1) 143.7(18) . . .
O(5) Sr(1) O(19) C(111) -80(3) . . .
O(19) Sr(1) O(5) C(13) 137.9(18) . . .
O(19) Sr(1) O(5) C(60) -90.8(19) . . .
O(5) Sr(1) N(1) C(12) 8.9(14) . . .
O(5) Sr(1) N(1) C(51) 126.4(15) . . .
O(5) Sr(1) N(1) C(56) -114.2(13) . . .
N(1) Sr(1) O(5) C(13) 25.4(15) . . .
N(1) Sr(1) O(5) C(60) 156.8(16) . . .
O(5) Sr(1) N(2) C(2) 103.4(16) . . .
O(5) Sr(1) N(2) C(14) -14.7(19) . . .
O(5) Sr(1) N(2) C(46) -134.8(16) . . .
N(2) Sr(1) O(5) C(13) -110.8(16) . . .
N(2) Sr(1) O(5) C(60) 20.5(17) . . .
O(7) Sr(1) O(8) C(3) -76(2) . . .
O(8) Sr(1) O(7) C(7) -68.4(19) . . .
O(7) Sr(1) O(10) S(3) -106(2) . 1_655 1_655
O(10) Sr(1) O(7) C(7) 113(2) 1_655 . .
O(7) Sr(1) O(14) C(54) -59.5(15) . . .
O(7) Sr(1) O(14) C(58) 71.9(18) . . .
O(14) Sr(1) O(7) C(7) 164(2) . . .
O(7) Sr(1) O(16) C(76) 4(2) . . .
O(7) Sr(1) O(16) C(98) -126(2) . . .
O(16) Sr(1) O(7) C(7) -8(2) . . .
O(7) Sr(1) O(19) C(1) -36(2) . . .
O(7) Sr(1) O(19) C(111) 100(3) . . .
O(19) Sr(1) O(7) C(7) -86(2) . . .
O(7) Sr(1) N(1) C(12) 91.6(15) . . .
O(7) Sr(1) N(1) C(51) -150.8(16) . . .
O(7) Sr(1) N(1) C(56) -31.4(12) . . .
N(1) Sr(1) O(7) C(7) 25.1(18) . . .
O(7) Sr(1) N(2) C(2) 40.6(15) . . .
O(7) Sr(1) N(2) C(14) -77.5(17) . . .
O(7) Sr(1) N(2) C(46) 162.4(17) . . .
N(2) Sr(1) O(7) C(7) -132(2) . . .
O(8) Sr(1) O(10) S(3) 77(2) . 1_655 1_655
O(10) Sr(1) O(8) C(3) 102(2) 1_655 . .
O(8) Sr(1) O(14) C(54) -114.9(15) . . .
O(8) Sr(1) O(14) C(58) 16(2) . . .
O(14) Sr(1) O(8) C(3) -21(2) . . .
O(8) Sr(1) O(16) C(76) 61.1(18) . . .
O(8) Sr(1) O(16) C(98) -68(2) . . .
O(16) Sr(1) O(8) C(3) 156(2) . . .
O(8) Sr(1) O(19) C(1) -54.1(19) . . .
O(8) Sr(1) O(19) C(111) 82(3) . . .
O(19) Sr(1) O(8) C(3) 90(2) . . .
O(8) Sr(1) N(1) C(12) 162.3(15) . . .
O(8) Sr(1) N(1) C(51) -80.2(14) . . .
O(8) Sr(1) N(1) C(56) 39.2(12) . . .
N(1) Sr(1) O(8) C(3) -140(2) . . .
O(8) Sr(1) N(2) C(2) -29.1(14) . . .
O(8) Sr(1) N(2) C(14) -147.3(18) . . .
O(8) Sr(1) N(2) C(46) 92.6(17) . . .
N(2) Sr(1) O(8) C(3) 18.7(19) . . .
O(10) Sr(1) O(14) C(54) 94.3(16) 1_655 . .
O(10) Sr(1) O(14) C(58) -134.3(19) 1_655 . .
O(14) Sr(1) O(10) S(3) -153(2) . 1_655 1_655
O(10) Sr(1) O(16) C(76) -147.0(19) 1_655 . .
O(10) Sr(1) O(16) C(98) 84(2) 1_655 . .
O(16) Sr(1) O(10) S(3) 25(2) . 1_655 1_655
O(10) Sr(1) O(19) C(1) 133(2) 1_655 . .
O(10) Sr(1) O(19) C(111) -91(3) 1_655 . .
O(19) Sr(1) O(10) S(3) 88(2) . 1_655 1_655
O(10) Sr(1) N(1) C(12) -50.6(16) 1_655 . .
O(10) Sr(1) N(1) C(51) 66.9(15) 1_655 . .
O(10) Sr(1) N(1) C(56) -173.7(12) 1_655 . .
N(1) Sr(1) O(10) S(3) -34(2) . 1_655 1_655
O(10) Sr(1) N(2) C(2) -172.3(15) 1_655 . .
O(10) Sr(1) N(2) C(14) 69.6(17) 1_655 . .
O(10) Sr(1) N(2) C(46) -50.5(18) 1_655 . .
N(2) Sr(1) O(10) S(3) 146(2) . 1_655 1_655
O(14) Sr(1) O(16) C(76) -135(3) . . .
O(14) Sr(1) O(16) C(98) 96(4) . . .
O(16) Sr(1) O(14) C(54) 82(3) . . .
O(16) Sr(1) O(14) C(58) -146(3) . . .
O(14) Sr(1) O(19) C(1) 54(2) . . .
O(14) Sr(1) O(19) C(111) -170(2) . . .
O(19) Sr(1) O(14) C(54) 168.1(15) . . .
O(19) Sr(1) O(14) C(58) -61(2) . . .
O(14) Sr(1) N(1) C(12) 46.6(17) . . .
O(14) Sr(1) N(1) C(51) 164.2(13) . . .
O(14) Sr(1) N(1) C(56) -76.4(14) . . .
N(1) Sr(1) O(14) C(54) -17.8(18) . . .
N(1) Sr(1) O(14) C(58) 113.6(18) . . .
O(14) Sr(1) N(2) C(2) 111.2(16) . . .
O(14) Sr(1) N(2) C(14) -6.9(16) . . .
O(14) Sr(1) N(2) C(46) -127.0(18) . . .
N(2) Sr(1) O(14) C(54) -154.3(17) . . .
N(2) Sr(1) O(14) C(58) -22.9(18) . . .
O(16) Sr(1) O(19) C(1) -140(2) . . .
O(16) Sr(1) O(19) C(111) -4(2) . . .
O(19) Sr(1) O(16) C(76) 133(2) . . .
O(19) Sr(1) O(16) C(98) 4(2) . . .
O(16) Sr(1) N(1) C(12) -120.3(16) . . .
O(16) Sr(1) N(1) C(51) -2.8(13) . . .
O(16) Sr(1) N(1) C(56) 116.6(14) . . .
N(1) Sr(1) O(16) C(76) -28.8(17) . . .
N(1) Sr(1) O(16) C(98) -158(2) . . .
O(16) Sr(1) N(2) C(2) -80.5(17) . . .
O(16) Sr(1) N(2) C(14) 161.3(16) . . .
O(16) Sr(1) N(2) C(46) 41.2(19) . . .
N(2) Sr(1) O(16) C(76) 107.4(18) . . .
N(2) Sr(1) O(16) C(98) -22(2) . . .
O(19) Sr(1) N(1) C(12) -139.6(15) . . .
O(19) Sr(1) N(1) C(51) -22.1(17) . . .
O(19) Sr(1) N(1) C(56) 97.3(14) . . .
N(1) Sr(1) O(19) C(1) -119.9(19) . . .
N(1) Sr(1) O(19) C(111) 16(3) . . .
O(19) Sr(1) N(2) C(2) -105.6(16) . . .
O(19) Sr(1) N(2) C(14) 136.2(18) . . .
O(19) Sr(1) N(2) C(46) 16.1(16) . . .
N(2) Sr(1) O(19) C(1) 16.5(18) . . .
N(2) Sr(1) O(19) C(111) 152(3) . . .
N(1) Sr(1) N(2) C(2) 7(2) . . .
N(1) Sr(1) N(2) C(14) -111.1(17) . . .
N(1) Sr(1) N(2) C(46) 128.8(16) . . .
N(2) Sr(1) N(1) C(12) 130.0(15) . . .
N(2) Sr(1) N(1) C(51) -112.4(15) . . .
N(2) Sr(1) N(1) C(56) 7.0(18) . . .
O(1) Sr(2) O(2) C(104) -99(2) . . .
O(1) Sr(2) O(2) C(108) 126(2) . . .
O(2) Sr(2) O(1) S(4) 158(17) . . .
O(1) Sr(2) O(3) C(96) 92(3) . . .
O(1) Sr(2) O(3) C(103) -132(2) . . .
O(3) Sr(2) O(1) S(4) 96(17) . . .
O(1) Sr(2) O(4) C(100) -94(2) . . .
O(1) Sr(2) O(4) C(102) 129(2) . . .
O(4) Sr(2) O(1) S(4) -19(17) . . .
O(1) Sr(2) O(6) C(65) 86(2) . . .
O(6) Sr(2) O(1) S(4) -32(18) . . .
O(1) Sr(2) O(12) C(64) 93(3) . . .
O(12) Sr(2) O(1) S(4) 154(16) . . .
O(1) Sr(2) O(28) C(74) 53(2) . . .
O(1) Sr(2) O(28) C(92) -85(2) . . .
O(28) Sr(2) O(1) S(4) -82(17) . . .
O(1) Sr(2) N(6) C(90) 73.3(18) . . .
O(1) Sr(2) N(6) C(95) -171.0(19) . . .
O(1) Sr(2) N(6) C(109) -44(2) . . .
N(6) Sr(2) O(1) S(4) -144(17) . . .
O(1) Sr(2) N(8) C(63) -159.7(19) . . .
O(1) Sr(2) N(8) C(89) -42(2) . . .
O(1) Sr(2) N(8) C(101) 75(2) . . .
N(8) Sr(2) O(1) S(4) 34(17) . . .
O(2) Sr(2) O(3) C(96) 21(3) . . .
O(2) Sr(2) O(3) C(103) 157(2) . . .
O(3) Sr(2) O(2) C(104) -0.5(19) . . .
O(3) Sr(2) O(2) C(108) -136(2) . . .
O(2) Sr(2) O(4) C(100) -99(2) . . .
O(2) Sr(2) O(4) C(102) 125(2) . . .
O(4) Sr(2) O(2) C(104) -94(2) . . .
O(4) Sr(2) O(2) C(108) 130(2) . . .
O(2) Sr(2) O(6) C(65) -111(2) . . .
O(6) Sr(2) O(2) C(104) 92(3) . . .
O(6) Sr(2) O(2) C(108) -43(3) . . .
O(2) Sr(2) O(12) C(64) 88(2) . . .
O(12) Sr(2) O(2) C(104) 78(2) . . .
O(12) Sr(2) O(2) C(108) -57(2) . . .
O(2) Sr(2) O(28) C(74) 119(2) . . .
O(2) Sr(2) O(28) C(92) -19(2) . . .
O(28) Sr(2) O(2) C(104) -168(2) . . .
O(28) Sr(2) O(2) C(108) 56(2) . . .
O(2) Sr(2) N(6) C(90) 135.8(19) . . .
O(2) Sr(2) N(6) C(95) -109(2) . . .
O(2) Sr(2) N(6) C(109) 19(2) . . .
N(6) Sr(2) O(2) C(104) 144(2) . . .
N(6) Sr(2) O(2) C(108) 9(2) . . .
O(2) Sr(2) N(8) C(63) 120.0(19) . . .
O(2) Sr(2) N(8) C(89) -123(2) . . .
O(2) Sr(2) N(8) C(101) -5(3) . . .
N(8) Sr(2) O(2) C(104) -2(3) . . .
N(8) Sr(2) O(2) C(108) -138(2) . . .
O(3) Sr(2) O(4) C(100) -176(2) . . .
O(3) Sr(2) O(4) C(102) 47(2) . . .
O(4) Sr(2) O(3) C(96) 163(3) . . .
O(4) Sr(2) O(3) C(103) -61(2) . . .
O(3) Sr(2) O(6) C(65) -36(2) . . .
O(6) Sr(2) O(3) C(96) -120(3) . . .
O(6) Sr(2) O(3) C(103) 16(2) . . .
O(3) Sr(2) O(12) C(64) 155(2) . . .
O(12) Sr(2) O(3) C(96) -58(3) . . .
O(12) Sr(2) O(3) C(103) 78(2) . . .
O(3) Sr(2) O(28) C(74) 43(6) . . .
O(3) Sr(2) O(28) C(92) -95(5) . . .
O(28) Sr(2) O(3) C(96) 102(5) . . .
O(28) Sr(2) O(3) C(103) -122(4) . . .
O(3) Sr(2) N(6) C(90) 172.1(15) . . .
O(3) Sr(2) N(6) C(95) -72(2) . . .
O(3) Sr(2) N(6) C(109) 55(2) . . .
N(6) Sr(2) O(3) C(96) -16(3) . . .
N(6) Sr(2) O(3) C(103) 120(2) . . .
O(3) Sr(2) N(8) C(63) 118(2) . . .
O(3) Sr(2) N(8) C(89) -124(2) . . .
O(3) Sr(2) N(8) C(101) -7(2) . . .
N(8) Sr(2) O(3) C(96) -161(3) . . .
N(8) Sr(2) O(3) C(103) -25(2) . . .
O(4) Sr(2) O(6) C(65) 72(2) . . .
O(6) Sr(2) O(4) C(100) 77(2) . . .
O(6) Sr(2) O(4) C(102) -60(2) . . .
O(4) Sr(2) O(12) C(64) -99(2) . . .
O(12) Sr(2) O(4) C(100) 93(2) . . .
O(12) Sr(2) O(4) C(102) -44(2) . . .
O(4) Sr(2) O(28) C(74) -23(2) . . .
O(4) Sr(2) O(28) C(92) -162(2) . . .
O(28) Sr(2) O(4) C(100) -8(2) . . .
O(28) Sr(2) O(4) C(102) -144(2) . . .
O(4) Sr(2) N(6) C(90) -7(2) . . .
O(4) Sr(2) N(6) C(95) 108.5(19) . . .
O(4) Sr(2) N(6) C(109) -124(2) . . .
N(6) Sr(2) O(4) C(100) 3(2) . . .
N(6) Sr(2) O(4) C(102) -134(2) . . .
O(4) Sr(2) N(8) C(63) -100(2) . . .
O(4) Sr(2) N(8) C(89) 18(2) . . .
O(4) Sr(2) N(8) C(101) 136(2) . . .
N(8) Sr(2) O(4) C(100) 147(2) . . .
N(8) Sr(2) O(4) C(102) 10(2) . . .
O(6) Sr(2) O(12) C(64) -83(2) . . .
O(12) Sr(2) O(6) C(65) -97(2) . . .
O(6) Sr(2) O(28) C(74) -98(2) . . .
O(6) Sr(2) O(28) C(92) 124(2) . . .
O(28) Sr(2) O(6) C(65) 137(2) . . .
O(6) Sr(2) N(6) C(90) -71.9(17) . . .
O(6) Sr(2) N(6) C(95) 43.7(19) . . .
O(6) Sr(2) N(6) C(109) 171(2) . . .
N(6) Sr(2) O(6) C(65) -157(2) . . .
O(6) Sr(2) N(8) C(63) -18.7(17) . . .
O(6) Sr(2) N(8) C(89) 98(2) . . .
O(6) Sr(2) N(8) C(101) -144(2) . . .
N(8) Sr(2) O(6) C(65) 5(2) . . .
O(12) Sr(2) O(28) C(74) -159(2) . . .
O(12) Sr(2) O(28) C(92) 63(2) . . .
O(28) Sr(2) O(12) C(64) -20(3) . . .
O(12) Sr(2) N(6) C(90) -141.2(19) . . .
O(12) Sr(2) N(6) C(95) -25.6(18) . . .
O(12) Sr(2) N(6) C(109) 102(2) . . .
N(6) Sr(2) O(12) C(64) 17(2) . . .
O(12) Sr(2) N(8) C(63) 49.6(19) . . .
O(12) Sr(2) N(8) C(89) 167(2) . . .
O(12) Sr(2) N(8) C(101) -75(2) . . .
N(8) Sr(2) O(12) C(64) -144(2) . . .
O(28) Sr(2) N(6) C(90) 2.9(15) . . .
O(28) Sr(2) N(6) C(95) 119(2) . . .
O(28) Sr(2) N(6) C(109) -114(2) . . .
N(6) Sr(2) O(28) C(74) 166(2) . . .
N(6) Sr(2) O(28) C(92) 27(2) . . .
O(28) Sr(2) N(8) C(63) -74(2) . . .
O(28) Sr(2) N(8) C(89) 43(2) . . .
O(28) Sr(2) N(8) C(101) 161(2) . . .
N(8) Sr(2) O(28) C(74) -49(2) . . .
N(8) Sr(2) O(28) C(92) 173(2) . . .
N(6) Sr(2) N(8) C(63) 17(2) . . .
N(6) Sr(2) N(8) C(89) 134(2) . . .
N(6) Sr(2) N(8) C(101) -108(2) . . .
N(8) Sr(2) N(6) C(90) -103(2) . . .
N(8) Sr(2) N(6) C(95) 13(2) . . .
N(8) Sr(2) N(6) C(109) 140(2) . . .
C(93) S(3) O(10) Sr(1) 174(2) . . 1_455
C(110) S(3) O(10) Sr(1) 86(3) . . 1_455
C(88) S(4) O(1) Sr(2) -51(17) . . .
C(107) S(4) O(1) Sr(2) -150(17) . . .
Sr(2) O(2) C(104) C(96) -20(6) . . .
Sr(2) O(2) C(108) C(109) -38(4) . . .
C(104) O(2) C(108) C(109) -172(3) . . .
C(108) O(2) C(104) C(96) 116(5) . . .
Sr(2) O(3) C(96) C(104) -40(6) . . .
Sr(2) O(3) C(103) C(101) 59(4) . . .
C(96) O(3) C(103) C(101) -166(4) . . .
C(103) O(3) C(96) C(104) -173(4) . . .
Sr(2) O(4) C(100) C(74) 38(4) . . .
Sr(2) O(4) C(102) C(89) -35(3) . . .
C(100) O(4) C(102) C(89) -169(3) . . .
C(102) O(4) C(100) C(74) 176(3) . . .
Sr(1) O(5) C(13) C(12) -56(2) . . .
Sr(1) O(5) C(60) C(54) -44(2) . . .
C(13) O(5) C(60) C(54) 87(2) . . .
C(60) O(5) C(13) C(12) 176(2) . . .
Sr(2) O(6) C(65) C(63) 11(4) . . .
Sr(2) O(6) C(65) C(80) -175(2) . . .
Sr(1) O(7) C(7) C(8) 165.8(18) . . .
Sr(1) O(7) C(7) C(56) -14(3) . . .
Sr(1) O(8) C(3) C(2) -4(3) . . .
Sr(1) O(8) C(3) C(4) 173(2) . . .
Sr(2) O(12) C(64) C(9) 163(2) . . .
Sr(2) O(12) C(64) C(95) -5(4) . . .
Sr(1) O(14) C(54) C(60) -49(2) . . .
Sr(1) O(14) C(58) C(14) 49(2) . . .
C(54) O(14) C(58) C(14) -178(2) . . .
C(58) O(14) C(54) C(60) 177(2) . . .
Sr(1) O(16) C(76) C(51) 61(2) . . .
Sr(1) O(16) C(98) C(111) -4(5) . . .
C(76) O(16) C(98) C(111) -131(4) . . .
C(98) O(16) C(76) C(51) -170(2) . . .
Sr(1) O(19) C(1) C(46) -45(2) . . .
Sr(1) O(19) C(111) C(98) 3(3) . . .
C(1) O(19) C(111) C(98) 140(5) . . .
C(111) O(19) C(1) C(46) 179(2) . . .
Sr(2) O(28) C(74) C(100) 49(3) . . .
Sr(2) O(28) C(92) C(90) -56(3) . . .
C(74) O(28) C(92) C(90) 162(3) . . .
C(92) O(28) C(74) C(100) -171(2) . . .
Sr(1) N(1) C(12) C(13) -40(2) . . .
Sr(1) N(1) C(51) C(76) 32(2) . . .
Sr(1) N(1) C(56) C(7) 38(2) . . .
C(12) N(1) C(51) C(76) 152(2) . . .
C(51) N(1) C(12) C(13) -162(2) . . .
C(12) N(1) C(56) C(7) -84(2) . . .
C(56) N(1) C(12) C(13) 81(2) . . .
C(51) N(1) C(56) C(7) 160(2) . . .
C(56) N(1) C(51) C(76) -87(2) . . .
Sr(1) N(2) C(2) C(3) 41(2) . . .
Sr(1) N(2) C(14) C(58) 39(2) . . .
Sr(1) N(2) C(46) C(1) -46(2) . . .
C(2) N(2) C(14) C(58) -80(3) . . .
C(14) N(2) C(2) C(3) 162(2) . . .
C(2) N(2) C(46) C(1) 75(3) . . .
C(46) N(2) C(2) C(3) -81(2) . . .
C(14) N(2) C(46) C(1) -168(2) . . .
C(46) N(2) C(14) C(58) 161(2) . . .
N(4) N(3) C(5) O(9) -178(2) . . .
N(4) N(3) C(5) C(4) 3(3) . . .
C(5) N(3) N(4) C(6) -3(2) . . .
N(4) N(3) C(69) C(59) 153(2) . . .
N(4) N(3) C(69) C(94) -25(4) . . .
C(69) N(3) N(4) C(6) -178(2) . . .
C(5) N(3) C(69) C(59) -21(5) . . .
C(5) N(3) C(69) C(94) 161(3) . . .
C(69) N(3) C(5) O(9) -3(4) . . .
C(69) N(3) C(5) C(4) 178(2) . . .
N(3) N(4) C(6) C(4) 1(2) . . .
N(3) N(4) C(6) C(79) 176(2) . . .
N(29) N(5) C(48) C(8) -3(3) . . .
N(29) N(5) C(48) C(85) -176(2) . . .
C(48) N(5) N(29) C(47) 4(3) . . .
C(48) N(5) N(29) C(81) -180(2) . . .
Sr(2) N(6) C(90) C(92) -38(3) . . .
Sr(2) N(6) C(95) C(64) 32(3) . . .
Sr(2) N(6) C(109) C(108) -46(4) . . .
C(90) N(6) C(95) C(64) 147(2) . . .
C(95) N(6) C(90) C(92) -158(3) . . .
C(90) N(6) C(109) C(108) -160(3) . . .
C(109) N(6) C(90) C(92) 76(4) . . .
C(95) N(6) C(109) C(108) 80(4) . . .
C(109) N(6) C(95) C(64) -91(3) . . .
N(41) N(7) C(52) O(17) 180(2) . . .
N(41) N(7) C(52) C(9) 2(3) . . .
C(52) N(7) N(41) C(66) -3(3) . . .
N(41) N(7) C(72) C(10) -31(3) . . .
N(41) N(7) C(72) C(70) 152(2) . . .
C(72) N(7) N(41) C(66) -179.7(17) . . .
C(52) N(7) C(72) C(10) 153(2) . . .
C(52) N(7) C(72) C(70) -24(4) . . .
C(72) N(7) C(52) O(17) -4(4) . . .
C(72) N(7) C(52) C(9) 178(2) . . .
Sr(2) N(8) C(63) C(65) 32(3) . . .
Sr(2) N(8) C(89) C(102) -47(3) . . .
Sr(2) N(8) C(101) C(103) 37(4) . . .
C(63) N(8) C(89) C(102) 72(3) . . .
C(89) N(8) C(63) C(65) -89(3) . . .
C(63) N(8) C(101) C(103) -86(4) . . .
C(101) N(8) C(63) C(65) 157(3) . . .
C(89) N(8) C(101) C(103) 159(3) . . .
C(101) N(8) C(89) C(102) -170(3) . . .
N(10) N(9) C(11) O(20) 176(3) . . .
N(10) N(9) C(11) C(80) 2(3) . . .
C(11) N(9) N(10) C(61) -2(3) . . .
N(10) N(9) C(77) C(45) -178(3) . . .
N(10) N(9) C(77) C(99) 3(4) . . .
C(77) N(9) N(10) C(61) 180(2) . . .
C(11) N(9) C(77) C(45) 4(5) . . .
C(11) N(9) C(77) C(99) -174(3) . . .
C(77) N(9) C(11) O(20) -6(6) . . .
C(77) N(9) C(11) C(80) -180(2) . . .
N(9) N(10) C(61) C(80) 1(3) . . .
N(9) N(10) C(61) C(87) 179(2) . . .
N(5) N(29) C(47) O(11) 179(2) . . .
N(5) N(29) C(47) C(8) -3(3) . . .
N(5) N(29) C(81) C(57) 1(3) . . .
N(5) N(29) C(81) C(82) -169(3) . . .
C(47) N(29) C(81) C(57) 176(3) . . .
C(47) N(29) C(81) C(82) 6(5) . . .
C(81) N(29) C(47) O(11) 4(4) . . .
C(81) N(29) C(47) C(8) -179(2) . . .
N(7) N(41) C(66) C(9) 3(3) . . .
N(7) N(41) C(66) C(53) 179(2) . . .
O(19) C(1) C(46) N(2) 62(3) . . .
N(2) C(2) C(3) O(8) -27(3) . . .
N(2) C(2) C(3) C(4) 155(2) . . .
O(8) C(3) C(4) C(5) 179.6(18) . . .
O(8) C(3) C(4) C(6) 8(4) . . .
C(2) C(3) C(4) C(5) -3(4) . . .
C(2) C(3) C(4) C(6) -175(2) . . .
C(3) C(4) C(5) O(9) 6(5) . . .
C(3) C(4) C(5) N(3) -175(2) . . .
C(3) C(4) C(6) N(4) 173(2) . . .
C(3) C(4) C(6) C(79) -0(4) . . .
C(5) C(4) C(6) N(4) 0(2) . . .
C(5) C(4) C(6) C(79) -173(2) . . .
C(6) C(4) C(5) O(9) 179.2(19) . . .
C(6) C(4) C(5) N(3) -2(3) . . .
O(7) C(7) C(8) C(47) 180(2) . . .
O(7) C(7) C(8) C(48) 10(4) . . .
O(7) C(7) C(56) N(1) -20(3) . . .
C(8) C(7) C(56) N(1) 161(2) . . .
C(56) C(7) C(8) C(47) -0(2) . . .
C(56) C(7) C(8) C(48) -171(2) . . .
C(7) C(8) C(47) O(11) 6(5) . . .
C(7) C(8) C(47) N(29) -171(2) . . .
C(7) C(8) C(48) N(5) 173(2) . . .
C(7) C(8) C(48) C(85) -14(4) . . .
C(47) C(8) C(48) N(5) 1(2) . . .
C(47) C(8) C(48) C(85) 174(2) . . .
C(48) C(8) C(47) O(11) 178(3) . . .
C(48) C(8) C(47) N(29) 1(2) . . .
C(52) C(9) C(64) O(12) -180(3) . . .
C(52) C(9) C(64) C(95) -11(4) . . .
C(64) C(9) C(52) O(17) 3(5) . . .
C(64) C(9) C(52) N(7) -180(2) . . .
C(52) C(9) C(66) N(41) -2(3) . . .
C(52) C(9) C(66) C(53) -178(2) . . .
C(66) C(9) C(52) O(17) -177(3) . . .
C(66) C(9) C(52) N(7) 0(2) . . .
C(64) C(9) C(66) N(41) 178(2) . . .
C(64) C(9) C(66) C(53) 2(4) . . .
C(66) C(9) C(64) O(12) 0(5) . . .
C(66) C(9) C(64) C(95) 169(2) . . .
C(71) C(10) C(72) N(7) 179(2) . . .
C(71) C(10) C(72) C(70) -4(4) . . .
C(72) C(10) C(71) C(83) 1(3) . . .
O(20) C(11) C(80) C(61) -175(4) . . .
O(20) C(11) C(80) C(65) 11(7) . . .
N(9) C(11) C(80) C(61) -2(3) . . .
N(9) C(11) C(80) C(65) -176(3) . . .
N(1) C(12) C(13) O(5) 65(2) . . .
N(2) C(14) C(58) O(14) -58(3) . . .
C(75) C(45) C(77) N(9) -177(3) . . .
C(75) C(45) C(77) C(99) 1(4) . . .
C(77) C(45) C(75) C(105) -5(6) . . .
N(1) C(51) C(76) O(16) -64(2) . . .
O(14) C(54) C(60) O(5) 63(3) . . .
C(68) C(55) C(112) C(94) -3(7) . . .
C(112) C(55) C(68) C(59) 3(7) . . .
C(81) C(57) C(86) C(62) 1(5) . . .
C(86) C(57) C(81) N(29) -175(3) . . .
C(86) C(57) C(81) C(82) -5(5) . . .
C(68) C(59) C(69) N(3) -178(2) . . .
C(68) C(59) C(69) C(94) -0(4) . . .
C(69) C(59) C(68) C(55) -1(3) . . .
N(10) C(61) C(80) C(11) 0(3) . . .
N(10) C(61) C(80) C(65) 175(3) . . .
C(87) C(61) C(80) C(11) -178(3) . . .
C(87) C(61) C(80) C(65) -3(5) . . .
C(86) C(62) C(91) C(82) -1(5) . . .
C(91) C(62) C(86) C(57) 2(6) . . .
N(8) C(63) C(65) O(6) -30(4) . . .
N(8) C(63) C(65) C(80) 155(3) . . .
O(12) C(64) C(95) N(6) -21(4) . . .
C(9) C(64) C(95) N(6) 169(2) . . .
O(6) C(65) C(80) C(11) 176(3) . . .
O(6) C(65) C(80) C(61) 3(5) . . .
C(63) C(65) C(80) C(11) -10(5) . . .
C(63) C(65) C(80) C(61) 177(3) . . .
N(3) C(69) C(94) C(112) 179(3) . . .
C(59) C(69) C(94) C(112) 0(4) . . .
C(72) C(70) C(84) C(83) -6(4) . . .
C(84) C(70) C(72) N(7) -177(2) . . .
C(84) C(70) C(72) C(10) 6(4) . . .
C(10) C(71) C(83) C(84) -2(4) . . .
C(99) C(73) C(105) C(75) -4(6) . . .
C(105) C(73) C(99) C(77) 0(5) . . .
O(28) C(74) C(100) O(4) -57(4) . . .
C(45) C(75) C(105) C(73) 7(6) . . .
N(9) C(77) C(99) C(73) -180(2) . . .
C(45) C(77) C(99) C(73) 2(5) . . .
N(29) C(81) C(82) C(91) 176(4) . . .
C(57) C(81) C(82) C(91) 6(7) . . .
C(81) C(82) C(91) C(62) -3(7) . . .
C(71) C(83) C(84) C(70) 5(5) . . .
N(8) C(89) C(102) O(4) 55(4) . . .
N(6) C(90) C(92) O(28) 63(3) . . .
C(69) C(94) C(112) C(55) 1(5) . . .
O(3) C(96) C(104) O(2) 41(7) . . .
O(16) C(98) C(111) O(19) 0(8) . . .
N(8) C(101) C(103) O(3) -66(4) . . .
O(2) C(108) C(109) N(6) 59(5) . . .
